data_7115795
loop_
_publ_author_name
'Bin Liu'
'Hailin Cong'
'Xiaofang Li'
'Bing Yu'
'Lipiao Bao'
'Wenting Cai'
'Yunpeng Xie'
'Xing Lu'

_publ_section_title
;
 Highly regioselective 1,3-dipolar cycloaddition of diphenylnitrilimine to
 Sc3N@Ih-C80 affording a very stable, unprecedented pyrazole-ring fused
 derivative of endohedral metallofullerenes
;
_journal_name_full Chem.Commun.
_journal_page_first 12710
_journal_paper_doi 10.1039/C4cc06134A
_journal_volume 50
_journal_year 2014
_chemical_formula_moiety 'Sc6 N2 C160, C26 N4 H20, 3(C1 S2)'
_chemical_formula_sum 'C189 H20 N6 S6 Sc6'
_chemical_formula_weight 2836.41
_chemical_name_common Sc3N@C80-DPNI
_chemical_name_systematic Sc3N@C80-DPNI
_space_group_crystal_system triclinic
_space_group_IT_number 2
_space_group_name_Hall '-P 1'
_space_group_name_H-M_alt 'P -1'
_symmetry_space_group_name_Hall '-P 1'
_symmetry_space_group_name_H-M 'P -1'
_atom_sites_solution_hydrogens geom
_audit_creation_method SHELXL-2013
_cell_angle_alpha 91.347(10)
_cell_angle_beta 101.124(8)
_cell_angle_gamma 105.539(10)
_cell_formula_units_Z 1
_cell_length_a 10.9934(11)
_cell_length_b 13.7404(18)
_cell_length_c 17.2380(16)
_cell_measurement_temperature 100(2)
_cell_volume 2453.8(5)
_computing_structure_refinement 'SHELXL-2013 (Sheldrick, 2013)'
_diffrn_ambient_temperature 100(2)
_diffrn_measured_fraction_theta_full 0.962
_diffrn_measured_fraction_theta_max 0.933
_diffrn_measurement_device_type 'Quest D8'
_diffrn_radiation_type CuK\a
_diffrn_radiation_wavelength 1.54178
_diffrn_reflns_av_unetI/netI 0.2180
_diffrn_reflns_Laue_measured_fraction_full 0.962
_diffrn_reflns_Laue_measured_fraction_max 0.933
_diffrn_reflns_limit_h_max 13
_diffrn_reflns_limit_h_min -13
_diffrn_reflns_limit_k_max 17
_diffrn_reflns_limit_k_min -17
_diffrn_reflns_limit_l_max 21
_diffrn_reflns_limit_l_min -21
_diffrn_reflns_number 9776
_diffrn_reflns_point_group_measured_fraction_full 0.962
_diffrn_reflns_point_group_measured_fraction_max 0.933
_diffrn_reflns_theta_full 67.679
_diffrn_reflns_theta_max 78.305
_diffrn_reflns_theta_min 2.621
_exptl_absorpt_coefficient_mu 5.252
_exptl_absorpt_correction_T_max 0.6121
_exptl_absorpt_correction_T_min 0.4852
_exptl_absorpt_correction_type multi-scan
_exptl_absorpt_process_details SADABS
_exptl_crystal_colour Black
_exptl_crystal_density_diffrn 1.919
_exptl_crystal_description Block
_exptl_crystal_F_000 1418
_exptl_crystal_recrystallization_method 'Re-crystallisation from solvent: hexane/CS2'
_exptl_crystal_size_max 0.300
_exptl_crystal_size_mid 0.100
_exptl_crystal_size_min 0.100
_refine_diff_density_max 1.586
_refine_diff_density_min -1.334
_refine_diff_density_rms 0.175
_refine_ls_extinction_method none
_refine_ls_goodness_of_fit_ref 1.165
_refine_ls_hydrogen_treatment constr
_refine_ls_matrix_type full
_refine_ls_number_parameters 1656
_refine_ls_number_reflns 9776
_refine_ls_number_restraints 4527
_refine_ls_restrained_S_all 0.965
_refine_ls_R_factor_all 0.2286
_refine_ls_R_factor_gt 0.1472
_refine_ls_shift/su_max 0.000
_refine_ls_shift/su_mean 0.000
_refine_ls_structure_factor_coef Fsqd
_refine_ls_weighting_details
;
 w=1/[\s^2^(Fo^2^)+(0.2000P)^2^]
 where P=(Fo^2^+2Fc^2^)/3
;
_refine_ls_weighting_scheme calc
_refine_ls_wR_factor_gt 0.3608
_refine_ls_wR_factor_ref 0.4458
_reflns_Friedel_coverage 0.000
_reflns_number_gt 4388
_reflns_number_total 9776
_reflns_threshold_expression 'I > 2\s(I)'
_cod_data_source_file c4cc06134a2.cif
_cod_data_source_block scnc80
_cod_database_code 7115795
_shelx_space_group_comment
;
The symmetry employed for this shelxl refinement is uniquely defined
by the following loop, which should always be used as a source of
symmetry information in preference to the above space-group names.
They are only intended as comments.
;
_shelxl_version_number 2013-2

loop_
_space_group_symop_operation_xyz
'x, y, z'
'-x, -y, -z'

loop_
_atom_site_label
_atom_site_type_symbol
_atom_site_fract_x
_atom_site_fract_y
_atom_site_fract_z
_atom_site_U_iso_or_equiv
_atom_site_adp_type
_atom_site_occupancy
_atom_site_site_symmetry_order
_atom_site_calc_flag
_atom_site_refinement_flags_posn
_atom_site_refinement_flags_adp
_atom_site_refinement_flags_occupancy
_atom_site_disorder_assembly
_atom_site_disorder_group
Sc1A Sc 0.5143(4) 0.3489(3) 0.3265(2) 0.0307(8) Uani 0.6 1 d . . P A .
Sc1B Sc 0.4748(8) 0.3426(5) 0.2900(6) 0.0429(15) Uani 0.4 1 d . . P A .
Sc2 Sc 0.7535(3) 0.3489(2) 0.2236(3) 0.0725(10) Uani 1 1 d . . . . .
Sc3A Sc 0.5887(5) 0.1251(3) 0.2973(3) 0.0606(13) Uani 0.6 1 d . . P A .
Sc3B Sc 0.5292(6) 0.1177(3) 0.2400(4) 0.0472(15) Uani 0.4 1 d . . P A .
N1 N 0.6079(7) 0.2695(5) 0.2687(5) 0.0247(14) Uani 1 1 d . . . . .
C1 C 0.5656(10) 0.5808(7) 0.2439(6) 0.0319(18) Uani 1 1 d . U . . .
C2 C 0.6780(10) 0.5855(7) 0.1953(6) 0.0332(18) Uani 1 1 d . U . . .
C3A C 0.783(2) 0.5656(16) 0.2559(13) 0.035(3) Uani 0.674(4) 1 d D U P A 1
C4A C 0.7513(16) 0.5625(10) 0.3325(10) 0.036(3) Uani 0.674(4) 1 d D U P A 1
C5A C 0.6213(18) 0.5591(15) 0.3244(14) 0.032(3) Uani 0.674(4) 1 d D U P A 1
C6A C 0.5477(16) 0.5123(10) 0.3820(9) 0.034(3) Uani 0.674(4) 1 d D U P A 1
C7A C 0.4158(17) 0.4645(11) 0.3546(10) 0.035(3) Uani 0.674(4) 1 d D U P A 1
C8A C 0.3699(15) 0.4522(10) 0.2714(10) 0.031(2) Uani 0.674(4) 1 d D U P A 1
C9A C 0.441(2) 0.4953(17) 0.2132(11) 0.033(3) Uani 0.674(4) 1 d D U P A 1
C10A C 0.4147(16) 0.4447(11) 0.1414(10) 0.039(3) Uani 0.674(4) 1 d D U P A 1
C11A C 0.5155(16) 0.4462(10) 0.0982(9) 0.035(3) Uani 0.674(4) 1 d D U P A 1
C12A C 0.6407(19) 0.5041(16) 0.1244(13) 0.031(3) Uani 0.674(4) 1 d D U P A 1
C13A C 0.740(2) 0.4594(10) 0.1122(11) 0.039(3) Uani 0.674(4) 1 d D U P A 1
C14A C 0.8649(16) 0.4768(11) 0.1586(12) 0.038(3) Uani 0.674(4) 1 d D U P A 1
C15A C 0.8812(15) 0.5216(11) 0.2379(11) 0.037(3) Uani 0.674(4) 1 d D U P A 1
C16A C 0.9498(14) 0.4823(10) 0.3038(11) 0.040(3) Uani 0.674(4) 1 d D U P A 1
C17A C 0.9196(18) 0.4850(13) 0.3831(13) 0.046(4) Uani 0.674(4) 1 d D U P A 1
C18A C 0.8226(16) 0.5244(10) 0.3979(10) 0.045(3) Uani 0.674(4) 1 d D U P A 1
C19A C 0.758(2) 0.4790(13) 0.4547(11) 0.048(3) Uani 0.674(4) 1 d D U P A 1
C20A C 0.6134(19) 0.4714(12) 0.4464(10) 0.046(3) Uani 0.674(4) 1 d D U P A 1
C21A C 0.5647(19) 0.3815(13) 0.4805(10) 0.048(3) Uani 0.674(4) 1 d D U P A 1
C22A C 0.4372(19) 0.3256(13) 0.4502(11) 0.046(3) Uani 0.674(4) 1 d D U P A 1
C23A C 0.3599(16) 0.3663(11) 0.3885(10) 0.034(3) Uani 0.674(4) 1 d D U P A 1
C24A C 0.2759(17) 0.3025(13) 0.3253(11) 0.041(3) Uani 0.674(4) 1 d D U P A 1
C25A C 0.2791(14) 0.3509(11) 0.2534(11) 0.040(3) Uani 0.674(4) 1 d D U P A 1
C26A C 0.2547(15) 0.2989(12) 0.1747(10) 0.042(3) Uani 0.674(4) 1 d D U P A 1
C27A C 0.3180(19) 0.3464(12) 0.1225(12) 0.042(3) Uani 0.674(4) 1 d D U P A 1
C28A C 0.3652(16) 0.2880(11) 0.0641(9) 0.041(3) Uani 0.674(4) 1 d D U P A 1
C29A C 0.481(2) 0.3494(12) 0.0489(11) 0.040(3) Uani 0.674(4) 1 d D U P A 1
C30A C 0.573(2) 0.3062(13) 0.0357(9) 0.046(3) Uani 0.674(4) 1 d D U P A 1
C31A C 0.7071(17) 0.3636(11) 0.0679(9) 0.042(3) Uani 0.674(4) 1 d D U P A 1
C32A C 0.8097(18) 0.3168(13) 0.0932(11) 0.042(3) Uani 0.674(4) 1 d D U P A 1
C33A C 0.9094(17) 0.3854(11) 0.1499(12) 0.039(3) Uani 0.674(4) 1 d D U P A 1
C34A C 0.9667(16) 0.3440(13) 0.2181(12) 0.044(3) Uani 0.674(4) 1 d D U P A 1
C35A C 0.9956(15) 0.3950(12) 0.2906(13) 0.050(3) Uani 0.674(4) 1 d D U P A 1
C36A C 0.995(2) 0.3443(15) 0.3712(15) 0.052(4) Uani 0.674(4) 1 d D U P A 1
C37A C 0.9520(17) 0.4007(11) 0.4216(11) 0.049(3) Uani 0.674(4) 1 d D U P A 1
C38A C 0.878(2) 0.3484(14) 0.4731(12) 0.053(4) Uani 0.674(4) 1 d D U P A 1
C39A C 0.7792(19) 0.3933(12) 0.4915(9) 0.049(3) Uani 0.674(4) 1 d D U P A 1
C40A C 0.654(2) 0.3337(15) 0.5059(15) 0.053(4) Uani 0.674(4) 1 d D U P A 1
C41A C 0.536(3) 0.1939(17) 0.0291(16) 0.051(4) Uani 0.674(4) 1 d D U P A 1
C42A C 0.6502(19) 0.1524(12) 0.0584(10) 0.047(3) Uani 0.674(4) 1 d D U P A 1
C43A C 0.7720(19) 0.2043(13) 0.0898(11) 0.043(3) Uani 0.674(4) 1 d D U P A 1
C44A C 0.8501(17) 0.1676(12) 0.1530(11) 0.037(3) Uani 0.674(4) 1 d D U P A 1
C45A C 0.9419(17) 0.2359(14) 0.2149(12) 0.044(3) Uani 0.674(4) 1 d D U P A 1
C46A C 0.9404(13) 0.1845(11) 0.2913(11) 0.041(3) Uani 0.674(4) 1 d D U P A 1
C47A C 0.9617(15) 0.2376(13) 0.3646(12) 0.047(3) Uani 0.674(4) 1 d D U P A 1
C48A C 0.8937(19) 0.1864(12) 0.4205(13) 0.047(3) Uani 0.674(4) 1 d D U P A 1
C49A C 0.8540(17) 0.2476(11) 0.4747(10) 0.049(3) Uani 0.674(4) 1 d D U P A 1
C50A C 0.731(2) 0.1838(12) 0.4904(10) 0.046(3) Uani 0.674(4) 1 d D U P A 1
C51A C 0.640(2) 0.2267(13) 0.5035(10) 0.048(3) Uani 0.674(4) 1 d D U P A 1
C52A C 0.5056(18) 0.1679(11) 0.4755(10) 0.044(3) Uani 0.674(4) 1 d D U P A 1
C53A C 0.4005(19) 0.2149(15) 0.4471(11) 0.045(3) Uani 0.674(4) 1 d D U P A 1
C54A C 0.3132(15) 0.1521(11) 0.3844(11) 0.034(3) Uani 0.674(4) 1 d D U P A 1
C55A C 0.2485(16) 0.1924(12) 0.3208(11) 0.038(3) Uani 0.674(4) 1 d D U P A 1
C56A C 0.2197(15) 0.1373(12) 0.2451(12) 0.045(3) Uani 0.674(4) 1 d D U P A 1
C57A C 0.223(2) 0.1913(13) 0.1777(15) 0.048(3) Uani 0.674(4) 1 d D U P A 1
C58A C 0.2606(17) 0.1312(11) 0.1200(11) 0.048(3) Uani 0.674(4) 1 d D U P A 1
C59A C 0.338(2) 0.1817(12) 0.0666(12) 0.045(3) Uani 0.674(4) 1 d D U P A 1
C60A C 0.4375(19) 0.1401(11) 0.0460(9) 0.045(3) Uani 0.674(4) 1 d D U P A 1
C61A C 0.451(2) 0.0526(14) 0.0829(11) 0.049(4) Uani 0.674(4) 1 d D U P A 1
C62A C 0.598(2) 0.0626(13) 0.0895(11) 0.049(3) Uani 0.674(4) 1 d D U P A 1
C63A C 0.6677(18) 0.0261(11) 0.1568(10) 0.039(3) Uani 0.674(4) 1 d D U P A 1
C64A C 0.7941(18) 0.0775(12) 0.1883(11) 0.038(3) Uani 0.674(4) 1 d D U P A 1
C65A C 0.8517(15) 0.0887(11) 0.2693(12) 0.036(3) Uani 0.674(4) 1 d D U P A 1
C66A C 0.772(2) 0.0407(16) 0.3235(12) 0.042(3) Uani 0.674(4) 1 d D U P A 1
C67A C 0.8012(16) 0.0920(10) 0.4011(10) 0.041(3) Uani 0.674(4) 1 d D U P A 1
C68A C 0.7055(16) 0.0864(11) 0.4426(10) 0.039(3) Uani 0.674(4) 1 d D U P A 1
C69A C 0.5696(18) 0.0297(15) 0.4139(12) 0.037(3) Uani 0.674(4) 1 d D U P A 1
C70A C 0.471(2) 0.0727(11) 0.4294(10) 0.038(3) Uani 0.674(4) 1 d D U P A 1
C71A C 0.3572(17) 0.0622(12) 0.3763(12) 0.041(3) Uani 0.674(4) 1 d D U P A 1
C72A C 0.3310(16) 0.0095(11) 0.2998(11) 0.040(3) Uani 0.674(4) 1 d D U P A 1
C73A C 0.2602(16) 0.0482(12) 0.2325(13) 0.049(3) Uani 0.674(4) 1 d D U P A 1
C74A C 0.2917(18) 0.0476(13) 0.1568(13) 0.045(3) Uani 0.674(4) 1 d D U P A 1
C75A C 0.3891(17) 0.0040(10) 0.1416(10) 0.044(3) Uani 0.674(4) 1 d D U P A 1
C76A C 0.4565(18) -0.0393(10) 0.2061(11) 0.041(3) Uani 0.674(4) 1 d D U P A 1
C77A C 0.5879(17) -0.0287(14) 0.2117(12) 0.037(3) Uani 0.674(4) 1 d D U P A 1
C78A C 0.644(2) -0.0183(18) 0.2935(16) 0.037(3) Uani 0.674(4) 1 d D U P A 1
C79A C 0.541(2) -0.0317(18) 0.3382(15) 0.035(3) Uani 0.674(4) 1 d D U P A 1
C80A C 0.426(2) -0.0369(12) 0.2805(12) 0.039(3) Uani 0.674(4) 1 d D U P A 1
C3B C 0.454(4) 0.504(3) 0.1998(17) 0.032(5) Uani 0.326(4) 1 d D U P A 2
C4B C 0.485(2) 0.4690(16) 0.1291(15) 0.030(4) Uani 0.326(4) 1 d D U P A 2
C5B C 0.617(3) 0.506(3) 0.133(3) 0.032(5) Uani 0.326(4) 1 d D U P A 2
C6B C 0.683(2) 0.4518(17) 0.0909(14) 0.035(4) Uani 0.326(4) 1 d D U P A 2
C7B C 0.811(3) 0.4603(18) 0.1252(15) 0.038(4) Uani 0.326(4) 1 d D U P A 2
C8B C 0.862(3) 0.5092(18) 0.2011(15) 0.035(4) Uani 0.326(4) 1 d D U P A 2
C9B C 0.800(4) 0.565(3) 0.2432(17) 0.032(5) Uani 0.326(4) 1 d D U P A 2
C10B C 0.820(3) 0.5608(17) 0.3220(14) 0.036(4) Uani 0.326(4) 1 d D U P A 2
C11B C 0.720(2) 0.5572(19) 0.3663(15) 0.037(4) Uani 0.326(4) 1 d D U P A 2
C12B C 0.598(3) 0.560(3) 0.331(2) 0.031(5) Uani 0.326(4) 1 d D U P A 2
C13B C 0.493(3) 0.4985(17) 0.3626(14) 0.037(4) Uani 0.326(4) 1 d D U P A 2
C14B C 0.368(2) 0.4491(15) 0.3194(16) 0.032(4) Uani 0.326(4) 1 d D U P A 2
C15B C 0.350(2) 0.4433(16) 0.2339(14) 0.034(4) Uani 0.326(4) 1 d D U P A 2
C16B C 0.279(3) 0.3489(17) 0.1889(14) 0.044(4) Uani 0.326(4) 1 d D U P A 2
C17B C 0.308(3) 0.3176(18) 0.1143(19) 0.043(5) Uani 0.326(4) 1 d D U P A 2
C18B C 0.410(2) 0.3754(16) 0.0845(15) 0.040(4) Uani 0.326(4) 1 d D U P A 2
C19B C 0.468(3) 0.3197(19) 0.044(2) 0.043(5) Uani 0.326(4) 1 d D U P A 2
C20B C 0.612(2) 0.3612(17) 0.0428(15) 0.039(4) Uani 0.326(4) 1 d D U P A 2
C21B C 0.653(2) 0.2733(17) 0.0392(18) 0.048(4) Uani 0.326(4) 1 d D U P A 2
C22B C 0.776(3) 0.2761(19) 0.0778(16) 0.047(4) Uani 0.326(4) 1 d D U P A 2
C23B C 0.859(3) 0.3682(19) 0.1201(16) 0.042(4) Uani 0.326(4) 1 d D U P A 2
C24B C 0.947(3) 0.3719(18) 0.1906(17) 0.043(4) Uani 0.326(4) 1 d D U P A 2
C25B C 0.954(2) 0.4575(17) 0.2412(14) 0.039(4) Uani 0.326(4) 1 d D U P A 2
C26B C 0.974(2) 0.4587(18) 0.3283(14) 0.045(4) Uani 0.326(4) 1 d D U P A 2
C27B C 0.909(3) 0.508(2) 0.3627(16) 0.042(4) Uani 0.326(4) 1 d D U P A 2
C28B C 0.862(3) 0.4742(18) 0.4375(15) 0.049(4) Uani 0.326(4) 1 d D U P A 2
C29B C 0.750(3) 0.504(2) 0.4383(17) 0.043(4) Uani 0.326(4) 1 d D U P A 2
C30B C 0.653(2) 0.4454(18) 0.4686(15) 0.049(4) Uani 0.326(4) 1 d D U P A 2
C31B C 0.522(2) 0.4418(15) 0.4291(12) 0.035(3) Uani 0.326(4) 1 d D U P A 2
C32B C 0.413(2) 0.3537(17) 0.4248(14) 0.040(4) Uani 0.326(4) 1 d D U P A 2
C33B C 0.317(2) 0.3562(19) 0.3573(16) 0.040(4) Uani 0.326(4) 1 d D U P A 2
C34B C 0.253(2) 0.2634(18) 0.3098(15) 0.042(4) Uani 0.326(4) 1 d D U P A 2
C35B C 0.226(2) 0.2615(16) 0.2297(15) 0.045(4) Uani 0.326(4) 1 d D U P A 2
C36B C 0.219(4) 0.1715(19) 0.170(2) 0.045(5) Uani 0.326(4) 1 d D U P A 2
C37B C 0.264(3) 0.2084(16) 0.1044(16) 0.049(4) Uani 0.326(4) 1 d D U P A 2
C38B C 0.334(3) 0.153(2) 0.071(2) 0.049(5) Uani 0.326(4) 1 d D U P A 2
C39B C 0.439(3) 0.2137(17) 0.0368(17) 0.047(4) Uani 0.326(4) 1 d D U P A 2
C40B C 0.560(3) 0.188(2) 0.035(3) 0.046(5) Uani 0.326(4) 1 d D U P A 2
C41B C 0.681(3) 0.355(2) 0.506(3) 0.047(4) Uani 0.326(4) 1 d D U P A 2
C42B C 0.561(2) 0.2664(18) 0.4984(18) 0.050(4) Uani 0.326(4) 1 d D U P A 2
C43B C 0.443(3) 0.2618(19) 0.4586(16) 0.047(4) Uani 0.326(4) 1 d D U P A 2
C44B C 0.358(3) 0.1705(19) 0.4166(17) 0.044(4) Uani 0.326(4) 1 d D U P A 2
C45B C 0.269(3) 0.1732(19) 0.3445(17) 0.044(5) Uani 0.326(4) 1 d D U P A 2
C46B C 0.259(3) 0.0827(17) 0.2901(15) 0.041(4) Uani 0.326(4) 1 d D U P A 2
C47B C 0.244(3) 0.0861(19) 0.2076(16) 0.045(4) Uani 0.326(4) 1 d D U P A 2
C48B C 0.304(3) 0.027(2) 0.1687(17) 0.042(4) Uani 0.326(4) 1 d D U P A 2
C49B C 0.349(2) 0.0652(17) 0.0988(14) 0.044(4) Uani 0.326(4) 1 d D U P A 2
C50B C 0.469(3) 0.036(2) 0.0985(16) 0.045(5) Uani 0.326(4) 1 d D U P A 2
C51B C 0.563(3) 0.0919(18) 0.0662(16) 0.044(4) Uani 0.326(4) 1 d D U P A 2
C52B C 0.695(2) 0.0978(17) 0.1067(15) 0.043(4) Uani 0.326(4) 1 d D U P A 2
C53B C 0.807(3) 0.1873(19) 0.1119(18) 0.044(4) Uani 0.326(4) 1 d D U P A 2
C54B C 0.890(3) 0.1878(18) 0.1839(16) 0.039(4) Uani 0.326(4) 1 d D U P A 2
C55B C 0.959(3) 0.2789(18) 0.2276(15) 0.046(4) Uani 0.326(4) 1 d D U P A 2
C56B C 0.989(3) 0.2791(17) 0.3112(15) 0.047(4) Uani 0.326(4) 1 d D U P A 2
C57B C 0.994(4) 0.366(2) 0.3565(19) 0.047(4) Uani 0.326(4) 1 d D U P A 2
C58B C 0.953(3) 0.3302(17) 0.4294(16) 0.050(4) Uani 0.326(4) 1 d D U P A 2
C59B C 0.882(3) 0.3837(19) 0.468(2) 0.052(5) Uani 0.326(4) 1 d D U P A 2
C60B C 0.775(3) 0.3259(16) 0.5026(16) 0.049(4) Uani 0.326(4) 1 d D U P A 2
C61B C 0.753(3) 0.2210(18) 0.495(2) 0.047(4) Uani 0.326(4) 1 d D U P A 2
C62B C 0.605(3) 0.1813(19) 0.4961(18) 0.048(4) Uani 0.326(4) 1 d D U P A 2
C63B C 0.528(3) 0.090(2) 0.4479(14) 0.043(4) Uani 0.326(4) 1 d D U P A 2
C64B C 0.402(3) 0.0823(19) 0.4092(16) 0.038(4) Uani 0.326(4) 1 d D U P A 2
C65B C 0.343(2) 0.033(2) 0.3340(15) 0.041(4) Uani 0.326(4) 1 d D U P A 2
C66B C 0.415(3) -0.021(2) 0.2956(16) 0.038(5) Uani 0.326(4) 1 d D U P A 2
C67B C 0.390(2) -0.0230(17) 0.2106(13) 0.040(4) Uani 0.326(4) 1 d D U P A 2
C68B C 0.485(2) -0.0240(17) 0.1689(13) 0.040(4) Uani 0.326(4) 1 d D U P A 2
C69B C 0.619(2) -0.018(3) 0.2064(17) 0.040(5) Uani 0.326(4) 1 d D U P A 2
C70B C 0.723(3) 0.043(2) 0.1750(16) 0.038(4) Uani 0.326(4) 1 d D U P A 2
C71B C 0.841(3) 0.0953(19) 0.2208(18) 0.041(4) Uani 0.326(4) 1 d D U P A 2
C72B C 0.861(3) 0.0991(19) 0.3051(16) 0.041(4) Uani 0.326(4) 1 d D U P A 2
C73B C 0.941(3) 0.1916(18) 0.3522(17) 0.045(4) Uani 0.326(4) 1 d D U P A 2
C74B C 0.914(3) 0.2235(18) 0.4239(19) 0.049(4) Uani 0.326(4) 1 d D U P A 2
C75B C 0.810(2) 0.1624(16) 0.4544(15) 0.043(4) Uani 0.326(4) 1 d D U P A 2
C76B C 0.733(2) 0.0696(19) 0.4098(15) 0.043(4) Uani 0.326(4) 1 d D U P A 2
C77B C 0.602(2) 0.033(3) 0.4094(18) 0.040(5) Uani 0.326(4) 1 d D U P A 2
C78B C 0.542(4) -0.020(3) 0.335(2) 0.037(5) Uani 0.326(4) 1 d D U P A 2
C79B C 0.644(3) -0.025(3) 0.293(2) 0.038(5) Uani 0.326(4) 1 d D U P A 2
C80B C 0.762(3) 0.037(3) 0.3409(16) 0.041(5) Uani 0.326(4) 1 d D U P A 2
N2 N 0.5492(9) 0.6859(6) 0.2397(6) 0.040(2) Uani 1 1 d . . . . .
N3 N 0.6295(9) 0.7432(6) 0.1937(6) 0.040(2) Uani 1 1 d . . . . .
C81 C 0.7053(9) 0.6957(7) 0.1718(6) 0.0317(19) Uani 1 1 d . U . . .
C82 C 0.4245(10) 0.7024(6) 0.2310(5) 0.0300(18) Uani 1 1 d . U . . .
C83 C 0.3687(11) 0.7315(7) 0.1606(6) 0.037(2) Uani 1 1 d . U . . .
H83 H 0.4129 0.7404 0.1179 0.045 Uiso 1 1 calc R U . . .
C84 C 0.2453(11) 0.7482(9) 0.1515(8) 0.044(2) Uani 1 1 d . U . . .
H84 H 0.2067 0.7697 0.1032 0.053 Uiso 1 1 calc R U . . .
C85 C 0.1806(10) 0.7325(7) 0.2149(7) 0.038(2) Uani 1 1 d . U . . .
H85 H 0.0972 0.7422 0.2099 0.045 Uiso 1 1 calc R U . . .
C86 C 0.2404(11) 0.7029(8) 0.2843(6) 0.037(2) Uani 1 1 d . U . . .
H86 H 0.1967 0.6912 0.3271 0.044 Uiso 1 1 calc R U . . .
C87 C 0.3613(12) 0.6898(8) 0.2933(6) 0.039(2) Uani 1 1 d . U . . .
H87 H 0.4017 0.6720 0.3426 0.047 Uiso 1 1 calc R U . . .
C88 C 0.8079(10) 0.7485(7) 0.1320(6) 0.0329(19) Uani 1 1 d . U . . .
C89 C 0.8529(10) 0.7021(6) 0.0771(7) 0.035(2) Uani 1 1 d . U . . .
H89 H 0.8194 0.6311 0.0645 0.042 Uiso 1 1 calc R U . . .
C90 C 0.9475(10) 0.7580(8) 0.0394(7) 0.038(2) Uani 1 1 d . U . . .
H90 H 0.9805 0.7249 0.0027 0.045 Uiso 1 1 calc R U . . .
C91 C 0.9927(10) 0.8620(8) 0.0561(8) 0.041(2) Uani 1 1 d . U . . .
H91 H 1.0550 0.8999 0.0289 0.049 Uiso 1 1 calc R U . . .
C92 C 0.9509(11) 0.9112(8) 0.1098(9) 0.047(3) Uani 1 1 d . U . . .
H92 H 0.9844 0.9824 0.1216 0.056 Uiso 1 1 calc R U . . .
C93 C 0.8554(11) 0.8532(7) 0.1483(8) 0.042(2) Uani 1 1 d . U . . .
H93 H 0.8235 0.8863 0.1857 0.050 Uiso 1 1 calc R U . . .
C1S C 0.0000 0.5000 0.0000 0.059(2) Uani 1 2 d S U P . .
S1 S 0.1266(4) 0.5127(2) 0.0614(2) 0.0599(9) Uani 1 1 d . U . . .
S2 S -0.2012(3) 0.8081(2) 0.4259(2) 0.0552(8) Uani 1 1 d . U . . .
C2S C -0.0836(15) 0.857(2) 0.3940(19) 0.155(5) Uani 1 1 d . U . . .
S3 S 0.0392(4) 0.9064(7) 0.3642(6) 0.164(5) Uani 1 1 d . U . . .

loop_
_atom_site_aniso_label
_atom_site_aniso_U_11
_atom_site_aniso_U_22
_atom_site_aniso_U_33
_atom_site_aniso_U_23
_atom_site_aniso_U_13
_atom_site_aniso_U_12
Sc1A 0.036(2) 0.0340(15) 0.0282(18) 0.0060(15) 0.0081(16) 0.0194(15)
Sc1B 0.048(4) 0.037(3) 0.066(5) 0.023(3) 0.034(4) 0.031(3)
Sc2 0.0612(16) 0.0601(14) 0.119(3) 0.0440(17) 0.0522(19) 0.0287(13)
Sc3A 0.084(3) 0.0290(15) 0.065(3) 0.0173(16) 0.009(3) 0.0133(18)
Sc3B 0.041(3) 0.0250(19) 0.063(4) -0.004(2) -0.019(3) 0.0091(19)
N1 0.024(3) 0.019(3) 0.035(4) 0.003(3) 0.010(3) 0.009(2)
C1 0.037(4) 0.030(4) 0.035(4) 0.006(3) 0.012(4) 0.017(3)
C2 0.038(4) 0.036(4) 0.031(4) 0.004(3) 0.012(4) 0.016(3)
C3A 0.033(6) 0.022(5) 0.049(7) 0.014(5) 0.009(6) 0.004(5)
C4A 0.036(6) 0.024(4) 0.046(6) 0.004(5) -0.001(6) 0.014(5)
C5A 0.042(7) 0.016(4) 0.042(6) -0.004(5) 0.007(6) 0.014(5)
C6A 0.043(7) 0.025(5) 0.033(6) -0.005(4) 0.004(5) 0.013(5)
C7A 0.042(6) 0.031(5) 0.040(6) 0.000(5) 0.004(5) 0.026(5)
C8A 0.035(5) 0.033(5) 0.034(6) 0.003(5) 0.017(5) 0.020(4)
C9A 0.037(6) 0.040(6) 0.029(6) 0.010(5) 0.004(5) 0.022(5)
C10A 0.041(6) 0.044(5) 0.038(6) 0.007(5) 0.002(5) 0.027(5)
C11A 0.049(6) 0.032(5) 0.026(5) 0.012(4) 0.003(5) 0.015(5)
C12A 0.050(7) 0.021(5) 0.025(6) 0.012(4) 0.015(6) 0.010(5)
C13A 0.054(7) 0.025(5) 0.041(6) 0.017(5) 0.014(6) 0.011(5)
C14A 0.040(6) 0.035(5) 0.051(7) 0.023(5) 0.022(5) 0.020(5)
C15A 0.027(5) 0.033(5) 0.049(7) 0.016(5) 0.009(6) 0.006(5)
C16A 0.021(5) 0.033(5) 0.062(7) 0.021(5) -0.006(5) 0.007(4)
C17A 0.031(6) 0.037(6) 0.060(7) 0.005(6) -0.010(6) 0.005(5)
C18A 0.047(6) 0.030(5) 0.045(6) -0.007(5) -0.011(6) 0.007(5)
C19A 0.063(7) 0.040(6) 0.032(6) -0.005(5) -0.006(6) 0.012(6)
C20A 0.063(7) 0.040(6) 0.038(6) -0.009(5) 0.001(6) 0.028(5)
C21A 0.062(6) 0.051(6) 0.031(6) 0.001(5) 0.008(6) 0.017(5)
C22A 0.063(7) 0.051(6) 0.035(6) 0.008(5) 0.021(6) 0.026(6)
C23A 0.033(6) 0.044(5) 0.035(6) 0.000(5) 0.016(5) 0.019(5)
C24A 0.035(6) 0.040(6) 0.050(7) 0.000(6) 0.018(5) 0.007(5)
C25A 0.026(5) 0.043(5) 0.056(6) 0.005(5) 0.006(5) 0.019(4)
C26A 0.027(5) 0.042(6) 0.052(6) -0.007(5) -0.017(5) 0.019(5)
C27A 0.041(6) 0.037(6) 0.042(6) 0.005(5) -0.019(6) 0.019(6)
C28A 0.049(6) 0.038(5) 0.032(5) 0.008(5) -0.016(5) 0.019(5)
C29A 0.063(7) 0.037(6) 0.018(5) 0.014(5) -0.002(5) 0.018(6)
C30A 0.072(7) 0.045(6) 0.016(5) 0.013(5) 0.006(5) 0.012(6)
C31A 0.064(6) 0.038(5) 0.034(5) 0.011(5) 0.025(5) 0.018(5)
C32A 0.055(7) 0.041(6) 0.043(6) 0.004(5) 0.029(6) 0.021(5)
C33A 0.037(6) 0.039(5) 0.050(7) 0.015(5) 0.029(6) 0.012(5)
C34A 0.030(5) 0.046(6) 0.062(7) 0.009(6) 0.019(6) 0.014(5)
C35A 0.024(5) 0.048(6) 0.073(7) 0.005(6) 0.005(6) 0.005(5)
C36A 0.025(5) 0.048(6) 0.071(7) 0.012(6) -0.021(6) 0.013(5)
C37A 0.041(6) 0.038(5) 0.056(7) 0.003(5) -0.016(6) 0.010(5)
C38A 0.067(7) 0.047(6) 0.036(6) 0.005(6) -0.020(6) 0.021(6)
C39A 0.066(7) 0.045(5) 0.026(5) 0.003(5) -0.014(6) 0.015(5)
C40A 0.081(8) 0.049(7) 0.023(6) 0.001(6) -0.002(7) 0.014(6)
C41A 0.080(8) 0.048(6) 0.026(6) 0.002(5) 0.006(6) 0.025(6)
C42A 0.071(7) 0.047(5) 0.031(5) 0.000(5) 0.016(5) 0.025(5)
C43A 0.058(6) 0.047(6) 0.039(6) 0.009(5) 0.034(5) 0.023(5)
C44A 0.038(6) 0.041(5) 0.042(6) 0.003(5) 0.021(5) 0.020(5)
C45A 0.029(6) 0.045(6) 0.062(7) 0.003(6) 0.018(5) 0.011(5)
C46A 0.017(5) 0.041(5) 0.069(7) 0.008(5) 0.006(5) 0.016(4)
C47A 0.025(5) 0.041(6) 0.073(7) 0.005(6) -0.014(6) 0.020(5)
C48A 0.043(6) 0.036(6) 0.058(7) 0.015(6) -0.011(6) 0.020(5)
C49A 0.059(6) 0.042(5) 0.039(6) 0.009(5) -0.019(6) 0.026(5)
C50A 0.071(7) 0.033(6) 0.023(5) 0.012(5) -0.010(6) 0.010(6)
C51A 0.073(7) 0.047(6) 0.021(5) 0.008(5) 0.002(6) 0.015(6)
C52A 0.063(6) 0.041(5) 0.034(6) 0.007(5) 0.017(5) 0.016(5)
C53A 0.052(7) 0.048(6) 0.037(6) 0.007(6) 0.023(6) 0.010(6)
C54A 0.029(5) 0.038(5) 0.041(6) 0.011(5) 0.019(5) 0.012(5)
C55A 0.027(5) 0.039(5) 0.054(7) 0.011(5) 0.015(5) 0.013(5)
C56A 0.025(5) 0.046(5) 0.061(7) 0.011(5) 0.004(5) 0.008(5)
C57A 0.027(6) 0.038(6) 0.069(7) -0.006(6) -0.009(6) 0.008(6)
C58A 0.041(6) 0.032(5) 0.056(6) 0.001(5) -0.012(6) 0.003(5)
C59A 0.055(7) 0.032(6) 0.037(6) 0.000(5) -0.022(6) 0.014(6)
C60A 0.072(7) 0.037(5) 0.020(5) 0.000(4) -0.005(5) 0.016(5)
C61A 0.074(7) 0.035(6) 0.034(6) -0.002(5) 0.001(6) 0.016(6)
C62A 0.070(7) 0.044(6) 0.042(6) 0.000(5) 0.009(6) 0.034(6)
C63A 0.052(6) 0.029(5) 0.045(6) -0.004(5) 0.013(6) 0.025(5)
C64A 0.043(6) 0.033(5) 0.049(6) 0.003(5) 0.011(6) 0.027(5)
C65A 0.033(5) 0.037(5) 0.051(7) 0.010(6) 0.014(6) 0.024(4)
C66A 0.045(6) 0.035(5) 0.051(7) 0.017(6) 0.004(6) 0.022(5)
C67A 0.045(6) 0.032(5) 0.050(6) 0.021(5) 0.004(6) 0.018(5)
C68A 0.051(6) 0.035(5) 0.032(6) 0.019(5) -0.001(5) 0.020(5)
C69A 0.051(7) 0.027(5) 0.033(6) 0.016(5) 0.010(6) 0.011(5)
C70A 0.051(7) 0.036(5) 0.026(6) 0.019(5) 0.018(5) 0.002(5)
C71A 0.046(6) 0.034(5) 0.042(7) 0.018(5) 0.017(6) 0.003(5)
C72A 0.038(6) 0.026(5) 0.048(7) 0.006(5) 0.003(6) 0.000(5)
C73A 0.034(6) 0.036(6) 0.065(7) 0.008(6) -0.001(6) 0.000(5)
C74A 0.034(6) 0.029(6) 0.059(7) 0.005(5) -0.015(6) 0.005(5)
C75A 0.050(6) 0.029(5) 0.041(6) -0.007(5) -0.008(6) 0.005(5)
C76A 0.046(6) 0.025(5) 0.049(7) -0.001(5) 0.006(6) 0.008(5)
C77A 0.043(6) 0.028(5) 0.046(6) 0.001(5) 0.020(5) 0.014(5)
C78A 0.041(6) 0.023(5) 0.050(6) 0.008(5) 0.014(5) 0.014(5)
C79A 0.047(6) 0.023(6) 0.042(6) 0.012(5) 0.011(5) 0.017(5)
C80A 0.047(6) 0.016(5) 0.050(7) 0.004(5) 0.002(6) 0.007(5)
C3B 0.031(8) 0.036(8) 0.034(9) 0.016(8) 0.007(7) 0.019(7)
C4B 0.043(8) 0.027(7) 0.025(7) 0.013(6) 0.007(7) 0.014(7)
C5B 0.042(8) 0.030(8) 0.028(8) 0.009(7) 0.011(8) 0.013(7)
C6B 0.054(8) 0.032(7) 0.025(8) 0.016(7) 0.015(7) 0.015(7)
C7B 0.045(8) 0.036(7) 0.039(8) 0.015(7) 0.021(8) 0.010(7)
C8B 0.031(7) 0.028(7) 0.047(8) 0.018(7) 0.018(7) 0.002(6)
C9B 0.033(8) 0.021(7) 0.043(8) 0.011(7) 0.006(8) 0.008(7)
C10B 0.039(7) 0.016(6) 0.047(7) 0.006(6) -0.004(7) 0.007(6)
C11B 0.051(7) 0.022(6) 0.036(7) -0.006(7) -0.001(7) 0.016(6)
C12B 0.047(8) 0.023(7) 0.030(8) -0.007(7) 0.011(8) 0.023(7)
C13B 0.048(8) 0.033(7) 0.041(7) -0.007(6) 0.009(7) 0.028(7)
C14B 0.033(7) 0.035(7) 0.044(8) 0.005(7) 0.016(7) 0.029(6)
C15B 0.029(7) 0.036(7) 0.043(8) 0.013(7) 0.001(7) 0.021(6)
C16B 0.036(7) 0.040(7) 0.055(8) 0.009(7) -0.007(7) 0.021(7)
C17B 0.042(8) 0.038(8) 0.042(8) 0.007(7) -0.016(7) 0.016(7)
C18B 0.048(7) 0.038(7) 0.032(7) 0.011(6) -0.012(7) 0.020(6)
C19B 0.066(8) 0.038(8) 0.020(7) 0.005(7) -0.003(7) 0.011(7)
C20B 0.065(8) 0.035(7) 0.015(7) 0.009(7) 0.013(7) 0.008(7)
C21B 0.074(7) 0.045(7) 0.031(7) 0.012(6) 0.022(7) 0.016(7)
C22B 0.065(8) 0.045(7) 0.039(8) 0.009(7) 0.030(7) 0.015(7)
C23B 0.050(8) 0.037(7) 0.049(8) 0.014(7) 0.025(7) 0.017(7)
C24B 0.029(7) 0.045(7) 0.060(8) 0.017(7) 0.020(7) 0.014(7)
C25B 0.022(6) 0.039(6) 0.058(7) 0.018(6) 0.016(7) 0.003(6)
C26B 0.022(7) 0.042(7) 0.063(8) 0.012(7) -0.007(7) 0.006(7)
C27B 0.033(8) 0.031(8) 0.053(8) 0.010(7) -0.012(7) 0.006(7)
C28B 0.056(7) 0.038(7) 0.039(7) 0.000(6) -0.018(7) 0.010(6)
C29B 0.064(8) 0.031(8) 0.031(8) -0.009(7) -0.004(7) 0.017(7)
C30B 0.071(8) 0.045(7) 0.029(7) -0.007(7) 0.001(7) 0.020(7)
C31B 0.055(7) 0.036(6) 0.028(7) -0.006(6) 0.013(6) 0.035(6)
C32B 0.052(8) 0.051(7) 0.035(8) 0.002(7) 0.024(7) 0.035(7)
C33B 0.038(8) 0.045(7) 0.046(8) 0.007(7) 0.016(7) 0.022(7)
C34B 0.026(7) 0.046(7) 0.057(8) 0.008(7) 0.015(7) 0.012(7)
C35B 0.024(7) 0.045(7) 0.064(7) 0.007(7) 0.003(7) 0.012(6)
C36B 0.027(8) 0.037(8) 0.064(8) 0.001(7) -0.011(7) 0.009(7)
C37B 0.042(7) 0.038(7) 0.052(7) 0.002(6) -0.016(7) 0.006(6)
C38B 0.056(8) 0.038(8) 0.041(8) 0.004(8) -0.015(7) 0.011(7)
C39B 0.068(7) 0.042(7) 0.024(7) 0.002(6) -0.006(7) 0.015(6)
C40B 0.075(8) 0.044(7) 0.023(8) 0.005(7) 0.009(8) 0.024(7)
C41B 0.069(8) 0.044(8) 0.022(7) -0.002(7) -0.002(7) 0.016(7)
C42B 0.070(7) 0.052(7) 0.030(7) 0.009(7) 0.013(7) 0.016(7)
C43B 0.062(8) 0.049(7) 0.036(7) 0.004(7) 0.021(7) 0.018(7)
C44B 0.048(8) 0.045(7) 0.043(8) 0.013(7) 0.025(7) 0.009(7)
C45B 0.031(8) 0.045(8) 0.054(8) 0.014(7) 0.016(7) 0.001(7)
C46B 0.031(7) 0.034(6) 0.056(7) 0.016(6) 0.010(7) 0.003(6)
C47B 0.024(7) 0.035(7) 0.063(8) 0.014(7) -0.003(7) -0.007(7)
C48B 0.035(8) 0.022(8) 0.055(8) 0.011(7) -0.006(7) -0.005(7)
C49B 0.053(7) 0.029(6) 0.039(7) 0.005(6) -0.013(7) 0.009(6)
C50B 0.069(8) 0.027(7) 0.037(8) 0.000(7) -0.002(7) 0.019(7)
C51B 0.075(8) 0.034(7) 0.028(7) -0.004(6) 0.007(7) 0.028(7)
C52B 0.066(7) 0.037(6) 0.038(7) 0.000(6) 0.020(7) 0.026(6)
C53B 0.056(8) 0.047(8) 0.044(8) 0.008(7) 0.030(7) 0.027(7)
C54B 0.033(7) 0.041(7) 0.058(8) 0.002(7) 0.024(7) 0.029(6)
C55B 0.027(7) 0.048(8) 0.069(8) 0.008(7) 0.020(7) 0.012(7)
C56B 0.021(7) 0.044(7) 0.074(7) 0.012(7) 0.002(7) 0.012(6)
C57B 0.026(7) 0.040(7) 0.067(8) 0.015(7) -0.012(7) 0.009(7)
C58B 0.041(7) 0.041(7) 0.058(7) 0.014(7) -0.020(7) 0.015(6)
C59B 0.064(8) 0.041(8) 0.040(8) 0.008(8) -0.017(7) 0.013(8)
C60B 0.072(7) 0.042(7) 0.024(7) 0.008(6) -0.015(7) 0.018(6)
C61B 0.068(8) 0.041(8) 0.025(7) 0.014(8) -0.010(7) 0.014(7)
C62B 0.070(8) 0.046(8) 0.022(7) 0.010(7) 0.007(8) 0.005(7)
C63B 0.058(8) 0.040(7) 0.031(7) 0.020(7) 0.016(7) 0.005(7)
C64B 0.045(8) 0.038(7) 0.034(8) 0.015(7) 0.017(7) 0.009(7)
C65B 0.041(7) 0.032(7) 0.047(8) 0.011(7) 0.013(7) 0.002(6)
C66B 0.043(7) 0.021(8) 0.047(8) 0.009(7) 0.008(7) 0.003(7)
C67B 0.042(7) 0.020(6) 0.048(7) 0.006(6) 0.000(7) -0.003(6)
C68B 0.055(7) 0.022(6) 0.044(7) -0.003(7) 0.007(7) 0.013(6)
C69B 0.051(8) 0.027(7) 0.045(8) 0.001(7) 0.015(7) 0.012(7)
C70B 0.047(8) 0.030(7) 0.049(7) 0.002(6) 0.016(7) 0.027(6)
C71B 0.037(7) 0.039(7) 0.056(7) 0.000(7) 0.013(7) 0.025(6)
C72B 0.033(7) 0.035(7) 0.061(8) 0.010(7) 0.007(7) 0.020(6)
C73B 0.030(7) 0.038(7) 0.070(8) 0.009(8) -0.002(7) 0.019(7)
C74B 0.041(7) 0.042(8) 0.058(7) 0.015(7) -0.013(7) 0.016(7)
C75B 0.053(7) 0.032(6) 0.039(7) 0.017(6) -0.010(7) 0.016(6)
C76B 0.052(8) 0.033(7) 0.042(8) 0.016(7) 0.001(7) 0.013(7)
C77B 0.052(8) 0.030(7) 0.034(8) 0.020(7) 0.006(7) 0.005(7)
C78B 0.049(7) 0.018(8) 0.043(8) 0.020(7) 0.011(7) 0.007(7)
C79B 0.046(7) 0.022(8) 0.049(7) 0.011(7) 0.013(7) 0.014(7)
C80B 0.045(7) 0.031(7) 0.051(8) 0.013(7) 0.008(7) 0.019(7)
N2 0.049(5) 0.025(3) 0.056(6) 0.013(3) 0.019(4) 0.020(3)
N3 0.047(5) 0.035(4) 0.050(5) 0.015(4) 0.021(4) 0.023(4)
C81 0.027(4) 0.038(4) 0.033(4) 0.005(4) 0.005(4) 0.014(4)
C82 0.037(5) 0.029(4) 0.025(4) 0.004(3) 0.002(4) 0.016(4)
C83 0.043(5) 0.041(4) 0.027(5) 0.003(4) 0.001(4) 0.015(4)
C84 0.036(5) 0.052(5) 0.045(6) 0.010(5) 0.001(5) 0.016(4)
C85 0.036(5) 0.039(4) 0.039(5) 0.009(4) 0.000(4) 0.017(4)
C86 0.044(5) 0.044(4) 0.027(4) 0.010(4) 0.008(4) 0.021(4)
C87 0.054(6) 0.045(4) 0.027(4) 0.011(4) 0.007(4) 0.028(4)
C88 0.035(5) 0.033(4) 0.034(5) 0.011(3) 0.008(4) 0.014(4)
C89 0.034(5) 0.025(3) 0.041(5) 0.008(3) -0.001(4) 0.005(3)
C90 0.036(5) 0.039(4) 0.040(5) 0.011(4) 0.008(4) 0.015(4)
C91 0.031(5) 0.041(5) 0.054(6) 0.016(4) 0.010(5) 0.011(4)
C92 0.034(5) 0.032(4) 0.072(7) 0.002(5) 0.007(5) 0.007(4)
C93 0.043(5) 0.027(4) 0.059(6) 0.005(4) 0.014(5) 0.013(4)
C1S 0.068(4) 0.054(4) 0.061(4) 0.014(4) 0.032(4) 0.014(4)
S1 0.069(2) 0.0537(15) 0.062(2) 0.0159(14) 0.0306(18) 0.0130(15)
S2 0.0521(17) 0.0458(13) 0.075(2) 0.0162(14) 0.0281(16) 0.0148(12)
C2S 0.038(4) 0.255(10) 0.203(10) 0.197(9) 0.044(5) 0.068(6)
S3 0.046(2) 0.265(9) 0.209(8) 0.195(8) 0.048(3) 0.062(4)

loop_
_atom_type_symbol
_atom_type_description
_atom_type_scat_dispersion_real
_atom_type_scat_dispersion_imag
_atom_type_scat_source
C C 0.0181 0.0091 'International Tables Vol C Tables 4.2.6.8 and 6.1.1.4'
H H 0.0000 0.0000 'International Tables Vol C Tables 4.2.6.8 and 6.1.1.4'
N N 0.0311 0.0180 'International Tables Vol C Tables 4.2.6.8 and 6.1.1.4'
Sc Sc 0.3119 1.5331 'International Tables Vol C Tables 4.2.6.8 and 6.1.1.4'
S S 0.3331 0.5567 'International Tables Vol C Tables 4.2.6.8 and 6.1.1.4'

loop_
_geom_angle_atom_site_label_1
_geom_angle_atom_site_label_2
_geom_angle_atom_site_label_3
_geom_angle
_geom_angle_site_symmetry_1
Sc1B Sc1A N1 81.9(7) .
Sc1B Sc1A C31B 129.7(9) .
N1 Sc1A C31B 147.1(7) .
Sc1B Sc1A C32B 113.3(11) .
N1 Sc1A C32B 146.2(7) .
C31B Sc1A C32B 38.8(8) .
Sc1B Sc1A C13B 96.9(10) .
N1 Sc1A C13B 147.7(7) .
C31B Sc1A C13B 38.4(7) .
C32B Sc1A C13B 63.5(8) .
Sc1B Sc1A C23A 92.9(9) .
N1 Sc1A C23A 154.9(5) .
Sc1B Sc1A C7A 85.5(8) .
N1 Sc1A C7A 161.2(5) .
C23A Sc1A C7A 39.4(6) .
Sc1B Sc1A C6A 109.5(9) .
N1 Sc1A C6A 138.7(5) .
C23A Sc1A C6A 66.1(6) .
C7A Sc1A C6A 35.7(6) .
Sc1B Sc1A C33B 77.6(10) .
N1 Sc1A C33B 146.8(7) .
C31B Sc1A C33B 62.2(9) .
C32B Sc1A C33B 36.0(8) .
C13B Sc1A C33B 61.5(9) .
Sc1B Sc1A C14B 68.5(9) .
N1 Sc1A C14B 148.6(7) .
C31B Sc1A C14B 61.2(8) .
C32B Sc1A C14B 60.7(8) .
C13B Sc1A C14B 35.6(7) .
C33B Sc1A C14B 36.4(6) .
Sc1B Sc1A C22A 123.9(10) .
N1 Sc1A C22A 132.1(5) .
C23A Sc1A C22A 35.8(6) .
C7A Sc1A C22A 66.7(6) .
C6A Sc1A C22A 75.2(6) .
Sc1B Sc1A C8A 52.0(7) .
N1 Sc1A C8A 129.2(5) .
C23A Sc1A C8A 60.1(6) .
C7A Sc1A C8A 34.5(5) .
C6A Sc1A C8A 59.9(5) .
C22A Sc1A C8A 95.0(6) .
Sc1A Sc1B N1 79.0(7) .
Sc1A Sc1B C8A 113.4(9) .
N1 Sc1B C8A 154.8(6) .
Sc1A Sc1B C25A 131.4(10) .
N1 Sc1B C25A 144.9(7) .
C8A Sc1B C25A 40.0(6) .
Sc1A Sc1B C14B 94.9(11) .
N1 Sc1B C14B 167.8(8) .
Sc1A Sc1B C7A 77.3(9) .
N1 Sc1B C7A 152.5(7) .
C8A Sc1B C7A 37.2(6) .
C25A Sc1B C7A 62.5(6) .
Sc1A Sc1B C15B 128.9(10) .
N1 Sc1B C15B 142.7(8) .
C14B Sc1B C15B 37.4(8) .
Sc1A Sc1B C33B 85.6(10) .
N1 Sc1B C33B 149.7(7) .
C14B Sc1B C33B 38.0(7) .
C15B Sc1B C33B 65.9(8) .
Sc1A Sc1B C24A 100.2(10) .
N1 Sc1B C24A 138.3(6) .
C8A Sc1B C24A 63.6(6) .
C25A Sc1B C24A 36.9(7) .
C7A Sc1B C24A 60.6(6) .
Sc1A Sc1B C23A 70.4(9) .
N1 Sc1B C23A 140.9(6) .
C8A Sc1B C23A 63.3(6) .
C25A Sc1B C23A 61.1(7) .
C7A Sc1B C23A 37.7(6) .
C24A Sc1B C23A 34.6(6) .
Sc1A Sc1B C13B 66.7(9) .
N1 Sc1B C13B 133.2(8) .
C14B Sc1B C13B 35.4(7) .
C15B Sc1B C13B 62.3(8) .
C33B Sc1B C13B 59.7(8) .
Sc1A Sc1B C34B 106.3(10) .
N1 Sc1B C34B 127.3(7) .
C14B Sc1B C34B 64.4(8) .
C15B Sc1B C34B 73.7(8) .
C33B Sc1B C34B 34.4(7) .
C13B Sc1B C34B 93.4(9) .
N1 Sc2 C24B 152.1(7) .
N1 Sc2 C25B 150.0(7) .
C24B Sc2 C25B 36.8(7) .
N1 Sc2 C33A 159.7(5) .
N1 Sc2 C8B 143.8(7) .
C24B Sc2 C8B 62.1(8) .
C25B Sc2 C8B 37.6(7) .
N1 Sc2 C23B 147.8(8) .
C24B Sc2 C23B 35.7(8) .
C25B Sc2 C23B 60.8(8) .
C8B Sc2 C23B 61.8(8) .
N1 Sc2 C14A 157.5(4) .
C33A Sc2 C14A 37.6(5) .
N1 Sc2 C7B 144.8(7) .
C24B Sc2 C7B 60.1(9) .
C25B Sc2 C7B 59.4(8) .
C8B Sc2 C7B 34.8(7) .
C23B Sc2 C7B 37.5(7) .
N1 Sc2 C34A 137.3(5) .
C33A Sc2 C34A 35.6(6) .
C14A Sc2 C34A 65.1(6) .
N1 Sc2 C15A 135.6(5) .
C33A Sc2 C15A 64.7(6) .
C14A Sc2 C15A 35.8(6) .
C34A Sc2 C15A 74.1(6) .
N1 Sc2 C13A 126.7(5) .
C33A Sc2 C13A 58.9(6) .
C14A Sc2 C13A 34.0(6) .
C34A Sc2 C13A 93.6(7) .
C15A Sc2 C13A 58.9(6) .
N1 Sc2 C32A 128.6(5) .
C33A Sc2 C32A 34.3(6) .
C14A Sc2 C32A 57.5(6) .
C34A Sc2 C32A 59.8(7) .
C15A Sc2 C32A 92.4(6) .
C13A Sc2 C32A 55.7(6) .
Sc3B Sc3A N1 75.8(4) .
Sc3B Sc3A C78B 103.7(10) .
N1 Sc3A C78B 170.0(12) .
Sc3B Sc3A C78A 99.8(8) .
N1 Sc3A C78A 151.0(8) .
Sc3B Sc3A C79A 104.3(7) .
N1 Sc3A C79A 170.6(8) .
C78A Sc3A C79A 38.4(5) .
Sc3B Sc3A C79B 99.3(9) .
N1 Sc3A C79B 151.3(10) .
C78B Sc3A C79B 38.7(6) .
Sc3B Sc3A C77B 138.2(8) .
N1 Sc3A C77B 139.8(8) .
C78B Sc3A C77B 36.8(10) .
C79B Sc3A C77B 60.0(10) .
Sc3B Sc3A C66B 74.7(8) .
N1 Sc3A C66B 136.2(8) .
C78B Sc3A C66B 36.6(10) .
C79B Sc3A C66B 65.9(10) .
C77B Sc3A C66B 63.8(9) .
Sc3B Sc3A C80A 71.5(6) .
N1 Sc3A C80A 139.9(6) .
C78A Sc3A C80A 59.4(8) .
C79A Sc3A C80A 35.5(7) .
Sc3B Sc3A C69A 133.0(6) .
N1 Sc3A C69A 138.1(6) .
C78A Sc3A C69A 65.1(8) .
C79A Sc3A C69A 36.3(7) .
C80A Sc3A C69A 62.4(7) .
Sc3B Sc3A C76B 155.1(7) .
N1 Sc3A C76B 125.5(6) .
C78B Sc3A C76B 57.8(10) .
C79B Sc3A C76B 55.8(10) .
C77B Sc3A C76B 32.9(7) .
C66B Sc3A C76B 92.6(9) .
Sc3B Sc3A C80B 126.5(8) .
N1 Sc3A C80B 129.0(8) .
C78B Sc3A C80B 59.4(11) .
C79B Sc3A C80B 34.1(9) .
C77B Sc3A C80B 56.0(8) .
C66B Sc3A C80B 94.7(7) .
C76B Sc3A C80B 31.8(7) .
Sc3A Sc3B N1 73.9(4) .
Sc3A Sc3B C67B 114.3(8) .
N1 Sc3B C67B 160.1(8) .
Sc3A Sc3B C76A 106.7(6) .
N1 Sc3B C76A 176.4(7) .
Sc3A Sc3B C68B 118.0(7) .
N1 Sc3B C68B 156.0(8) .
C67B Sc3B C68B 37.6(8) .
Sc3A Sc3B C75A 144.4(6) .
N1 Sc3B C75A 141.7(5) .
C76A Sc3B C75A 38.0(6) .
Sc3A Sc3B C80A 82.7(6) .
N1 Sc3B C80A 146.9(6) .
C76A Sc3B C80A 36.2(7) .
C75A Sc3B C80A 64.3(6) .
Sc3A Sc3B C66B 79.2(8) .
N1 Sc3B C66B 137.8(8) .
C67B Sc3B C66B 37.5(8) .
C68B Sc3B C66B 66.2(9) .
Sc3A Sc3B C77A 88.7(6) .
N1 Sc3B C77A 140.9(6) .
C76A Sc3B C77A 36.1(7) .
C75A Sc3B C77A 63.6(6) .
C80A Sc3B C77A 59.2(7) .
Sc3A Sc3B C69B 87.5(8) .
N1 Sc3B C69B 132.9(7) .
C67B Sc3B C69B 66.8(9) .
C68B Sc3B C69B 36.7(8) .
C66B Sc3B C69B 76.3(9) .
Sc3A Sc3B C48B 139.2(8) .
N1 Sc3B C48B 128.3(7) .
C67B Sc3B C48B 34.2(7) .
C68B Sc3B C48B 57.6(8) .
C66B Sc3B C48B 61.8(9) .
C69B Sc3B C48B 93.9(9) .
Sc3A Sc3B C78B 52.3(9) .
N1 Sc3B C78B 125.3(9) .
C67B Sc3B C78B 62.5(10) .
C68B Sc3B C78B 72.6(10) .
C66B Sc3B C78B 33.6(9) .
C69B Sc3B C78B 60.6(10) .
C48B Sc3B C78B 93.5(10) .
Sc2 N1 Sc3A 123.4(4) .
Sc2 N1 Sc3B 121.8(4) .
Sc3A N1 Sc3B 30.3(2) .
Sc2 N1 Sc1A 117.3(3) .
Sc3A N1 Sc1A 115.3(4) .
Sc3B N1 Sc1A 119.7(4) .
Sc2 N1 Sc1B 117.0(4) .
Sc3A N1 Sc1B 119.6(4) .
Sc3B N1 Sc1B 113.0(4) .
Sc1A N1 Sc1B 19.1(2) .
C3B C1 N2 113.0(18) .
C5A C1 N2 113.4(11) .
C3B C1 C12B 111.7(18) .
N2 C1 C12B 108.7(18) .
C5A C1 C9A 107.3(12) .
N2 C1 C9A 114.5(11) .
C3B C1 C2 105.0(14) .
C5A C1 C2 104.1(11) .
N2 C1 C2 102.6(8) .
C12B C1 C2 115.4(14) .
C9A C1 C2 114.6(10) .
C5B C2 C9B 110(2) .
C5B C2 C81 117(2) .
C3A C2 C81 114.4(11) .
C9B C2 C81 111.2(18) .
C3A C2 C12A 109.1(13) .
C81 C2 C12A 114.5(12) .
C5B C2 C1 102.5(14) .
C3A C2 C1 102.8(11) .
C9B C2 C1 114.7(14) .
C81 C2 C1 101.0(7) .
C12A C2 C1 114.3(10) .
C4A C3A C15A 121.4(17) .
C4A C3A C2 111.2(16) .
C15A C3A C2 124.3(17) .
C5A C4A C3A 108.9(17) .
C5A C4A C18A 123.6(18) .
C3A C4A C18A 122.2(17) .
C4A C5A C6A 120.9(17) .
C4A C5A C1 111.6(17) .
C6A C5A C1 125.4(15) .
C4A C5A Sc1A 99.6(11) .
C6A C5A Sc1A 55.6(8) .
C1 C5A Sc1A 103.6(11) .
C7A C6A C20A 117.1(15) .
C7A C6A C5A 117.7(15) .
C20A C6A C5A 117.4(16) .
C7A C6A Sc1A 68.8(7) .
C20A C6A Sc1A 80.0(8) .
C5A C6A Sc1A 93.4(11) .
C7A C6A Sc1B 60.3(7) .
C20A C6A Sc1B 94.0(9) .
C5A C6A Sc1B 88.0(11) .
Sc1A C6A Sc1B 14.11(17) .
C6A C7A C8A 116.7(15) .
C6A C7A C23A 117.4(14) .
C8A C7A C23A 108.2(14) .
C6A C7A Sc1A 75.5(8) .
C8A C7A Sc1A 81.9(8) .
C23A C7A Sc1A 70.0(7) .
C6A C7A Sc1B 87.5(9) .
C8A C7A Sc1B 65.1(8) .
C23A C7A Sc1B 73.9(7) .
Sc1A C7A Sc1B 17.2(2) .
C7A C8A C9A 126.1(16) .
C7A C8A C25A 106.7(14) .
C9A C8A C25A 119.1(15) .
C7A C8A Sc1B 77.7(9) .
C9A C8A Sc1B 90.9(11) .
C25A C8A Sc1B 71.2(8) .
C7A C8A Sc1A 63.6(8) .
C9A C8A Sc1A 96.3(11) .
C25A C8A Sc1A 80.4(8) .
Sc1B C8A Sc1A 14.6(3) .
C10A C9A C8A 118.8(18) .
C10A C9A C1 122.7(17) .
C8A C9A C1 116.4(15) .
C10A C9A Sc1B 94.2(13) .
C8A C9A Sc1B 55.5(9) .
C1 C9A Sc1B 104.6(11) .
C9A C10A C11A 121.2(17) .
C9A C10A C27A 121.6(18) .
C11A C10A C27A 108.2(14) .
C12A C11A C10A 122.9(15) .
C12A C11A C29A 122.8(17) .
C10A C11A C29A 108.7(14) .
C11A C12A C13A 116.6(16) .
C11A C12A C2 121.4(15) .
C13A C12A C2 116.0(16) .
C14A C13A C31A 108.0(16) .
C14A C13A C12A 128.0(16) .
C31A C13A C12A 120.5(18) .
C14A C13A Sc2 66.1(8) .
C31A C13A Sc2 80.7(9) .
C12A C13A Sc2 102.8(13) .
C13A C14A C15A 114.3(14) .
C13A C14A C33A 108.9(15) .
C15A C14A C33A 117.7(15) .
C13A C14A Sc2 80.0(9) .
C15A C14A Sc2 75.3(9) .
C33A C14A Sc2 70.4(8) .
C16A C15A C14A 119.4(14) .
C16A C15A C3A 115.2(17) .
C14A C15A C3A 118.6(15) .
C16A C15A Sc2 79.5(8) .
C14A C15A Sc2 68.9(8) .
C3A C15A Sc2 96.6(11) .
C15A C16A C35A 119.8(17) .
C15A C16A C17A 121.9(15) .
C35A C16A C17A 110.5(14) .
C15A C16A Sc2 66.9(8) .
C35A C16A Sc2 74.8(9) .
C17A C16A Sc2 103.0(10) .
C18A C17A C37A 124(2) .
C18A C17A C16A 121.6(16) .
C37A C17A C16A 107.2(16) .
C17A C18A C19A 115.6(16) .
C17A C18A C4A 117.4(17) .
C19A C18A C4A 118.1(17) .
C18A C19A C39A 124(2) .
C18A C19A C20A 119.6(16) .
C39A C19A C20A 107.2(17) .
C21A C20A C6A 126.9(17) .
C21A C20A C19A 103.9(15) .
C6A C20A C19A 120.3(17) .
C21A C20A Sc1A 78.1(10) .
C6A C20A Sc1A 66.1(8) .
C19A C20A Sc1A 101.6(10) .
C40A C21A C22A 119.9(17) .
C40A C21A C20A 113.1(19) .
C22A C21A C20A 118.0(16) .
C40A C21A Sc1A 104.7(15) .
C22A C21A Sc1A 67.4(10) .
C20A C21A Sc1A 70.2(9) .
C21A C22A C23A 118.5(16) .
C21A C22A C53A 120.3(17) .
C23A C22A C53A 114.1(16) .
C21A C22A Sc1A 80.6(11) .
C23A C22A Sc1A 64.3(9) .
C53A C22A Sc1A 99.2(11) .
C21A C22A Sc1B 91.5(11) .
C23A C22A Sc1B 55.2(8) .
C53A C22A Sc1B 96.7(11) .
Sc1A C22A Sc1B 11.3(2) .
C24A C23A C22A 120.2(15) .
C24A C23A C7A 106.4(15) .
C22A C23A C7A 121.5(16) .
C24A C23A Sc1A 84.8(10) .
C22A C23A Sc1A 79.9(10) .
C7A C23A Sc1A 70.6(8) .
C24A C23A Sc1B 70.5(10) .
C22A C23A Sc1B 94.7(10) .
C7A C23A Sc1B 68.4(8) .
Sc1A C23A Sc1B 16.7(2) .
C23A C24A C25A 110.2(15) .
C23A C24A C55A 123.8(17) .
C25A C24A C55A 117.8(17) .
C23A C24A Sc1B 74.9(10) .
C25A C24A Sc1B 65.7(9) .
C55A C24A Sc1B 99.2(11) .
C23A C24A Sc1A 61.9(8) .
C25A C24A Sc1A 79.4(9) .
C55A C24A Sc1A 99.4(10) .
Sc1B C24A Sc1A 15.4(2) .
C24A C25A C26A 125.1(14) .
C24A C25A C8A 108.4(15) .
C26A C25A C8A 119.8(15) .
C24A C25A Sc1B 77.4(10) .
C26A C25A Sc1B 96.2(10) .
C8A C25A Sc1B 68.8(8) .
C24A C25A Sc1A 68.9(9) .
C26A C25A Sc1A 106.9(9) .
C8A C25A Sc1A 66.7(8) .
Sc1B C25A Sc1A 11.1(3) .
C27A C26A C57A 122.6(18) .
C27A C26A C25A 117.4(15) .
C57A C26A C25A 111.7(17) .
C27A C26A Sc1B 91.8(11) .
C57A C26A Sc1B 96.5(12) .
C25A C26A Sc1B 51.6(7) .
C26A C27A C10A 123.0(17) .
C26A C27A C28A 120.7(14) .
C10A C27A C28A 105.9(16) .
C29A C28A C59A 123.7(17) .
C29A C28A C27A 108.9(14) .
C59A C28A C27A 118.0(17) .
C30A C29A C28A 119.3(15) .
C30A C29A C11A 121.0(17) .
C28A C29A C11A 108.1(17) .
C29A C30A C31A 116.6(15) .
C29A C30A C41A 116.0(19) .
C31A C30A C41A 119.9(17) .
C13A C31A C32A 108.3(16) .
C13A C31A C30A 121.9(16) .
C32A C31A C30A 123.6(14) .
C13A C31A Sc2 67.3(9) .
C32A C31A Sc2 68.0(9) .
C30A C31A Sc2 107.8(10) .
C33A C32A C31A 108.7(15) .
C33A C32A C43A 127.3(16) .
C31A C32A C43A 116.5(17) .
C33A C32A Sc2 64.4(9) .
C31A C32A Sc2 79.7(9) .
C43A C32A Sc2 97.9(10) .
C32A C33A C34A 117.1(14) .
C32A C33A C14A 105.9(15) .
C34A C33A C14A 120.6(17) .
C32A C33A Sc2 81.3(9) .
C34A C33A Sc2 76.0(10) .
C14A C33A Sc2 72.0(8) .
C35A C34A C33A 120.1(16) .
C35A C34A C45A 117.7(19) .
C33A C34A C45A 116.9(17) .
C35A C34A Sc2 82.6(10) .
C33A C34A Sc2 68.4(9) .
C45A C34A Sc2 96.9(10) .
C34A C35A C16A 121.5(16) .
C34A C35A C36A 125.0(16) .
C16A C35A C36A 102.8(17) .
C34A C35A Sc2 66.0(9) .
C16A C35A Sc2 72.5(8) .
C36A C35A Sc2 103.1(11) .
C37A C36A C47A 124(2) .
C37A C36A C35A 109.0(15) .
C47A C36A C35A 115(2) .
C36A C37A C38A 117.5(16) .
C36A C37A C17A 110.5(18) .
C38A C37A C17A 120.6(18) .
C49A C38A C37A 121(2) .
C49A C38A C39A 117(2) .
C37A C38A C39A 115.2(15) .
C19A C39A C38A 121(2) .
C19A C39A C40A 106.6(18) .
C38A C39A C40A 123.8(17) .
C21A C40A C51A 128(2) .
C21A C40A C39A 109.3(18) .
C51A C40A C39A 113(2) .
C60A C41A C30A 124(2) .
C60A C41A C42A 110.7(19) .
C30A C41A C42A 112.4(19) .
C43A C42A C62A 118.4(17) .
C43A C42A C41A 128.0(17) .
C62A C42A C41A 104.5(18) .
C42A C43A C44A 121.8(16) .
C42A C43A C32A 119.4(17) .
C44A C43A C32A 111.8(16) .
C64A C44A C45A 107.5(17) .
C64A C44A C43A 119.9(16) .
C45A C44A C43A 121.3(15) .
C34A C45A C44A 124.0(17) .
C34A C45A C46A 118.6(18) .
C44A C45A C46A 107.6(15) .
C47A C46A C65A 124.0(17) .
C47A C46A C45A 122.7(15) .
C65A C46A C45A 104.7(16) .
C46A C47A C36A 120.5(19) .
C46A C47A C48A 115.9(16) .
C36A C47A C48A 117(2) .
C67A C48A C47A 122.4(19) .
C67A C48A C49A 110.0(18) .
C47A C48A C49A 117.0(15) .
C38A C49A C48A 123(2) .
C38A C49A C50A 121.8(19) .
C48A C49A C50A 106.0(14) .
C51A C50A C49A 119.9(15) .
C51A C50A C68A 125.1(18) .
C49A C50A C68A 104.9(17) .
C50A C51A C40A 124(2) .
C50A C51A C52A 116.9(16) .
C40A C51A C52A 111.8(17) .
C70A C52A C51A 122.0(17) .
C70A C52A C53A 105.8(16) .
C51A C52A C53A 122.9(15) .
C54A C53A C22A 123.9(16) .
C54A C53A C52A 108.5(15) .
C22A C53A C52A 116.3(17) .
C53A C54A C55A 121.2(15) .
C53A C54A C71A 106.8(15) .
C55A C54A C71A 123.7(16) .
C54A C55A C56A 116.4(14) .
C54A C55A C24A 116.0(16) .
C56A C55A C24A 119.5(16) .
C57A C56A C55A 118.6(15) .
C57A C56A C73A 108.8(18) .
C55A C56A C73A 122.9(16) .
C56A C57A C26A 127(2) .
C56A C57A C58A 106.4(16) .
C26A C57A C58A 119(2) .
C74A C58A C59A 118.7(18) .
C74A C58A C57A 108.7(19) .
C59A C58A C57A 119.6(14) .
C28A C59A C58A 120.1(18) .
C28A C59A C60A 113.6(18) .
C58A C59A C60A 119.4(14) .
C41A C60A C61A 116(2) .
C41A C60A C59A 122.2(17) .
C61A C60A C59A 115.1(18) .
C60A C61A C75A 129(2) .
C60A C61A C62A 101.9(17) .
C75A C61A C62A 118.6(16) .
C60A C61A Sc3B 103.5(11) .
C75A C61A Sc3B 57.2(9) .
C62A C61A Sc3B 82.8(10) .
C42A C62A C63A 122.2(18) .
C42A C62A C61A 107.2(15) .
C63A C62A C61A 119.6(17) .
C64A C63A C62A 119.7(16) .
C64A C63A C77A 117.9(16) .
C62A C63A C77A 115.4(16) .
C64A C63A Sc3B 103.5(10) .
C62A C63A Sc3B 82.9(10) .
C77A C63A Sc3B 57.2(8) .
C63A C64A C65A 124.8(16) .
C63A C64A C44A 117.7(16) .
C65A C64A C44A 108.4(16) .
C64A C65A C46A 111.8(16) .
C64A C65A C66A 117.5(16) .
C46A C65A C66A 120.0(18) .
C78A C66A C67A 118(2) .
C78A C66A C65A 119.8(19) .
C67A C66A C65A 115.7(17) .
C78A C66A Sc3A 59.8(12) .
C67A C66A Sc3A 84.1(12) .
C65A C66A Sc3A 101.6(11) .
C68A C67A C48A 109.4(16) .
C68A C67A C66A 120.4(17) .
C48A C67A C66A 121.5(18) .
C68A C67A Sc3A 72.2(9) .
C48A C67A Sc3A 106.9(9) .
C66A C67A Sc3A 65.3(10) .
C67A C68A C69A 124.7(16) .
C67A C68A C50A 109.7(15) .
C69A C68A C50A 116.6(16) .
C67A C68A Sc3A 79.1(9) .
C69A C68A Sc3A 63.1(9) .
C50A C68A Sc3A 102.5(9) .
C70A C69A C68A 119.1(16) .
C70A C69A C79A 116.5(18) .
C68A C69A C79A 115.5(18) .
C70A C69A Sc3A 90.9(11) .
C68A C69A Sc3A 84.4(10) .
C79A C69A Sc3A 64.6(12) .
C71A C70A C69A 123.1(16) .
C71A C70A C52A 109.2(17) .
C69A C70A C52A 120.0(18) .
C71A C70A Sc3A 85.0(10) .
C69A C70A Sc3A 59.0(10) .
C52A C70A Sc3A 102.4(10) .
C70A C71A C72A 121.6(17) .
C70A C71A C54A 109.7(16) .
C72A C71A C54A 119.1(16) .
C71A C72A C80A 118.1(16) .
C71A C72A C73A 118.4(15) .
C80A C72A C73A 114.6(18) .
C71A C72A Sc3B 100.8(10) .
C80A C72A Sc3B 59.5(10) .
C73A C72A Sc3B 80.1(10) .
C71A C72A Sc3A 83.4(10) .
C80A C72A Sc3A 57.8(9) .
C73A C72A Sc3A 99.8(10) .
Sc3B C72A Sc3A 21.7(2) .
C74A C73A C56A 108.7(16) .
C74A C73A C72A 121.7(17) .
C56A C73A C72A 119.3(17) .
C74A C73A Sc3B 67.5(10) .
C56A C73A Sc3B 105.6(10) .
C72A C73A Sc3B 69.3(9) .
C73A C74A C58A 107.0(17) .
C73A C74A C75A 121.3(16) .
C58A C74A C75A 125(2) .
C73A C74A Sc3B 82.8(11) .
C58A C74A Sc3B 105.9(11) .
C75A C74A Sc3B 60.4(9) .
C61A C75A C74A 111.6(16) .
C61A C75A C76A 122.0(17) .
C74A C75A C76A 118.2(17) .
C61A C75A Sc3B 91.8(11) .
C74A C75A Sc3B 87.0(10) .
C76A C75A Sc3B 64.2(8) .
C80A C76A C77A 111.4(18) .
C80A C76A C75A 120.0(17) .
C77A C76A C75A 118.7(18) .
C80A C76A Sc3B 79.9(10) .
C77A C76A Sc3B 80.8(10) .
C75A C76A Sc3B 77.8(8) .
C80A C76A Sc3A 66.2(9) .
C77A C76A Sc3A 71.3(10) .
C75A C76A Sc3A 100.5(9) .
Sc3B C76A Sc3A 22.8(2) .
C76A C77A C78A 106.5(18) .
C76A C77A C63A 125.4(18) .
C78A C77A C63A 117.9(18) .
C76A C77A Sc3B 63.1(9) .
C78A C77A Sc3B 84.5(13) .
C63A C77A Sc3B 90.3(10) .
C76A C77A Sc3A 77.4(10) .
C78A C77A Sc3A 60.3(12) .
C63A C77A Sc3A 97.9(10) .
Sc3B C77A Sc3A 24.6(3) .
C77A C78A C66A 122(2) .
C77A C78A C79A 108.4(15) .
C66A C78A C79A 123.4(17) .
C77A C78A Sc3A 86.1(13) .
C66A C78A Sc3A 86.7(14) .
C79A C78A Sc3A 71.7(15) .
C77A C78A Sc3B 63.0(11) .
C66A C78A Sc3B 102.6(14) .
C79A C78A Sc3B 77.4(15) .
Sc3A C78A Sc3B 23.6(3) .
C80A C79A C78A 105.5(17) .
C80A C79A C69A 120(2) .
C78A C79A C69A 117.6(17) .
C80A C79A Sc3A 79.2(12) .
C78A C79A Sc3A 69.9(17) .
C69A C79A Sc3A 79.1(12) .
C80A C79A Sc3B 58.9(11) .
C78A C79A Sc3B 70.7(15) .
C69A C79A Sc3B 98.0(13) .
Sc3A C79A Sc3B 22.3(3) .
C76A C80A C79A 108(2) .
C76A C80A C72A 124.0(18) .
C79A C80A C72A 120.0(18) .
C76A C80A Sc3B 64.0(9) .
C79A C80A Sc3B 89.1(13) .
C72A C80A Sc3B 87.9(10) .
C76A C80A Sc3A 82.2(11) .
C79A C80A Sc3A 65.3(12) .
C72A C80A Sc3A 91.8(9) .
Sc3B C80A Sc3A 25.7(3) .
C4B C3B C1 109(2) .
C4B C3B C15B 122(3) .
C1 C3B C15B 125(2) .
C4B C3B Sc1B 99(2) .
C1 C3B Sc1B 99.0(18) .
C15B C3B Sc1B 56.1(14) .
C5B C4B C3B 109(2) .
C5B C4B C18B 122(2) .
C3B C4B C18B 122(2) .
C4B C5B C2 112(2) .
C4B C5B C6B 121(3) .
C2 C5B C6B 125(2) .
C7B C6B C20B 117.3(19) .
C7B C6B C5B 117(2) .
C20B C6B C5B 120(2) .
C7B C6B Sc2 57.6(14) .
C20B C6B Sc2 93.9(15) .
C5B C6B Sc2 93(2) .
C6B C7B C8B 119(2) .
C6B C7B C23B 118(2) .
C8B C7B C23B 108.5(19) .
C6B C7B Sc2 92.7(17) .
C8B C7B Sc2 69.1(15) .
C23B C7B Sc2 68.2(14) .
C7B C8B C9B 126(2) .
C7B C8B C25B 106.9(18) .
C9B C8B C25B 123(2) .
C7B C8B Sc2 76.1(15) .
C9B C8B Sc2 99(2) .
C25B C8B Sc2 70.4(13) .
C10B C9B C8B 117(2) .
C10B C9B C2 122(2) .
C8B C9B C2 116(2) .
C10B C9B Sc2 90(2) .
C8B C9B Sc2 51.8(16) .
C2 C9B Sc2 104.8(19) .
C9B C10B C11B 123(2) .
C9B C10B C27B 121(2) .
C11B C10B C27B 109.1(18) .
C12B C11B C10B 122(2) .
C12B C11B C29B 124(2) .
C10B C11B C29B 107.6(18) .
C11B C12B C13B 116(2) .
C11B C12B C1 121(2) .
C13B C12B C1 117(2) .
C11B C12B Sc1A 90(2) .
C13B C12B Sc1A 52.1(15) .
C1 C12B Sc1A 103.5(19) .
C14B C13B C31B 108.1(19) .
C14B C13B C12B 126(2) .
C31B C13B C12B 120(2) .
C14B C13B Sc1A 78.0(13) .
C31B C13B Sc1A 67.6(11) .
C12B C13B Sc1A 97(2) .
C14B C13B Sc1B 65.1(12) .
C31B C13B Sc1B 82.3(12) .
C12B C13B Sc1B 97(2) .
Sc1A C13B Sc1B 16.4(2) .
C13B C14B C15B 116.6(19) .
C13B C14B C33B 108.6(19) .
C15B C14B C33B 118.2(19) .
C13B C14B Sc1B 79.5(14) .
C15B C14B Sc1B 74.7(13) .
C33B C14B Sc1B 74.5(13) .
C13B C14B Sc1A 66.4(12) .
C15B C14B Sc1A 90.2(14) .
C33B C14B Sc1A 71.3(12) .
Sc1B C14B Sc1A 16.7(3) .
C16B C15B C14B 119.3(18) .
C16B C15B C3B 114(2) .
C14B C15B C3B 118(2) .
C16B C15B Sc1B 81.1(14) .
C14B C15B Sc1B 67.9(12) .
C3B C15B Sc1B 92.3(19) .
C16B C15B Sc1A 91.2(14) .
C14B C15B Sc1A 58.4(11) .
C3B C15B Sc1A 92.2(18) .
Sc1B C15B Sc1A 11.0(3) .
C15B C16B C35B 120(2) .
C15B C16B C17B 122(2) .
C35B C16B C17B 111.0(19) .
C15B C16B Sc1B 64.5(12) .
C35B C16B Sc1B 79.0(14) .
C17B C16B Sc1B 103(2) .
C18B C17B C37B 124(3) .
C18B C17B C16B 122(2) .
C37B C17B C16B 107(2) .
C19B C18B C17B 114(2) .
C19B C18B C4B 120(2) .
C17B C18B C4B 117(2) .
C18B C19B C39B 126(3) .
C18B C19B C20B 120(2) .
C39B C19B C20B 107(2) .
C21B C20B C6B 125(2) .
C21B C20B C19B 103.2(19) .
C6B C20B C19B 118(2) .
C40B C21B C22B 119(2) .
C40B C21B C20B 114(2) .
C22B C21B C20B 119(2) .
C21B C22B C23B 119(2) .
C21B C22B C53B 122(2) .
C23B C22B C53B 112(2) .
C21B C22B Sc2 95.4(19) .
C23B C22B Sc2 55.8(15) .
C53B C22B Sc2 91.1(17) .
C24B C23B C22B 124(2) .
C24B C23B C7B 106.5(19) .
C22B C23B C7B 121(2) .
C24B C23B Sc2 70.8(16) .
C22B C23B Sc2 93.2(19) .
C7B C23B Sc2 74.3(15) .
C23B C24B C25B 109.6(19) .
C23B C24B C55B 121(2) .
C25B C24B C55B 118(2) .
C23B C24B Sc2 73.5(16) .
C25B C24B Sc2 72.0(15) .
C55B C24B Sc2 89.3(17) .
C24B C25B C8B 108.1(19) .
C24B C25B C26B 124(2) .
C8B C25B C26B 117(2) .
C24B C25B Sc2 71.2(15) .
C8B C25B Sc2 72.0(14) .
C26B C25B Sc2 92.9(15) .
C27B C26B C57B 121(3) .
C27B C26B C25B 116(2) .
C57B C26B C25B 112(2) .
C27B C26B Sc2 92.1(19) .
C57B C26B Sc2 89.3(19) .
C25B C26B Sc2 54.9(12) .
C26B C27B C10B 125(2) .
C26B C27B C28B 122(2) .
C10B C27B C28B 106(2) .
C29B C28B C59B 124(2) .
C29B C28B C27B 108.3(18) .
C59B C28B C27B 119(2) .
C30B C29B C28B 120(2) .
C30B C29B C11B 120(2) .
C28B C29B C11B 109(2) .
C29B C30B C31B 117(2) .
C29B C30B C41B 115(2) .
C31B C30B C41B 120(2) .
C29B C30B Sc1A 95.1(18) .
C31B C30B Sc1A 51.1(11) .
C41B C30B Sc1A 97.3(19) .
C13B C31B C32B 108.0(19) .
C13B C31B C30B 123(2) .
C32B C31B C30B 123.3(18) .
C13B C31B Sc1A 73.9(13) .
C32B C31B Sc1A 73.5(12) .
C30B C31B Sc1A 96.6(15) .
C13B C31B Sc1B 64.9(12) .
C32B C31B Sc1B 71.4(12) .
C30B C31B Sc1B 107.3(15) .
Sc1A C31B Sc1B 11.5(2) .
C33B C32B C31B 108.6(18) .
C33B C32B C43B 127(2) .
C31B C32B C43B 116(2) .
C33B C32B Sc1A 77.5(14) .
C31B C32B Sc1A 67.7(12) .
C43B C32B Sc1A 93.7(16) .
C33B C32B Sc1B 63.5(14) .
C31B C32B Sc1B 76.3(12) .
C43B C32B Sc1B 100.3(16) .
Sc1A C32B Sc1B 14.2(2) .
C32B C33B C34B 118(2) .
C32B C33B C14B 106.6(19) .
C34B C33B C14B 120(2) .
C32B C33B Sc1B 83.1(15) .
C34B C33B Sc1B 79.8(16) .
C14B C33B Sc1B 67.5(12) .
C32B C33B Sc1A 66.5(13) .
C34B C33B Sc1A 90.2(16) .
C14B C33B Sc1A 72.3(12) .
Sc1B C33B Sc1A 16.8(3) .
C35B C34B C45B 118(2) .
C35B C34B C33B 121(2) .
C45B C34B C33B 116(2) .
C35B C34B Sc1B 81.7(16) .
C45B C34B Sc1B 100.6(19) .
C33B C34B Sc1B 65.8(13) .
C35B C34B Sc1A 95.3(16) .
C45B C34B Sc1A 93.3(18) .
C33B C34B Sc1A 58.6(13) .
Sc1B C34B Sc1A 13.7(2) .
C34B C35B C16B 121.3(19) .
C34B C35B C36B 126(2) .
C16B C35B C36B 102(2) .
C34B C35B Sc1B 68.0(14) .
C16B C35B Sc1B 68.6(13) .
C36B C35B Sc1B 105(2) .
C37B C36B C47B 125(3) .
C37B C36B C35B 110(2) .
C47B C36B C35B 114(3) .
C36B C37B C38B 116(2) .
C36B C37B C17B 110(2) .
C38B C37B C17B 121(2) .
C49B C38B C37B 122(3) .
C49B C38B C39B 116(3) .
C37B C38B C39B 115(2) .
C19B C39B C38B 120(2) .
C19B C39B C40B 107(2) .
C38B C39B C40B 125(2) .
C21B C40B C51B 130(3) .
C21B C40B C39B 108(2) .
C51B C40B C39B 113(3) .
C60B C41B C30B 125(3) .
C60B C41B C42B 111(2) .
C30B C41B C42B 113(2) .
C43B C42B C62B 119(2) .
C43B C42B C41B 127(2) .
C62B C42B C41B 104(2) .
C42B C43B C44B 122(2) .
C42B C43B C32B 121(2) .
C44B C43B C32B 112(2) .
C42B C43B Sc1A 97(2) .
C44B C43B Sc1A 95.4(18) .
C32B C43B Sc1A 53.4(12) .
C43B C44B C64B 120(2) .
C43B C44B C45B 121(2) .
C64B C44B C45B 108(2) .
C34B C45B C44B 125(2) .
C34B C45B C46B 118(2) .
C44B C45B C46B 108(2) .
C47B C46B C65B 122(2) .
C47B C46B C45B 123(2) .
C65B C46B C45B 104(2) .
C46B C47B C36B 121(2) .
C46B C47B C48B 117(2) .
C36B C47B C48B 117(3) .
C67B C48B C47B 122(2) .
C67B C48B C49B 110(2) .
C47B C48B C49B 117(2) .
C67B C48B Sc3B 56.8(13) .
C47B C48B Sc3B 95.2(19) .
C49B C48B Sc3B 84.2(16) .
C38B C49B C48B 122(3) .
C38B C49B C50B 121(2) .
C48B C49B C50B 106.4(17) .
C38B C49B Sc3B 106(2) .
C48B C49B Sc3B 64.4(14) .
C50B C49B Sc3B 65.9(14) .
C51B C50B C49B 121(2) .
C51B C50B C68B 127(2) .
C49B C50B C68B 105(2) .
C51B C50B Sc3B 102(2) .
C49B C50B Sc3B 82.1(15) .
C68B C50B Sc3B 57.9(13) .
C50B C51B C40B 123(3) .
C50B C51B C52B 116(2) .
C40B C51B C52B 109(2) .
C70B C52B C51B 123(2) .
C70B C52B C53B 107(2) .
C51B C52B C53B 124.8(19) .
C54B C53B C22B 126(2) .
C54B C53B C52B 107(2) .
C22B C53B C52B 115(2) .
C55B C54B C53B 120(2) .
C55B C54B C71B 123(2) .
C53B C54B C71B 109(2) .
C54B C55B C56B 118(2) .
C54B C55B C24B 117(2) .
C56B C55B C24B 120(2) .
C54B C55B Sc2 95.0(17) .
C56B C55B Sc2 94.6(17) .
C24B C55B Sc2 57.4(14) .
C57B C56B C55B 119(2) .
C57B C56B C73B 109(2) .
C55B C56B C73B 123(2) .
C56B C57B C26B 127(3) .
C56B C57B C58B 106(2) .
C26B C57B C58B 120(3) .
C74B C58B C59B 119(2) .
C74B C58B C57B 110(2) .
C59B C58B C57B 120(2) .
C28B C59B C58B 119(2) .
C28B C59B C60B 113(2) .
C58B C59B C60B 119(2) .
C41B C60B C61B 115(2) .
C41B C60B C59B 123(2) .
C61B C60B C59B 115(2) .
C60B C61B C75B 129(3) .
C60B C61B C62B 103(2) .
C75B C61B C62B 120(2) .
C42B C62B C63B 121(2) .
C42B C62B C61B 106(2) .
C63B C62B C61B 119(2) .
C64B C63B C62B 120(2) .
C64B C63B C77B 117(2) .
C62B C63B C77B 115(2) .
C64B C63B Sc3A 84.8(16) .
C62B C63B Sc3A 103.0(18) .
C77B C63B Sc3A 55.7(15) .
C63B C64B C65B 125(2) .
C63B C64B C44B 117(2) .
C65B C64B C44B 108(2) .
C64B C65B C46B 112(2) .
C64B C65B C66B 118(2) .
C46B C65B C66B 122(2) .
C64B C65B Sc3A 83.3(16) .
C46B C65B Sc3A 104.4(17) .
C66B C65B Sc3A 55.6(15) .
C64B C65B Sc3B 102.4(17) .
C46B C65B Sc3B 88.3(16) .
C66B C65B Sc3B 53.3(15) .
Sc3A C65B Sc3B 21.3(2) .
C78B C66B C67B 117(2) .
C78B C66B C65B 119(2) .
C67B C66B C65B 115(2) .
C78B C66B Sc3B 82(2) .
C67B C66B Sc3B 62.8(14) .
C65B C66B Sc3B 96.6(18) .
C78B C66B Sc3A 60(2) .
C67B C66B Sc3A 87.6(17) .
C65B C66B Sc3A 93.9(17) .
Sc3B C66B Sc3A 26.2(4) .
C68B C67B C48B 109(2) .
C68B C67B C66B 121(2) .
C48B C67B C66B 122(2) .
C68B C67B Sc3B 73.7(13) .
C48B C67B Sc3B 89.1(16) .
C66B C67B Sc3B 79.6(16) .
C68B C67B Sc3A 80.0(13) .
C48B C67B Sc3A 106.0(17) .
C66B C67B Sc3A 60.5(15) .
Sc3B C67B Sc3A 20.9(3) .
C67B C68B C69B 123.9(19) .
C67B C68B C50B 109.4(18) .
C69B C68B C50B 115(2) .
C67B C68B Sc3B 68.6(13) .
C69B C68B Sc3B 82.0(16) .
C50B C68B Sc3B 86.4(16) .
C67B C68B Sc3A 71.3(12) .
C69B C68B Sc3A 66.8(14) .
C50B C68B Sc3A 103.7(16) .
Sc3B C68B Sc3A 19.4(3) .
C70B C69B C79B 116(2) .
C70B C69B C68B 120(2) .
C79B C69B C68B 116(2) .
C70B C69B Sc3B 97(2) .
C79B C69B Sc3B 83.1(19) .
C68B C69B Sc3B 61.3(13) .
C70B C69B Sc3A 97(2) .
C79B C69B Sc3A 61.4(19) .
C68B C69B Sc3A 82.0(15) .
Sc3B C69B Sc3A 23.9(4) .
C71B C70B C69B 124(2) .
C71B C70B C52B 109(2) .
C69B C70B C52B 119(2) .
C70B C71B C72B 120(2) .
C70B C71B C54B 108(2) .
C72B C71B C54B 119(2) .
C71B C72B C80B 119(2) .
C71B C72B C73B 120(2) .
C80B C72B C73B 115(2) .
C74B C73B C56B 109(2) .
C74B C73B C72B 122(2) .
C56B C73B C72B 118(2) .
C58B C74B C73B 106(2) .
C58B C74B C75B 125(3) .
C73B C74B C75B 120(2) .
C61B C75B C74B 112(2) .
C61B C75B C76B 120(2) .
C74B C75B C76B 119(2) .
C80B C76B C77B 111(2) .
C80B C76B C75B 121(2) .
C77B C76B C75B 122(2) .
C80B C76B Sc3A 74.2(17) .
C77B C76B Sc3A 66.0(17) .
C75B C76B Sc3A 104.5(17) .
C76B C77B C78B 107(2) .
C76B C77B C63B 124(3) .
C78B C77B C63B 118(2) .
C76B C77B Sc3A 81.1(18) .
C78B C77B Sc3A 61(2) .
C63B C77B Sc3A 92.4(19) .
C77B C78B C66B 122(3) .
C77B C78B C79B 108(2) .
C66B C78B C79B 124(2) .
C77B C78B Sc3A 82(2) .
C66B C78B Sc3A 83(2) .
C79B C78B Sc3A 80(3) .
C77B C78B Sc3B 105(3) .
C66B C78B Sc3B 64.8(19) .
C79B C78B Sc3B 80(3) .
Sc3A C78B Sc3B 24.0(5) .
C80B C79B C78B 106(2) .
C80B C79B C69B 120(3) .
C78B C79B C69B 118(2) .
C80B C79B Sc3A 81(2) .
C78B C79B Sc3A 62(3) .
C69B C79B Sc3A 85(2) .
C80B C79B Sc3B 100(2) .
C78B C79B Sc3B 68(2) .
C69B C79B Sc3B 64.2(18) .
Sc3A C79B Sc3B 22.9(4) .
C76B C80B C79B 108(2) .
C76B C80B C72B 122(3) .
C79B C80B C72B 121(2) .
C76B C80B Sc3A 74.0(17) .
C79B C80B Sc3A 64.6(19) .
C72B C80B Sc3A 99(2) .
N3 N2 C82 115.2(8) .
N3 N2 C1 110.7(8) .
C82 N2 C1 121.1(8) .
C81 N3 N2 112.4(8) .
N3 C81 C88 120.2(9) .
N3 C81 C2 112.9(9) .
C88 C81 C2 126.8(8) .
C83 C82 C87 120.3(10) .
C83 C82 N2 119.7(10) .
C87 C82 N2 120.0(9) .
C82 C83 C84 120.0(11) .
C82 C83 H83 120.0 .
C84 C83 H83 120.0 .
C85 C84 C83 119.0(10) .
C85 C84 H84 120.5 .
C83 C84 H84 120.5 .
C86 C85 C84 118.8(10) .
C86 C85 H85 120.6 .
C84 C85 H85 120.6 .
C87 C86 C85 121.7(11) .
C87 C86 H86 119.1 .
C85 C86 H86 119.1 .
C86 C87 C82 120.1(9) .
C86 C87 H87 119.9 .
C82 C87 H87 119.9 .
C89 C88 C93 119.0(10) .
C89 C88 C81 123.9(9) .
C93 C88 C81 117.0(10) .
C88 C89 C90 120.7(9) .
C88 C89 H89 119.6 .
C90 C89 H89 119.6 .
C91 C90 C89 119.4(10) .
C91 C90 H90 120.3 .
C89 C90 H90 120.3 .
C92 C91 C90 121.9(11) .
C92 C91 H91 119.0 .
C90 C91 H91 119.0 .
C91 C92 C93 118.1(10) .
C91 C92 H92 121.0 .
C93 C92 H92 121.0 .
C88 C93 C92 120.8(11) .
C88 C93 H93 119.6 .
C92 C93 H93 119.6 .
S1 C1S S1 180.0(3) 2_565
S2 C2S S3 177.9(14) .

loop_
_geom_bond_atom_site_label_1
_geom_bond_atom_site_label_2
_geom_bond_distance
_geom_bond_site_symmetry_2
Sc1A Sc1B 0.681(8) .
Sc1A N1 2.047(8) .
Sc1A C31B 2.13(2) .
Sc1A C32B 2.21(2) .
Sc1A C13B 2.22(2) .
Sc1A C23A 2.233(15) .
Sc1A C7A 2.240(13) .
Sc1A C6A 2.326(13) .
Sc1A C33B 2.35(3) .
Sc1A C14B 2.37(2) .
Sc1A C22A 2.439(19) .
Sc1A C8A 2.476(15) .
Sc1B N1 2.064(9) .
Sc1B C8A 2.125(15) .
Sc1B C25A 2.157(16) .
Sc1B C14B 2.21(2) .
Sc1B C7A 2.290(15) .
Sc1B C15B 2.30(2) .
Sc1B C33B 2.30(3) .
Sc1B C24A 2.311(18) .
Sc1B C23A 2.367(16) .
Sc1B C13B 2.39(2) .
Sc1B C34B 2.49(3) .
Sc2 N1 1.986(8) .
Sc2 C24B 2.25(3) .
Sc2 C25B 2.27(2) .
Sc2 C33A 2.283(15) .
Sc2 C8B 2.29(3) .
Sc2 C23B 2.29(3) .
Sc2 C14A 2.305(15) .
Sc2 C7B 2.37(3) .
Sc2 C34A 2.383(16) .
Sc2 C15A 2.391(15) .
Sc2 C13A 2.484(16) .
Sc2 C32A 2.503(17) .
Sc3A Sc3B 1.060(7) .
Sc3A N1 2.021(7) .
Sc3A C78B 2.07(4) .
Sc3A C78A 2.22(2) .
Sc3A C79A 2.24(2) .
Sc3A C79B 2.31(4) .
Sc3A C77B 2.33(4) .
Sc3A C66B 2.36(3) .
Sc3A C80A 2.423(19) .
Sc3A C69A 2.44(2) .
Sc3A C76B 2.52(3) .
Sc3A C80B 2.53(4) .
Sc3B N1 2.040(8) .
Sc3B C67B 2.10(2) .
Sc3B C76A 2.115(14) .
Sc3B C68B 2.16(2) .
Sc3B C75A 2.296(15) .
Sc3B C80A 2.32(2) .
Sc3B C66B 2.32(3) .
Sc3B C77A 2.340(19) .
Sc3B C69B 2.44(3) .
Sc3B C48B 2.51(3) .
Sc3B C78B 2.54(4) .
C1 C3B 1.45(3) .
C1 C5A 1.48(2) .
C1 N2 1.504(10) .
C1 C12B 1.52(3) .
C1 C9A 1.54(2) .
C1 C2 1.611(14) .
C2 C5B 1.44(3) .
C2 C3A 1.49(2) .
C2 C9B 1.53(3) .
C2 C81 1.543(13) .
C2 C12A 1.55(2) .
C3A C4A 1.43(3) .
C3A C15A 1.45(3) .
C4A C5A 1.40(2) .
C4A C18A 1.44(2) .
C5A C6A 1.45(3) .
C6A C7A 1.40(2) .
C6A C20A 1.42(2) .
C7A C8A 1.42(2) .
C7A C23A 1.51(2) .
C8A C9A 1.43(2) .
C8A C25A 1.46(2) .
C9A C10A 1.35(2) .
C10A C11A 1.45(2) .
C10A C27A 1.46(2) .
C11A C12A 1.37(2) .
C11A C29A 1.48(2) .
C12A C13A 1.43(3) .
C13A C14A 1.41(3) .
C13A C31A 1.43(2) .
C14A C15A 1.44(2) .
C14A C33A 1.48(2) .
C15A C16A 1.44(2) .
C16A C35A 1.45(2) .
C16A C17A 1.47(3) .
C17A C18A 1.38(3) .
C17A C37A 1.44(2) .
C18A C19A 1.38(3) .
C19A C39A 1.40(2) .
C19A C20A 1.54(3) .
C20A C21A 1.40(2) .
C21A C40A 1.33(3) .
C21A C22A 1.40(3) .
C22A C23A 1.45(2) .
C22A C53A 1.46(2) .
C23A C24A 1.39(2) .
C24A C25A 1.42(3) .
C24A C55A 1.46(2) .
C25A C26A 1.46(2) .
C26A C27A 1.32(3) .
C26A C57A 1.43(2) .
C27A C28A 1.52(3) .
C28A C29A 1.40(3) .
C28A C59A 1.413(19) .
C29A C30A 1.35(3) .
C30A C31A 1.47(3) .
C30A C41A 1.48(3) .
C31A C32A 1.44(2) .
C32A C33A 1.43(3) .
C32A C43A 1.49(2) .
C33A C34A 1.43(3) .
C34A C35A 1.36(3) .
C34A C45A 1.43(2) .
C35A C36A 1.57(3) .
C36A C37A 1.38(3) .
C36A C47A 1.41(2) .
C37A C38A 1.40(3) .
C38A C49A 1.34(2) .
C38A C39A 1.47(3) .
C39A C40A 1.47(3) .
C40A C51A 1.43(3) .
C41A C60A 1.23(3) .
C41A C42A 1.52(3) .
C42A C43A 1.34(3) .
C42A C62A 1.38(3) .
C43A C44A 1.44(3) .
C44A C64A 1.43(2) .
C44A C45A 1.44(3) .
C45A C46A 1.51(3) .
C46A C47A 1.39(3) .
C46A C65A 1.40(2) .
C47A C48A 1.42(3) .
C48A C67A 1.40(2) .
C48A C49A 1.45(3) .
C49A C50A 1.48(3) .
C50A C51A 1.34(3) .
C50A C68A 1.49(2) .
C51A C52A 1.46(3) .
C52A C70A 1.43(2) .
C52A C53A 1.48(2) .
C53A C54A 1.40(3) .
C54A C55A 1.40(2) .
C54A C71A 1.46(2) .
C55A C56A 1.43(3) .
C56A C57A 1.39(3) .
C56A C73A 1.44(2) .
C57A C58A 1.47(3) .
C58A C74A 1.41(2) .
C58A C59A 1.44(3) .
C59A C60A 1.46(3) .
C60A C61A 1.40(2) .
C61A C75A 1.41(3) .
C61A C62A 1.57(3) .
C62A C63A 1.44(2) .
C63A C64A 1.37(3) .
C63A C77A 1.49(2) .
C64A C65A 1.40(2) .
C65A C66A 1.45(3) .
C66A C78A 1.41(3) .
C66A C67A 1.43(3) .
C67A C68A 1.37(3) .
C68A C69A 1.47(2) .
C69A C70A 1.43(3) .
C69A C79A 1.47(3) .
C70A C71A 1.37(3) .
C71A C72A 1.43(3) .
C72A C80A 1.45(3) .
C72A C73A 1.46(2) .
C73A C74A 1.41(3) .
C74A C75A 1.42(3) .
C75A C76A 1.44(2) .
C76A C80A 1.39(3) .
C76A C77A 1.40(3) .
C77A C78A 1.41(3) .
C78A C79A 1.465(19) .
C79A C80A 1.43(3) .
C3B C4B 1.43(3) .
C3B C15B 1.45(3) .
C4B C5B 1.39(3) .
C4B C18B 1.44(2) .
C5B C6B 1.44(3) .
C6B C7B 1.39(3) .
C6B C20B 1.42(3) .
C7B C8B 1.40(3) .
C7B C23B 1.50(3) .
C8B C9B 1.42(3) .
C8B C25B 1.47(2) .
C9B C10B 1.34(3) .
C10B C11B 1.45(3) .
C10B C27B 1.46(3) .
C11B C12B 1.38(3) .
C11B C29B 1.48(3) .
C12B C13B 1.44(3) .
C13B C14B 1.41(3) .
C13B C31B 1.43(2) .
C14B C15B 1.45(3) .
C14B C33B 1.47(2) .
C15B C16B 1.44(3) .
C16B C35B 1.45(3) .
C16B C17B 1.47(3) .
C17B C18B 1.38(3) .
C17B C37B 1.44(3) .
C18B C19B 1.37(3) .
C19B C39B 1.40(3) .
C19B C20B 1.53(3) .
C20B C21B 1.40(3) .
C21B C40B 1.32(4) .
C21B C22B 1.38(3) .
C22B C23B 1.43(3) .
C22B C53B 1.46(3) .
C23B C24B 1.39(3) .
C24B C25B 1.43(3) .
C24B C55B 1.47(3) .
C25B C26B 1.47(3) .
C26B C27B 1.31(3) .
C26B C57B 1.43(3) .
C27B C28B 1.52(3) .
C28B C29B 1.40(3) .
C28B C59B 1.42(2) .
C29B C30B 1.35(3) .
C30B C31B 1.46(3) .
C30B C41B 1.48(3) .
C31B C32B 1.44(3) .
C32B C33B 1.42(3) .
C32B C43B 1.49(3) .
C33B C34B 1.43(3) .
C34B C35B 1.35(3) .
C34B C45B 1.43(3) .
C35B C36B 1.57(3) .
C36B C37B 1.38(4) .
C36B C47B 1.41(3) .
C37B C38B 1.40(3) .
C38B C49B 1.34(3) .
C38B C39B 1.47(3) .
C39B C40B 1.47(4) .
C40B C51B 1.44(3) .
C41B C60B 1.21(4) .
C41B C42B 1.53(3) .
C42B C43B 1.33(3) .
C42B C62B 1.39(3) .
C43B C44B 1.43(3) .
C44B C64B 1.43(3) .
C44B C45B 1.44(3) .
C45B C46B 1.51(3) .
C46B C47B 1.40(3) .
C46B C65B 1.41(3) .
C47B C48B 1.41(3) .
C48B C67B 1.41(3) .
C48B C49B 1.45(3) .
C49B C50B 1.48(3) .
C50B C51B 1.34(3) .
C50B C68B 1.49(3) .
C51B C52B 1.46(3) .
C52B C70B 1.44(3) .
C52B C53B 1.48(3) .
C53B C54B 1.39(3) .
C54B C55B 1.39(3) .
C54B C71B 1.45(3) .
C55B C56B 1.41(3) .
C56B C57B 1.39(3) .
C56B C73B 1.44(3) .
C57B C58B 1.47(3) .
C58B C74B 1.41(3) .
C58B C59B 1.44(3) .
C59B C60B 1.47(3) .
C60B C61B 1.39(3) .
C61B C75B 1.40(3) .
C61B C62B 1.57(3) .
C62B C63B 1.45(3) .
C63B C64B 1.39(3) .
C63B C77B 1.49(3) .
C64B C65B 1.40(3) .
C65B C66B 1.45(3) .
C66B C78B 1.42(4) .
C66B C67B 1.44(3) .
C67B C68B 1.38(3) .
C68B C69B 1.47(3) .
C69B C70B 1.44(3) .
C69B C79B 1.47(3) .
C70B C71B 1.38(3) .
C71B C72B 1.42(3) .
C72B C80B 1.45(3) .
C72B C73B 1.46(3) .
C73B C74B 1.41(4) .
C74B C75B 1.42(3) .
C75B C76B 1.44(3) .
C76B C80B 1.38(3) .
C76B C77B 1.39(3) .
C77B C78B 1.41(4) .
C78B C79B 1.47(2) .
C79B C80B 1.43(4) .
N2 N3 1.399(14) .
N2 C82 1.429(13) .
N3 C81 1.291(13) .
C81 C88 1.467(15) .
C82 C83 1.368(13) .
C82 C87 1.378(15) .
C83 C84 1.416(16) .
C83 H83 0.9500 .
C84 C85 1.406(18) .
C84 H84 0.9500 .
C85 C86 1.375(14) .
C85 H85 0.9500 .
C86 C87 1.368(16) .
C86 H86 0.9500 .
C87 H87 0.9500 .
C88 C89 1.365(15) .
C88 C93 1.395(13) .
C89 C90 1.396(16) .
C89 H89 0.9500 .
C90 C91 1.385(14) .
C90 H90 0.9500 .
C91 C92 1.352(18) .
C91 H91 0.9500 .
C92 C93 1.423(18) .
C92 H92 0.9500 .
C93 H93 0.9500 .
C1S S1 1.543(4) 2_565
C1S S1 1.543(4) .
S2 C2S 1.502(18) .
C2S S3 1.528(18) .

loop_
_geom_torsion_atom_site_label_1
_geom_torsion_atom_site_label_2
_geom_torsion_atom_site_label_3
_geom_torsion_atom_site_label_4
_geom_torsion
C31B Sc1A Sc1B N1 169.7(12)
C32B Sc1A Sc1B N1 -148.5(8)
C13B Sc1A Sc1B N1 147.5(7)
C23A Sc1A Sc1B N1 -155.4(5)
C7A Sc1A Sc1B N1 166.0(5)
C6A Sc1A Sc1B N1 139.0(6)
C33B Sc1A Sc1B N1 -153.7(6)
C14B Sc1A Sc1B N1 169.4(7)
C22A Sc1A Sc1B N1 -136.1(8)
C8A Sc1A Sc1B N1 157.0(8)
N1 Sc1A Sc1B C8A -157.0(8)
C31B Sc1A Sc1B C8A 12.8(17)
C32B Sc1A Sc1B C8A 54.5(12)
C13B Sc1A Sc1B C8A -9.5(11)
C23A Sc1A Sc1B C8A 47.7(9)
C7A Sc1A Sc1B C8A 9.0(9)
C6A Sc1A Sc1B C8A -18.0(11)
C33B Sc1A Sc1B C8A 49.3(9)
C14B Sc1A Sc1B C8A 12.4(8)
C22A Sc1A Sc1B C8A 67.0(12)
N1 Sc1A Sc1B C25A 160.0(11)
C31B Sc1A Sc1B C25A -30(2)
C32B Sc1A Sc1B C25A 11.5(16)
C13B Sc1A Sc1B C25A -52.5(14)
C23A Sc1A Sc1B C25A 4.7(12)
C7A Sc1A Sc1B C25A -34.0(12)
C6A Sc1A Sc1B C25A -60.9(14)
C33B Sc1A Sc1B C25A 6.3(11)
C14B Sc1A Sc1B C25A -30.6(10)
C22A Sc1A Sc1B C25A 24.0(16)
C8A Sc1A Sc1B C25A -43.0(9)
N1 Sc1A Sc1B C14B -169.4(7)
C31B Sc1A Sc1B C14B 0.4(14)
C32B Sc1A Sc1B C14B 42.1(10)
C13B Sc1A Sc1B C14B -21.9(9)
C23A Sc1A Sc1B C14B 35.3(8)
C7A Sc1A Sc1B C14B -3.4(8)
C6A Sc1A Sc1B C14B -30.3(9)
C33B Sc1A Sc1B C14B 36.9(7)
C22A Sc1A Sc1B C14B 54.6(11)
C8A Sc1A Sc1B C14B -12.4(8)
N1 Sc1A Sc1B C7A -166.0(5)
C31B Sc1A Sc1B C7A 3.8(12)
C32B Sc1A Sc1B C7A 45.5(9)
C13B Sc1A Sc1B C7A -18.5(8)
C23A Sc1A Sc1B C7A 38.7(6)
C6A Sc1A Sc1B C7A -26.9(7)
C33B Sc1A Sc1B C7A 40.3(7)
C14B Sc1A Sc1B C7A 3.4(8)
C22A Sc1A Sc1B C7A 58.0(9)
C8A Sc1A Sc1B C7A -9.0(9)
N1 Sc1A Sc1B C15B -152.2(12)
C31B Sc1A Sc1B C15B 17(2)
C32B Sc1A Sc1B C15B 59.3(15)
C13B Sc1A Sc1B C15B -4.8(14)
C23A Sc1A Sc1B C15B 52.4(13)
C7A Sc1A Sc1B C15B 13.7(13)
C6A Sc1A Sc1B C15B -13.2(15)
C33B Sc1A Sc1B C15B 54.0(12)
C14B Sc1A Sc1B C15B 17.1(11)
C22A Sc1A Sc1B C15B 71.7(15)
C8A Sc1A Sc1B C15B 4.7(10)
N1 Sc1A Sc1B C33B 153.7(6)
C31B Sc1A Sc1B C33B -36.5(13)
C32B Sc1A Sc1B C33B 5.2(10)
C13B Sc1A Sc1B C33B -58.8(9)
C23A Sc1A Sc1B C33B -1.6(8)
C7A Sc1A Sc1B C33B -40.3(7)
C6A Sc1A Sc1B C33B -67.2(9)
C14B Sc1A Sc1B C33B -36.9(7)
C22A Sc1A Sc1B C33B 17.7(10)
C8A Sc1A Sc1B C33B -49.3(9)
N1 Sc1A Sc1B C24A 137.5(6)
C31B Sc1A Sc1B C24A -52.7(14)
C32B Sc1A Sc1B C24A -11.0(10)
C13B Sc1A Sc1B C24A -75.0(9)
C23A Sc1A Sc1B C24A -17.8(7)
C7A Sc1A Sc1B C24A -56.5(7)
C6A Sc1A Sc1B C24A -83.5(8)
C33B Sc1A Sc1B C24A -16.2(7)
C14B Sc1A Sc1B C24A -53.1(7)
C22A Sc1A Sc1B C24A 1.5(11)
C8A Sc1A Sc1B C24A -65.5(8)
N1 Sc1A Sc1B C23A 155.4(5)
C31B Sc1A Sc1B C23A -34.9(11)
C32B Sc1A Sc1B C23A 6.9(8)
C13B Sc1A Sc1B C23A -57.2(8)
C7A Sc1A Sc1B C23A -38.7(6)
C6A Sc1A Sc1B C23A -65.6(7)
C33B Sc1A Sc1B C23A 1.6(8)
C14B Sc1A Sc1B C23A -35.3(8)
C22A Sc1A Sc1B C23A 19.3(8)
C8A Sc1A Sc1B C23A -47.7(9)
N1 Sc1A Sc1B C13B -147.5(7)
C31B Sc1A Sc1B C13B 22.3(12)
C32B Sc1A Sc1B C13B 64.0(9)
C23A Sc1A Sc1B C13B 57.2(8)
C7A Sc1A Sc1B C13B 18.5(8)
C6A Sc1A Sc1B C13B -8.4(8)
C33B Sc1A Sc1B C13B 58.8(9)
C14B Sc1A Sc1B C13B 21.9(9)
C22A Sc1A Sc1B C13B 76.5(10)
C8A Sc1A Sc1B C13B 9.5(11)
N1 Sc1A Sc1B C34B 125.9(8)
C31B Sc1A Sc1B C34B -64.4(14)
C32B Sc1A Sc1B C34B -22.6(12)
C13B Sc1A Sc1B C34B -86.6(10)
C23A Sc1A Sc1B C34B -29.5(9)
C7A Sc1A Sc1B C34B -68.2(9)
C6A Sc1A Sc1B C34B -95.1(9)
C33B Sc1A Sc1B C34B -27.9(8)
C14B Sc1A Sc1B C34B -64.7(9)
C22A Sc1A Sc1B C34B -10.2(12)
C8A Sc1A Sc1B C34B -77.1(10)
C78B Sc3A Sc3B N1 169.7(12)
C78A Sc3A Sc3B N1 -150.7(8)
C79A Sc3A Sc3B N1 170.3(8)
C79B Sc3A Sc3B N1 -151.1(10)
C77B Sc3A Sc3B N1 154.1(12)
C66B Sc3A Sc3B N1 147.2(8)
C80A Sc3A Sc3B N1 156.3(6)
C69A Sc3A Sc3B N1 144.4(9)
C76B Sc3A Sc3B N1 -151.5(19)
C80B Sc3A Sc3B N1 -128.4(10)
N1 Sc3A Sc3B C67B -160.6(9)
C78B Sc3A Sc3B C67B 9.0(14)
C78A Sc3A Sc3B C67B 48.7(12)
C79A Sc3A Sc3B C67B 9.7(12)
C79B Sc3A Sc3B C67B 48.3(13)
C77B Sc3A Sc3B C67B -6.6(16)
C66B Sc3A Sc3B C67B -13.5(10)
C80A Sc3A Sc3B C67B -4.4(10)
C69A Sc3A Sc3B C67B -16.2(13)
C76B Sc3A Sc3B C67B 48(2)
C80B Sc3A Sc3B C67B 71.0(13)
N1 Sc3A Sc3B C76A 176.3(7)
C78B Sc3A Sc3B C76A -14.0(13)
C78A Sc3A Sc3B C76A 25.6(10)
C79A Sc3A Sc3B C76A -13.4(10)
C79B Sc3A Sc3B C76A 25.3(12)
C77B Sc3A Sc3B C76A -29.6(15)
C66B Sc3A Sc3B C76A -36.5(9)
C80A Sc3A Sc3B C76A -27.4(8)
C69A Sc3A Sc3B C76A -39.2(12)
C76B Sc3A Sc3B C76A 25(2)
C80B Sc3A Sc3B C76A 47.9(12)
N1 Sc3A Sc3B C68B 157.4(9)
C78B Sc3A Sc3B C68B -32.9(14)
C78A Sc3A Sc3B C68B 6.7(12)
C79A Sc3A Sc3B C68B -32.3(12)
C79B Sc3A Sc3B C68B 6.4(13)
C77B Sc3A Sc3B C68B -48.5(16)
C66B Sc3A Sc3B C68B -55.4(10)
C80A Sc3A Sc3B C68B -46.3(10)
C69A Sc3A Sc3B C68B -58.1(13)
C76B Sc3A Sc3B C68B 6(2)
C80B Sc3A Sc3B C68B 29.1(14)
N1 Sc3A Sc3B C75A -178.0(13)
C78B Sc3A Sc3B C75A -8.3(18)
C78A Sc3A Sc3B C75A 31.3(15)
C79A Sc3A Sc3B C75A -7.7(16)
C79B Sc3A Sc3B C75A 31.0(17)
C77B Sc3A Sc3B C75A -24(2)
C66B Sc3A Sc3B C75A -30.8(14)
C80A Sc3A Sc3B C75A -21.7(13)
C69A Sc3A Sc3B C75A -33.5(17)
C76B Sc3A Sc3B C75A 30(3)
C80B Sc3A Sc3B C75A 53.6(17)
N1 Sc3A Sc3B C80A -156.3(6)
C78B Sc3A Sc3B C80A 13.4(13)
C78A Sc3A Sc3B C80A 53.0(9)
C79A Sc3A Sc3B C80A 14.0(9)
C79B Sc3A Sc3B C80A 52.6(11)
C77B Sc3A Sc3B C80A -2.2(13)
C66B Sc3A Sc3B C80A -9.1(9)
C69A Sc3A Sc3B C80A -11.9(10)
C76B Sc3A Sc3B C80A 52(2)
C80B Sc3A Sc3B C80A 75.3(13)
N1 Sc3A Sc3B C66B -147.2(8)
C78B Sc3A Sc3B C66B 22.5(12)
C78A Sc3A Sc3B C66B 62.1(11)
C79A Sc3A Sc3B C66B 23.1(11)
C79B Sc3A Sc3B C66B 61.7(11)
C77B Sc3A Sc3B C66B 6.9(13)
C80A Sc3A Sc3B C66B 9.1(9)
C69A Sc3A Sc3B C66B -2.8(11)
C76B Sc3A Sc3B C66B 61(2)
C80B Sc3A Sc3B C66B 84.4(10)
N1 Sc3A Sc3B C77A 144.6(6)
C78B Sc3A Sc3B C77A -45.7(12)
C78A Sc3A Sc3B C77A -6.1(9)
C79A Sc3A Sc3B C77A -45.1(9)
C79B Sc3A Sc3B C77A -6.5(11)
C77B Sc3A Sc3B C77A -61.3(15)
C66B Sc3A Sc3B C77A -68.2(8)
C80A Sc3A Sc3B C77A -59.1(7)
C69A Sc3A Sc3B C77A -71.0(9)
C76B Sc3A Sc3B C77A -7(2)
C80B Sc3A Sc3B C77A 16.2(11)
N1 Sc3A Sc3B C69B 136.3(7)
C78B Sc3A Sc3B C69B -54.1(12)
C78A Sc3A Sc3B C69B -14.4(10)
C79A Sc3A Sc3B C69B -53.4(10)
C79B Sc3A Sc3B C69B -14.8(11)
C77B Sc3A Sc3B C69B -69.7(13)
C66B Sc3A Sc3B C69B -76.6(9)
C80A Sc3A Sc3B C69B -67.5(8)
C69A Sc3A Sc3B C69B -79.3(13)
C76B Sc3A Sc3B C69B -15(2)
C80B Sc3A Sc3B C69B 7.9(12)
N1 Sc3A Sc3B C48B -130.7(12)
C78B Sc3A Sc3B C48B 39.0(16)
C78A Sc3A Sc3B C48B 78.6(14)
C79A Sc3A Sc3B C48B 39.6(14)
C79B Sc3A Sc3B C48B 78.2(15)
C77B Sc3A Sc3B C48B 23.4(18)
C66B Sc3A Sc3B C48B 16.5(13)
C80A Sc3A Sc3B C48B 25.6(12)
C69A Sc3A Sc3B C48B 13.7(16)
C76B Sc3A Sc3B C48B 78(2)
C80B Sc3A Sc3B C48B 100.9(15)
N1 Sc3A Sc3B C78B -169.7(12)
C78A Sc3A Sc3B C78B 39.6(17)
C79A Sc3A Sc3B C78B 0.6(17)
C79B Sc3A Sc3B C78B 39.2(7)
C77B Sc3A Sc3B C78B -15.6(14)
C66B Sc3A Sc3B C78B -22.5(12)
C80A Sc3A Sc3B C78B -13.4(13)
C69A Sc3A Sc3B C78B -25.3(13)
C76B Sc3A Sc3B C78B 39(2)
C80B Sc3A Sc3B C78B 61.9(13)
C3B C1 C2 C5B -3(3)
C5A C1 C2 C5B 120(3)
N2 C1 C2 C5B -121(2)
C12B C1 C2 C5B 121(2)
C9A C1 C2 C5B 4(3)
C3B C1 C2 C3A -123(2)
C5A C1 C2 C3A 0.0(14)
N2 C1 C2 C3A 118.4(11)
C12B C1 C2 C3A 0(2)
C9A C1 C2 C3A -116.9(11)
C3B C1 C2 C9B -122.0(18)
C5A C1 C2 C9B 1(2)
N2 C1 C2 C9B 119.7(18)
C12B C1 C2 C9B 2(2)
C9A C1 C2 C9B -116(2)
C3B C1 C2 C81 118.3(17)
C5A C1 C2 C81 -118.5(11)
N2 C1 C2 C81 0.0(10)
C12B C1 C2 C81 -118.2(18)
C9A C1 C2 C81 124.7(12)
C3B C1 C2 C12A -5(2)
C5A C1 C2 C12A 118.0(12)
N2 C1 C2 C12A -123.5(13)
C12B C1 C2 C12A 118(2)
C9A C1 C2 C12A 1.2(17)
C5B C2 C3A C4A -118(2)
C9B C2 C3A C4A 179(12)
C81 C2 C3A C4A 101.8(15)
C12A C2 C3A C4A -128.5(16)
C1 C2 C3A C4A -6.8(17)
C5B C2 C3A C15A 43(3)
C9B C2 C3A C15A -21(9)
C81 C2 C3A C15A -97.7(19)
C12A C2 C3A C15A 32(2)
C1 C2 C3A C15A 153.7(16)
C15A C3A C4A C5A -149.5(18)
C2 C3A C4A C5A 12(2)
C15A C3A C4A C18A 6(3)
C2 C3A C4A C18A 167.0(13)
C3A C4A C5A C6A 152.7(18)
C18A C4A C5A C6A -2(3)
C3A C4A C5A C1 -12(2)
C18A C4A C5A C1 -166.6(13)
C3A C4A C5A Sc1A 97.2(14)
C18A C4A C5A Sc1A -57.7(18)
C3B C1 C5A C4A 122(2)
N2 C1 C5A C4A -103.7(16)
C12B C1 C5A C4A -172(12)
C9A C1 C5A C4A 128.9(16)
C2 C1 C5A C4A 7.0(17)
C3B C1 C5A C6A -41(3)
N2 C1 C5A C6A 92.8(19)
C12B C1 C5A C6A 25(10)
C9A C1 C5A C6A -35(2)
C2 C1 C5A C6A -156.5(16)
C3B C1 C5A Sc1A 16(2)
N2 C1 C5A Sc1A 150.0(8)
C12B C1 C5A Sc1A 82(11)
C9A C1 C5A Sc1A 22.6(14)
C2 C1 C5A Sc1A -99.3(8)
C4A C5A C6A C7A -147.8(17)
C1 C5A C6A C7A 14(2)
Sc1A C5A C6A C7A -67.8(11)
C4A C5A C6A C20A 1(3)
C1 C5A C6A C20A 162.6(16)
Sc1A C5A C6A C20A 80.5(12)
C4A C5A C6A Sc1A -80.0(18)
C1 C5A C6A Sc1A 82.1(18)
C4A C5A C6A Sc1B -93.0(18)
C1 C5A C6A Sc1B 69.0(18)
Sc1A C5A C6A Sc1B -13.0(2)
C20A C6A C7A C8A -138.9(14)
C5A C6A C7A C8A 9.5(19)
Sc1A C6A C7A C8A -72.9(11)
Sc1B C6A C7A C8A -60.4(10)
C20A C6A C7A C23A -8(2)
C5A C6A C7A C23A 140.4(15)
Sc1A C6A C7A C23A 57.9(11)
Sc1B C6A C7A C23A 70.5(11)
C20A C6A C7A Sc1A -65.9(13)
C5A C6A C7A Sc1A 82.5(13)
Sc1B C6A C7A Sc1A 12.5(3)
C20A C6A C7A Sc1B -78.5(13)
C5A C6A C7A Sc1B 69.9(14)
Sc1A C6A C7A Sc1B -12.5(3)
C6A C7A C8A C9A -9(2)
C23A C7A C8A C9A -143.7(16)
Sc1A C7A C8A C9A -77.9(16)
Sc1B C7A C8A C9A -82.0(16)
C6A C7A C8A C25A 139.1(13)
C23A C7A C8A C25A 4.1(16)
Sc1A C7A C8A C25A 69.9(10)
Sc1B C7A C8A C25A 65.8(9)
C6A C7A C8A Sc1B 73.3(11)
C23A C7A C8A Sc1B -61.7(10)
Sc1A C7A C8A Sc1B 4.1(4)
C6A C7A C8A Sc1A 69.2(11)
C23A C7A C8A Sc1A -65.8(9)
Sc1B C7A C8A Sc1A -4.1(4)
C7A C8A C9A C10A 149.4(17)
C25A C8A C9A C10A 5(3)
Sc1B C8A C9A C10A 74.0(19)
Sc1A C8A C9A C10A 87.6(19)
C7A C8A C9A C1 -15(2)
C25A C8A C9A C1 -158.8(14)
Sc1B C8A C9A C1 -90.0(16)
Sc1A C8A C9A C1 -76.4(16)
C7A C8A C9A Sc1B 75.4(14)
C25A C8A C9A Sc1B -68.9(12)
Sc1A C8A C9A Sc1B 13.6(3)
C3B C1 C9A C10A 17(11)
C5A C1 C9A C10A -131(2)
N2 C1 C9A C10A 103(2)
C12B C1 C9A C10A -141(2)
C2 C1 C9A C10A -16(2)
C3B C1 C9A C8A -179(14)
C5A C1 C9A C8A 33(2)
N2 C1 C9A C8A -94.1(17)
C12B C1 C9A C8A 23(2)
C2 C1 C9A C8A 147.7(14)
C3B C1 C9A Sc1B 122(13)
C5A C1 C9A Sc1B -25.7(14)
N2 C1 C9A Sc1B -152.5(8)
C12B C1 C9A Sc1B -35.7(18)
C2 C1 C9A Sc1B 89.3(10)
C8A C9A C10A C11A -144.7(17)
C1 C9A C10A C11A 18(3)
Sc1B C9A C10A C11A -92.1(14)
C8A C9A C10A C27A -1(3)
C1 C9A C10A C27A 161.5(16)
Sc1B C9A C10A C27A 51.2(17)
C9A C10A C11A C12A -5(2)
C27A C10A C11A C12A -152.3(17)
C9A C10A C11A C29A 149.5(17)
C27A C10A C11A C29A 2.0(17)
C10A C11A C12A C13A 141.4(17)
C29A C11A C12A C13A -9(3)
C10A C11A C12A C2 -10(3)
C29A C11A C12A C2 -160.9(16)
C5B C2 C12A C11A 0(13)
C3A C2 C12A C11A 125(2)
C9B C2 C12A C11A 135(2)
C81 C2 C12A C11A -105.0(19)
C1 C2 C12A C11A 11(2)
C5B C2 C12A C13A -152(16)
C3A C2 C12A C13A -27(2)
C9B C2 C12A C13A -17(3)
C81 C2 C12A C13A 103.2(17)
C1 C2 C12A C13A -140.9(14)
C11A C12A C13A C14A -150.1(17)
C2 C12A C13A C14A 3(3)
C11A C12A C13A C31A 6(3)
C2 C12A C13A C31A 159.1(15)
C11A C12A C13A Sc2 -80.6(19)
C2 C12A C13A Sc2 72.5(16)
C31A C13A C14A C15A -139.5(14)
C12A C13A C14A C15A 19(2)
Sc2 C13A C14A C15A -68.8(11)
C31A C13A C14A C33A -5.6(19)
C12A C13A C14A C33A 152.8(18)
Sc2 C13A C14A C33A 65.1(11)
C31A C13A C14A Sc2 -70.7(12)
C12A C13A C14A Sc2 87.7(18)
C13A C14A C15A C16A 135.4(14)
C33A C14A C15A C16A 6(2)
Sc2 C14A C15A C16A 63.8(13)
C13A C14A C15A C3A -14(2)
C33A C14A C15A C3A -144.0(16)
Sc2 C14A C15A C3A -85.9(14)
C13A C14A C15A Sc2 71.6(11)
C33A C14A C15A Sc2 -58.1(12)
C4A C3A C15A C16A -4(3)
C2 C3A C15A C16A -163.0(15)
C4A C3A C15A C14A 146.6(17)
C2 C3A C15A C14A -12(3)
C4A C3A C15A Sc2 77.1(19)
C2 C3A C15A Sc2 -81.5(18)
C14A C15A C16A C35A -3(2)
C3A C15A C16A C35A 147.4(16)
Sc2 C15A C16A C35A 55.0(13)
C14A C15A C16A C17A -149.6(15)
C3A C15A C16A C17A 1(2)
Sc2 C15A C16A C17A -91.2(14)
C14A C15A C16A Sc2 -58.4(12)
C3A C15A C16A Sc2 92.4(14)
C15A C16A C17A C18A 1(2)
C35A C16A C17A C18A -148.2(15)
Sc2 C16A C17A C18A -69.8(16)
C15A C16A C17A C37A 151.5(14)
C35A C16A C17A C37A 2.4(18)
Sc2 C16A C17A C37A 80.8(13)
C37A C17A C18A C19A 1(2)
C16A C17A C18A C19A 147.1(16)
C37A C17A C18A C4A -145.4(16)
C16A C17A C18A C4A 0(2)
C5A C4A C18A C17A 148.2(18)
C3A C4A C18A C17A -4(2)
C5A C4A C18A C19A 2(2)
C3A C4A C18A C19A -149.5(17)
C17A C18A C19A C39A -5(2)
C4A C18A C19A C39A 141.7(17)
C17A C18A C19A C20A -147.0(16)
C4A C18A C19A C20A 0(2)
C7A C6A C20A C21A 8(2)
C5A C6A C20A C21A -140.8(19)
Sc1A C6A C20A C21A -52.1(17)
Sc1B C6A C20A C21A -50.9(18)
C7A C6A C20A C19A 149.6(15)
C5A C6A C20A C19A 1(2)
Sc1A C6A C20A C19A 89.8(13)
Sc1B C6A C20A C19A 91.0(14)
C7A C6A C20A Sc1A 59.8(11)
C5A C6A C20A Sc1A -88.7(14)
Sc1B C6A C20A Sc1A 1.2(3)
C18A C19A C20A C21A 148.3(16)
C39A C19A C20A C21A 0.6(19)
C18A C19A C20A C6A -1(2)
C39A C19A C20A C6A -148.9(15)
C18A C19A C20A Sc1A 67.9(16)
C39A C19A C20A Sc1A -79.9(15)
C6A C20A C21A C40A 145.6(19)
C19A C20A C21A C40A -1(2)
Sc1A C20A C21A C40A 98.0(16)
C6A C20A C21A C22A -2(3)
C19A C20A C21A C22A -148.4(16)
Sc1A C20A C21A C22A -49.2(15)
C6A C20A C21A Sc1A 47.5(15)
C19A C20A C21A Sc1A -99.2(11)
C40A C21A C22A C23A -148(2)
C20A C21A C22A C23A -3(2)
Sc1A C21A C22A C23A -53.9(13)
C40A C21A C22A C53A 1(3)
C20A C21A C22A C53A 145.6(17)
Sc1A C21A C22A C53A 95.2(16)
C40A C21A C22A Sc1A -95(2)
C20A C21A C22A Sc1A 50.4(15)
C40A C21A C22A Sc1B -98(2)
C20A C21A C22A Sc1B 47.0(16)
Sc1A C21A C22A Sc1B -3.4(2)
C21A C22A C23A C24A 140.0(17)
C53A C22A C23A C24A -11(2)
Sc1A C22A C23A C24A 77.8(14)
Sc1B C22A C23A C24A 70.1(13)
C21A C22A C23A C7A 2(2)
C53A C22A C23A C7A -148.4(15)
Sc1A C22A C23A C7A -59.7(12)
Sc1B C22A C23A C7A -67.4(12)
C21A C22A C23A Sc1A 62.2(15)
C53A C22A C23A Sc1A -88.8(14)
Sc1B C22A C23A Sc1A -7.8(3)
C21A C22A C23A Sc1B 69.9(16)
C53A C22A C23A Sc1B -81.0(15)
Sc1A C22A C23A Sc1B 7.8(3)
C6A C7A C23A C24A -139.0(15)
C8A C7A C23A C24A -4.3(17)
Sc1A C7A C23A C24A -78.2(11)
Sc1B C7A C23A C24A -60.6(11)
C6A C7A C23A C22A 4(2)
C8A C7A C23A C22A 138.2(15)
Sc1A C7A C23A C22A 64.3(13)
Sc1B C7A C23A C22A 82.0(14)
C6A C7A C23A Sc1A -60.8(12)
C8A C7A C23A Sc1A 73.9(10)
Sc1B C7A C23A Sc1A 17.7(2)
C6A C7A C23A Sc1B -78.4(13)
C8A C7A C23A Sc1B 56.2(10)
Sc1A C7A C23A Sc1B -17.7(2)
C22A C23A C24A C25A -140.3(16)
C7A C23A C24A C25A 2.8(18)
Sc1A C23A C24A C25A -65.2(13)
Sc1B C23A C24A C25A -56.4(12)
C22A C23A C24A C55A 7(2)
C7A C23A C24A C55A 150.3(16)
Sc1A C23A C24A C55A 82.3(16)
Sc1B C23A C24A C55A 91.1(16)
C22A C23A C24A Sc1B -83.9(14)
C7A C23A C24A Sc1B 59.2(10)
Sc1A C23A C24A Sc1B -8.8(3)
C22A C23A C24A Sc1A -75.1(14)
C7A C23A C24A Sc1A 68.0(9)
Sc1B C23A C24A Sc1A 8.8(3)
C23A C24A C25A C26A 150.7(15)
C55A C24A C25A C26A 1(2)
Sc1B C24A C25A C26A 88.8(14)
Sc1A C24A C25A C26A 96.2(14)
C23A C24A C25A C8A -0.4(18)
C55A C24A C25A C8A -150.0(14)
Sc1B C24A C25A C8A -62.3(10)
Sc1A C24A C25A C8A -54.9(10)
C23A C24A C25A Sc1B 62.0(12)
C55A C24A C25A Sc1B -87.7(14)
Sc1A C24A C25A Sc1B 7.4(3)
C23A C24A C25A Sc1A 54.5(11)
C55A C24A C25A Sc1A -95.1(14)
Sc1B C24A C25A Sc1A -7.4(3)
C7A C8A C25A C24A -2.4(17)
C9A C8A C25A C24A 148.1(17)
Sc1B C8A C25A C24A 67.9(11)
Sc1A C8A C25A C24A 56.2(11)
C7A C8A C25A C26A -155.3(13)
C9A C8A C25A C26A -5(2)
Sc1B C8A C25A C26A -85.0(12)
Sc1A C8A C25A C26A -96.7(12)
C7A C8A C25A Sc1B -70.3(10)
C9A C8A C25A Sc1B 80.2(15)
Sc1A C8A C25A Sc1B -11.8(3)
C7A C8A C25A Sc1A -58.6(10)
C9A C8A C25A Sc1A 91.9(15)
Sc1B C8A C25A Sc1A 11.8(3)
C24A C25A C26A C27A -147.6(17)
C8A C25A C26A C27A 1(2)
Sc1B C25A C26A C27A -68.6(15)
Sc1A C25A C26A C27A -71.9(15)
C24A C25A C26A C57A 2(2)
C8A C25A C26A C57A 149.9(16)
Sc1B C25A C26A C57A 80.8(16)
Sc1A C25A C26A C57A 77.5(16)
C24A C25A C26A Sc1B -79.0(14)
C8A C25A C26A Sc1B 69.1(12)
Sc1A C25A C26A Sc1B -3.3(3)
C57A C26A C27A C10A -142.4(18)
C25A C26A C27A C10A 3(2)
Sc1B C26A C27A C10A -43.6(17)
C57A C26A C27A C28A -2(3)
C25A C26A C27A C28A 143.4(15)
Sc1B C26A C27A C28A 96.4(15)
C9A C10A C27A C26A -3(3)
C11A C10A C27A C26A 144.3(17)
C9A C10A C27A C28A -148.1(17)
C11A C10A C27A C28A -0.6(16)
C26A C27A C28A C29A -146.9(16)
C10A C27A C28A C29A -1.0(17)
C26A C27A C28A C59A 1(2)
C10A C27A C28A C59A 146.9(15)
C59A C28A C29A C30A 0(3)
C27A C28A C29A C30A 145.8(16)
C59A C28A C29A C11A -143.5(16)
C27A C28A C29A C11A 2.2(17)
C12A C11A C29A C30A 9(3)
C10A C11A C29A C30A -145.5(16)
C12A C11A C29A C28A 151.7(17)
C10A C11A C29A C28A -2.6(17)
C28A C29A C30A C31A -143.0(16)
C11A C29A C30A C31A -4(2)
C28A C29A C30A C41A 7(3)
C11A C29A C30A C41A 145.8(17)
C14A C13A C31A C32A 5.4(19)
C12A C13A C31A C32A -154.9(17)
Sc2 C13A C31A C32A -55.5(12)
C14A C13A C31A C30A 158.5(14)
C12A C13A C31A C30A -2(2)
Sc2 C13A C31A C30A 97.5(14)
C14A C13A C31A Sc2 60.9(11)
C12A C13A C31A Sc2 -99.4(17)
C29A C30A C31A C13A 1(2)
C41A C30A C31A C13A -147.7(19)
C29A C30A C31A C32A 149.8(16)
C41A C30A C31A C32A 1(3)
C29A C30A C31A Sc2 74.8(15)
C41A C30A C31A Sc2 -73.8(19)
C13A C31A C32A C33A -3.2(19)
C30A C31A C32A C33A -155.6(15)
Sc2 C31A C32A C33A -58.3(11)
C13A C31A C32A C43A 148.8(15)
C30A C31A C32A C43A -4(2)
Sc2 C31A C32A C43A 93.7(14)
C13A C31A C32A Sc2 55.1(12)
C30A C31A C32A Sc2 -97.3(15)
C31A C32A C33A C34A 137.6(15)
C43A C32A C33A C34A -11(2)
Sc2 C32A C33A C34A 69.4(13)
C31A C32A C33A C14A -0.2(18)
C43A C32A C33A C14A -148.4(16)
Sc2 C32A C33A C14A -68.4(10)
C31A C32A C33A Sc2 68.2(12)
C43A C32A C33A Sc2 -80.0(16)
C13A C14A C33A C32A 3.6(19)
C15A C14A C33A C32A 135.7(15)
Sc2 C14A C33A C32A 75.1(11)
C13A C14A C33A C34A -132.4(17)
C15A C14A C33A C34A 0(2)
Sc2 C14A C33A C34A -60.9(14)
C13A C14A C33A Sc2 -71.5(12)
C15A C14A C33A Sc2 60.6(13)
C32A C33A C34A C35A -139.5(17)
C14A C33A C34A C35A -8(2)
Sc2 C33A C34A C35A -67.1(15)
C32A C33A C34A C45A 14(2)
C14A C33A C34A C45A 145.7(16)
Sc2 C33A C34A C45A 86.8(14)
C32A C33A C34A Sc2 -72.4(13)
C14A C33A C34A Sc2 58.9(13)
C33A C34A C35A C16A 11(3)
C45A C34A C35A C16A -142.7(16)
Sc2 C34A C35A C16A -48.8(16)
C33A C34A C35A C36A 149.2(17)
C45A C34A C35A C36A -4(3)
Sc2 C34A C35A C36A 89.5(17)
C33A C34A C35A Sc2 59.7(14)
C45A C34A C35A Sc2 -93.9(14)
C15A C16A C35A C34A -5(2)
C17A C16A C35A C34A 144.5(17)
Sc2 C16A C35A C34A 46.1(15)
C15A C16A C35A C36A -151.3(15)
C17A C16A C35A C36A -1.4(17)
Sc2 C16A C35A C36A -99.9(11)
C15A C16A C35A Sc2 -51.4(13)
C17A C16A C35A Sc2 98.5(12)
C34A C35A C36A C37A -144.4(18)
C16A C35A C36A C37A 0.0(19)
Sc2 C35A C36A C37A -74.7(16)
C34A C35A C36A C47A 1(3)
C16A C35A C36A C47A 144.9(17)
Sc2 C35A C36A C47A 70.2(18)
C47A C36A C37A C38A 4(3)
C35A C36A C37A C38A 145.4(16)
C47A C36A C37A C17A -139.5(18)
C35A C36A C37A C17A 2(2)
C18A C17A C37A C36A 147.5(18)
C16A C17A C37A C36A -2(2)
C18A C17A C37A C38A 5(3)
C16A C17A C37A C38A -144.9(16)
C36A C37A C38A C49A 2(3)
C17A C37A C38A C49A 142.3(18)
C36A C37A C38A C39A -147.3(16)
C17A C37A C38A C39A -7(2)
C18A C19A C39A C38A 2(3)
C20A C19A C39A C38A 148.2(16)
C18A C19A C39A C40A -145.9(18)
C20A C19A C39A C40A 0(2)
C49A C38A C39A C19A -146.8(17)
C37A C38A C39A C19A 4(2)
C49A C38A C39A C40A -4(3)
C37A C38A C39A C40A 146.5(18)
C22A C21A C40A C51A 4(4)
C20A C21A C40A C51A -143(2)
Sc1A C21A C40A C51A -69(3)
C22A C21A C40A C39A 147.8(17)
C20A C21A C40A C39A 1(2)
Sc1A C21A C40A C39A 75.7(17)
C19A C39A C40A C21A -1(2)
C38A C39A C40A C21A -147.7(18)
C19A C39A C40A C51A 149.3(18)
C38A C39A C40A C51A 2(3)
C29A C30A C41A C60A -11(3)
C31A C30A C41A C60A 138(2)
C29A C30A C41A C42A -149.0(18)
C31A C30A C41A C42A 0(3)
C60A C41A C42A C43A -142(2)
C30A C41A C42A C43A 2(3)
C60A C41A C42A C62A 4(2)
C30A C41A C42A C62A 147.9(19)
C62A C42A C43A C44A 2(2)
C41A C42A C43A C44A 144(2)
C62A C42A C43A C32A -146.5(16)
C41A C42A C43A C32A -5(3)
C33A C32A C43A C42A 151.4(17)
C31A C32A C43A C42A 5(2)
Sc2 C32A C43A C42A 87.7(16)
C33A C32A C43A C44A 0(2)
C31A C32A C43A C44A -146.1(15)
Sc2 C32A C43A C44A -63.8(14)
C42A C43A C44A C64A -5(2)
C32A C43A C44A C64A 145.3(15)
C42A C43A C44A C45A -144.3(17)
C32A C43A C44A C45A 6(2)
C35A C34A C45A C44A 145.6(18)
C33A C34A C45A C44A -9(3)
Sc2 C34A C45A C44A 60.3(19)
C35A C34A C45A C46A 4(2)
C33A C34A C45A C46A -150.5(15)
Sc2 C34A C45A C46A -81.3(15)
C64A C44A C45A C34A -145.5(17)
C43A C44A C45A C34A -2(3)
C64A C44A C45A C46A -0.4(17)
C43A C44A C45A C46A 142.9(15)
C34A C45A C46A C47A 0(2)
C44A C45A C46A C47A -147.0(15)
C34A C45A C46A C65A 149.1(15)
C44A C45A C46A C65A 1.9(17)
C65A C46A C47A C36A -147.3(17)
C45A C46A C47A C36A -4(2)
C65A C46A C47A C48A 4(2)
C45A C46A C47A C48A 147.0(15)
C37A C36A C47A C46A 142.8(18)
C35A C36A C47A C46A 4(3)
C37A C36A C47A C48A -8(3)
C35A C36A C47A C48A -147.1(17)
C46A C47A C48A C67A -6(2)
C36A C47A C48A C67A 146.4(17)
C46A C47A C48A C49A -146.9(15)
C36A C47A C48A C49A 5(2)
C37A C38A C49A C48A -5(3)
C39A C38A C49A C48A 144.5(17)
C37A C38A C49A C50A -146.1(18)
C39A C38A C49A C50A 3(2)
C67A C48A C49A C38A -144.9(17)
C47A C48A C49A C38A 1(2)
C67A C48A C49A C50A 1.6(17)
C47A C48A C49A C50A 147.2(15)
C38A C49A C50A C51A 0(3)
C48A C49A C50A C51A -147.1(16)
C38A C49A C50A C68A 146.9(16)
C48A C49A C50A C68A -0.1(16)
C49A C50A C51A C40A -2(3)
C68A C50A C51A C40A -141.8(19)
C49A C50A C51A C52A 146.6(15)
C68A C50A C51A C52A 7(3)
C21A C40A C51A C50A 144(2)
C39A C40A C51A C50A 1(3)
C21A C40A C51A C52A -6(3)
C39A C40A C51A C52A -149.2(16)
C50A C51A C52A C70A -6(2)
C40A C51A C52A C70A 146.5(18)
C50A C51A C52A C53A -147.5(17)
C40A C51A C52A C53A 5(3)
C21A C22A C53A C54A -140.9(18)
C23A C22A C53A C54A 9(2)
Sc1A C22A C53A C54A -56.4(18)
Sc1B C22A C53A C54A -45.2(18)
C21A C22A C53A C52A -2(3)
C23A C22A C53A C52A 148.8(16)
Sc1A C22A C53A C52A 82.9(16)
Sc1B C22A C53A C52A 94.1(15)
C70A C52A C53A C54A -3.2(19)
C51A C52A C53A C54A 143.8(17)
C70A C52A C53A C22A -148.4(15)
C51A C52A C53A C22A -1(2)
C22A C53A C54A C55A -4(3)
C52A C53A C54A C55A -145.5(16)
C22A C53A C54A C71A 145.9(17)
C52A C53A C54A C71A 3.9(19)
C53A C54A C55A C56A 147.4(16)
C71A C54A C55A C56A 3(2)
C53A C54A C55A C24A -1(2)
C71A C54A C55A C24A -145.4(16)
C23A C24A C55A C54A -1(2)
C25A C24A C55A C54A 144.6(16)
Sc1B C24A C55A C54A 77.4(16)
Sc1A C24A C55A C54A 61.8(16)
C23A C24A C55A C56A -148.3(17)
C25A C24A C55A C56A -3(2)
Sc1B C24A C55A C56A -70.3(16)
Sc1A C24A C55A C56A -85.9(15)
C54A C55A C56A C57A -145.6(18)
C24A C55A C56A C57A 2(3)
C54A C55A C56A C73A -3(2)
C24A C55A C56A C73A 144.2(17)
C55A C56A C57A C26A 1(3)
C73A C56A C57A C26A -146(2)
C55A C56A C57A C58A 149.7(15)
C73A C56A C57A C58A 3(2)
C27A C26A C57A C56A 144(2)
C25A C26A C57A C56A -3(3)
Sc1B C26A C57A C56A 48(2)
C27A C26A C57A C58A -1(3)
C25A C26A C57A C58A -148.2(17)
Sc1B C26A C57A C58A -97.0(18)
C56A C57A C58A C74A -6(2)
C26A C57A C58A C74A 145.9(18)
C56A C57A C58A C59A -146.4(17)
C26A C57A C58A C59A 5(3)
C29A C28A C59A C58A 146.4(18)
C27A C28A C59A C58A 4(2)
C29A C28A C59A C60A -4(2)
C27A C28A C59A C60A -147.2(15)
C74A C58A C59A C28A -143.4(17)
C57A C58A C59A C28A -7(3)
C74A C58A C59A C60A 6(2)
C57A C58A C59A C60A 142.5(18)
C30A C41A C60A C61A -142(2)
C42A C41A C60A C61A -4(3)
C30A C41A C60A C59A 7(3)
C42A C41A C60A C59A 145.5(17)
C28A C59A C60A C41A 1(3)
C58A C59A C60A C41A -150(2)
C28A C59A C60A C61A 149.9(16)
C58A C59A C60A C61A -1(2)
C41A C60A C61A C75A 145(2)
C59A C60A C61A C75A -6(3)
C41A C60A C61A C62A 2(2)
C59A C60A C61A C62A -149.7(15)
C41A C60A C61A Sc3B 87(2)
C59A C60A C61A Sc3B -64.4(17)
C43A C42A C62A C63A 3(2)
C41A C42A C62A C63A -146.6(18)
C43A C42A C62A C61A 146.7(16)
C41A C42A C62A C61A -3(2)
C60A C61A C62A C42A 1.2(19)
C75A C61A C62A C42A -147.4(16)
Sc3B C61A C62A C42A -101.2(12)
C60A C61A C62A C63A 146.0(15)
C75A C61A C62A C63A -3(2)
Sc3B C61A C62A C63A 43.6(14)
C42A C62A C63A C64A -5(2)
C61A C62A C63A C64A -144.1(16)
C42A C62A C63A C77A 145.3(17)
C61A C62A C63A C77A 6(2)
C42A C62A C63A Sc3B 96.8(16)
C61A C62A C63A Sc3B -42.6(14)
C62A C63A C64A C65A 144.4(15)
C77A C63A C64A C65A -5(2)
Sc3B C63A C64A C65A 54.9(15)
C62A C63A C64A C44A 1(2)
C77A C63A C64A C44A -148.0(14)
Sc3B C63A C64A C44A -88.2(14)
C45A C44A C64A C63A 147.4(15)
C43A C44A C64A C63A 3(2)
C45A C44A C64A C65A -1.3(17)
C43A C44A C64A C65A -145.2(15)
C63A C64A C65A C46A -143.3(14)
C44A C64A C65A C46A 2.6(18)
C63A C64A C65A C66A 1(2)
C44A C64A C65A C66A 147.2(15)
C47A C46A C65A C64A 145.6(15)
C45A C46A C65A C64A -2.8(17)
C47A C46A C65A C66A 2(2)
C45A C46A C65A C66A -146.3(16)
C64A C65A C66A C78A 3(2)
C46A C65A C66A C78A 144.3(19)
C64A C65A C66A C67A -147.9(15)
C46A C65A C66A C67A -6(2)
C64A C65A C66A Sc3A -58.9(15)
C46A C65A C66A Sc3A 82.6(15)
C47A C48A C67A C68A -146.1(15)
C49A C48A C67A C68A -2.7(18)
C47A C48A C67A C66A 1(3)
C49A C48A C67A C66A 144.9(17)
C47A C48A C67A Sc3A -69.5(18)
C49A C48A C67A Sc3A 73.9(15)
C78A C66A C67A C68A -3(2)
C65A C66A C67A C68A 148.8(15)
Sc3A C66A C67A C68A 48.8(13)
C78A C66A C67A C48A -146.6(18)
C65A C66A C67A C48A 5(2)
Sc3A C66A C67A C48A -95.3(15)
C78A C66A C67A Sc3A -51.3(15)
C65A C66A C67A Sc3A 100.0(15)
C48A C67A C68A C69A 148.3(15)
C66A C67A C68A C69A 0(2)
Sc3A C67A C68A C69A 46.1(13)
C48A C67A C68A C50A 2.6(17)
C66A C67A C68A C50A -145.4(15)
Sc3A C67A C68A C50A -99.5(10)
C48A C67A C68A Sc3A 102.1(11)
C66A C67A C68A Sc3A -45.8(13)
C51A C50A C68A C67A 143.3(18)
C49A C50A C68A C67A -1.5(16)
C51A C50A C68A C69A -5(3)
C49A C50A C68A C69A -150.3(14)
C51A C50A C68A Sc3A 61(2)
C49A C50A C68A Sc3A -84.3(12)
C67A C68A C69A C70A -140.4(17)
C50A C68A C69A C70A 3(2)
Sc3A C68A C69A C70A -87.9(16)
C67A C68A C69A C79A 6(2)
C50A C68A C69A C79A 149.4(17)
Sc3A C68A C69A C79A 58.3(15)
C67A C68A C69A Sc3A -52.5(14)
C50A C68A C69A Sc3A 91.0(13)
C68A C69A C70A C71A 143.2(17)
C79A C69A C70A C71A -3(3)
Sc3A C69A C70A C71A 59.1(15)
C68A C69A C70A C52A -3(3)
C79A C69A C70A C52A -148.6(18)
Sc3A C69A C70A C52A -86.8(15)
C68A C69A C70A Sc3A 84.1(16)
C79A C69A C70A Sc3A -61.8(16)
C51A C52A C70A C71A -146.2(16)
C53A C52A C70A C71A 1.1(19)
C51A C52A C70A C69A 4(2)
C53A C52A C70A C69A 151.3(16)
C51A C52A C70A Sc3A -57.2(17)
C53A C52A C70A Sc3A 90.1(13)
C69A C70A C71A C72A -2(2)
C52A C70A C71A C72A 147.0(15)
Sc3A C70A C71A C72A 45.5(14)
C69A C70A C71A C54A -147.8(16)
C52A C70A C71A C54A 1.2(19)
Sc3A C70A C71A C54A -100.2(12)
C53A C54A C71A C70A -3.2(19)
C55A C54A C71A C70A 145.2(16)
C53A C54A C71A C72A -150.0(16)
C55A C54A C71A C72A -2(2)
C70A C71A C72A C80A 3(2)
C54A C71A C72A C80A 145.3(16)
C70A C71A C72A C73A -142.9(16)
C54A C71A C72A C73A 0(2)
C70A C71A C72A Sc3B -58.4(15)
C54A C71A C72A Sc3B 84.2(15)
C70A C71A C72A Sc3A -45.3(13)
C54A C71A C72A Sc3A 97.3(14)
C57A C56A C73A C74A 1(2)
C55A C56A C73A C74A -144.1(17)
C57A C56A C73A C72A 147.1(17)
C55A C56A C73A C72A 2(3)
C57A C56A C73A Sc3B 72.4(16)
C55A C56A C73A Sc3B -73.0(18)
C71A C72A C73A C74A 141.4(17)
C80A C72A C73A C74A -5(2)
Sc3B C72A C73A C74A 44.4(15)
Sc3A C72A C73A C74A 53.7(16)
C71A C72A C73A C56A 0(2)
C80A C72A C73A C56A -146.6(16)
Sc3B C72A C73A C56A -96.8(15)
Sc3A C72A C73A C56A -87.6(16)
C71A C72A C73A Sc3B 97.0(14)
C80A C72A C73A Sc3B -49.8(12)
Sc3A C72A C73A Sc3B 9.2(4)
C56A C73A C74A C58A -4.8(19)
C72A C73A C74A C58A -149.6(15)
Sc3B C73A C74A C58A -104.5(13)
C56A C73A C74A C75A 148.4(15)
C72A C73A C74A C75A 4(2)
Sc3B C73A C74A C75A 48.8(14)
C56A C73A C74A Sc3B 99.6(12)
C72A C73A C74A Sc3B -45.1(14)
C59A C58A C74A C73A 147.6(16)
C57A C58A C74A C73A 6(2)
C59A C58A C74A C75A -4(3)
C57A C58A C74A C75A -145.5(19)
C59A C58A C74A Sc3B 60.4(18)
C57A C58A C74A Sc3B -80.7(17)
C60A C61A C75A C74A 7(3)
C62A C61A C75A C74A 146.0(16)
Sc3B C61A C75A C74A 87.4(12)
C60A C61A C75A C76A -140.7(19)
C62A C61A C75A C76A -2(2)
Sc3B C61A C75A C76A -60.4(12)
C60A C61A C75A Sc3B -80(2)
C62A C61A C75A Sc3B 58.5(15)
C73A C74A C75A C61A -149.8(16)
C58A C74A C75A C61A -2(2)
Sc3B C74A C75A C61A -90.7(13)
C73A C74A C75A C76A -1(2)
C58A C74A C75A C76A 147.6(17)
Sc3B C74A C75A C76A 58.5(11)
C73A C74A C75A Sc3B -59.1(16)
C58A C74A C75A Sc3B 89.1(17)
C61A C75A C76A C80A 145.5(17)
C74A C75A C76A C80A 0(2)
Sc3B C75A C76A C80A 70.6(13)
C61A C75A C76A C77A 3(2)
C74A C75A C76A C77A -143.2(17)
Sc3B C75A C76A C77A -72.2(13)
C61A C75A C76A Sc3B 74.9(14)
C74A C75A C76A Sc3B -71.0(14)
C61A C75A C76A Sc3A 77.0(16)
C74A C75A C76A Sc3A -68.9(15)
Sc3B C75A C76A Sc3A 2.1(4)
C80A C76A C77A C78A 0(2)
C75A C76A C77A C78A 145.4(17)
Sc3B C76A C77A C78A 74.8(15)
Sc3A C76A C77A C78A 53.4(14)
C80A C76A C77A C63A -144.6(17)
C75A C76A C77A C63A 1(3)
Sc3B C76A C77A C63A -69.4(17)
Sc3A C76A C77A C63A -90.8(17)
C80A C76A C77A Sc3B -75.2(11)
C75A C76A C77A Sc3B 70.6(12)
Sc3A C76A C77A Sc3B -21.4(4)
C80A C76A C77A Sc3A -53.8(11)
C75A C76A C77A Sc3A 92.0(13)
Sc3B C76A C77A Sc3A 21.4(4)
C64A C63A C77A C76A 145.1(17)
C62A C63A C77A C76A -5(2)
Sc3B C63A C77A C76A 56.6(15)
C64A C63A C77A C78A 5(2)
C62A C63A C77A C78A -146.0(17)
Sc3B C63A C77A C78A -83.9(16)
C64A C63A C77A Sc3B 88.5(12)
C62A C63A C77A Sc3B -62.1(13)
C64A C63A C77A Sc3A 65.0(13)
C62A C63A C77A Sc3A -85.6(13)
Sc3B C63A C77A Sc3A -23.5(3)
C76A C77A C78A C66A -148(2)
C63A C77A C78A C66A -1(3)
Sc3B C77A C78A C66A -88(2)
Sc3A C77A C78A C66A -84(2)
C76A C77A C78A C79A 5(3)
C63A C77A C78A C79A 152(2)
Sc3B C77A C78A C79A 65(2)
Sc3A C77A C78A C79A 69.2(19)
C76A C77A C78A Sc3A -64.4(14)
C63A C77A C78A Sc3A 82.9(15)
Sc3B C77A C78A Sc3A -4.5(6)
C76A C77A C78A Sc3B -59.9(11)
C63A C77A C78A Sc3B 87.5(14)
Sc3A C77A C78A Sc3B 4.5(6)
C67A C66A C78A C77A 147.2(19)
C65A C66A C78A C77A -3(3)
Sc3A C66A C78A C77A 83(2)
C67A C66A C78A C79A -2(3)
C65A C66A C78A C79A -152(2)
Sc3A C66A C78A C79A -66(2)
C67A C66A C78A Sc3A 63.8(17)
C65A C66A C78A Sc3A -86.2(18)
C67A C66A C78A Sc3B 81.4(18)
C65A C66A C78A Sc3B -69(2)
Sc3A C66A C78A Sc3B 17.6(4)
C77A C78A C79A C80A -7(3)
C66A C78A C79A C80A 145.2(15)
Sc3A C78A C79A C80A 72.0(15)
Sc3B C78A C79A C80A 48.3(14)
C77A C78A C79A C69A -144.7(13)
C66A C78A C79A C69A 8(4)
Sc3A C78A C79A C69A -65.3(19)
Sc3B C78A C79A C69A -89.1(19)
C77A C78A C79A Sc3A -79.3(17)
C66A C78A C79A Sc3A 73(2)
Sc3B C78A C79A Sc3A -23.7(3)
C77A C78A C79A Sc3B -55.6(16)
C66A C78A C79A Sc3B 97(2)
Sc3A C78A C79A Sc3B 23.7(3)
C70A C69A C79A C80A 7(3)
C68A C69A C79A C80A -140(2)
Sc3A C69A C79A C80A -70.5(19)
C70A C69A C79A C78A 138(2)
C68A C69A C79A C78A -9(3)
Sc3A C69A C79A C78A 60(2)
C70A C69A C79A Sc3A 77.4(16)
C68A C69A C79A Sc3A -69.7(15)
C70A C69A C79A Sc3B 65.5(18)
C68A C69A C79A Sc3B -81.6(16)
Sc3A C69A C79A Sc3B -11.9(4)
C77A C76A C80A C79A -4.2(19)
C75A C76A C80A C79A -149.5(16)
Sc3B C76A C80A C79A -80.0(13)
Sc3A C76A C80A C79A -60.9(13)
C77A C76A C80A C72A 143.6(17)
C75A C76A C80A C72A -2(2)
Sc3B C76A C80A C72A 67.8(16)
Sc3A C76A C80A C72A 86.9(15)
C77A C76A C80A Sc3B 75.8(12)
C75A C76A C80A Sc3B -69.5(12)
Sc3A C76A C80A Sc3B 19.1(4)
C77A C76A C80A Sc3A 56.7(12)
C75A C76A C80A Sc3A -88.6(14)
Sc3B C76A C80A Sc3A -19.1(4)
C78A C79A C80A C76A 7(2)
C69A C79A C80A C76A 143(2)
Sc3A C79A C80A C76A 72.4(12)
Sc3B C79A C80A C76A 62.3(11)
C78A C79A C80A C72A -142(2)
C69A C79A C80A C72A -7(3)
Sc3A C79A C80A C72A -77.0(17)
Sc3B C79A C80A C72A -87.1(15)
C78A C79A C80A Sc3B -55.4(19)
C69A C79A C80A Sc3B 81(2)
Sc3A C79A C80A Sc3B 10.1(6)
C78A C79A C80A Sc3A -65.5(18)
C69A C79A C80A Sc3A 70.5(19)
Sc3B C79A C80A Sc3A -10.1(6)
C71A C72A C80A C76A -142.4(17)
C73A C72A C80A C76A 4(2)
Sc3B C72A C80A C76A -56.3(15)
Sc3A C72A C80A C76A -81.8(17)
C71A C72A C80A C79A 2(3)
C73A C72A C80A C79A 148.5(18)
Sc3B C72A C80A C79A 87.8(18)
Sc3A C72A C80A C79A 62.3(16)
C71A C72A C80A Sc3B -86.1(14)
C73A C72A C80A Sc3B 60.8(13)
Sc3A C72A C80A Sc3B -25.4(3)
C71A C72A C80A Sc3A -60.6(15)
C73A C72A C80A Sc3A 86.2(13)
Sc3B C72A C80A Sc3A 25.4(3)
C5A C1 C3B C4B -119(2)
N2 C1 C3B C4B 107(3)
C12B C1 C3B C4B -130(3)
C9A C1 C3B C4B -154(14)
C2 C1 C3B C4B -5(3)
C5A C1 C3B C15B 39(4)
N2 C1 C3B C15B -96(3)
C12B C1 C3B C15B 27(4)
C9A C1 C3B C15B 4(9)
C2 C1 C3B C15B 153(3)
C5A C1 C3B Sc1B -16(2)
N2 C1 C3B Sc1B -150.3(9)
C12B C1 C3B Sc1B -27(2)
C9A C1 C3B Sc1B -51(12)
C2 C1 C3B Sc1B 98.6(10)
C1 C3B C4B C5B 11(4)
C15B C3B C4B C5B -148(4)
Sc1B C3B C4B C5B -92(3)
C1 C3B C4B C18B 163(2)
C15B C3B C4B C18B 4(5)
Sc1B C3B C4B C18B 60(3)
C3B C4B C5B C2 -13(5)
C18B C4B C5B C2 -165(3)
C3B C4B C5B C6B 152(4)
C18B C4B C5B C6B 0(6)
C3A C2 C5B C4B 121(3)
C9B C2 C5B C4B 132(4)
C81 C2 C5B C4B -100(4)
C12A C2 C5B C4B 179(18)
C1 C2 C5B C4B 10(4)
C3A C2 C5B C6B -44(5)
C9B C2 C5B C6B -32(5)
C81 C2 C5B C6B 96(5)
C12A C2 C5B C6B 15(10)
C1 C2 C5B C6B -155(4)
C4B C5B C6B C7B -148(4)
C2 C5B C6B C7B 15(6)
C4B C5B C6B C20B 3(6)
C2 C5B C6B C20B 166(4)
C4B C5B C6B Sc2 -93(4)
C2 C5B C6B Sc2 70(5)
C20B C6B C7B C8B -144(2)
C5B C6B C7B C8B 8(4)
Sc2 C6B C7B C8B -68(2)
C20B C6B C7B C23B -10(4)
C5B C6B C7B C23B 142(3)
Sc2 C6B C7B C23B 67(2)
C20B C6B C7B Sc2 -76(2)
C5B C6B C7B Sc2 76(3)
C6B C7B C8B C9B -10(4)
C23B C7B C8B C9B -148(3)
Sc2 C7B C8B C9B -91(3)
C6B C7B C8B C25B 146(2)
C23B C7B C8B C25B 7(3)
Sc2 C7B C8B C25B 64.2(18)
C6B C7B C8B Sc2 81(2)
C23B C7B C8B Sc2 -57(2)
C7B C8B C9B C10B 146(3)
C25B C8B C9B C10B -6(5)
Sc2 C8B C9B C10B 66(3)
C7B C8B C9B C2 -10(5)
C25B C8B C9B C2 -162(3)
Sc2 C8B C9B C2 -89(3)
C7B C8B C9B Sc2 79(3)
C25B C8B C9B Sc2 -73(2)
C5B C2 C9B C10B -126(4)
C3A C2 C9B C10B -5(8)
C81 C2 C9B C10B 103(3)
C12A C2 C9B C10B -135(3)
C1 C2 C9B C10B -11(4)
C5B C2 C9B C8B 28(4)
C3A C2 C9B C8B 149(13)
C81 C2 C9B C8B -103(3)
C12A C2 C9B C8B 19(3)
C1 C2 C9B C8B 143(2)
C5B C2 C9B Sc2 -26(3)
C3A C2 C9B Sc2 95(11)
C81 C2 C9B Sc2 -157.5(9)
C12A C2 C9B Sc2 -35.2(17)
C1 C2 C9B Sc2 88.6(11)
C8B C9B C10B C11B -142(3)
C2 C9B C10B C11B 11(5)
Sc2 C9B C10B C11B -96(2)
C8B C9B C10B C27B 5(5)
C2 C9B C10B C27B 158(3)
Sc2 C9B C10B C27B 51(3)
C9B C10B C11B C12B -1(4)
C27B C10B C11B C12B -152(3)
C9B C10B C11B C29B 152(3)
C27B C10B C11B C29B 2(3)
C10B C11B C12B C13B 144(3)
C29B C11B C12B C13B -6(5)
C10B C11B C12B C1 -9(5)
C29B C11B C12B C1 -158(3)
C10B C11B C12B Sc1A 97(2)
C29B C11B C12B Sc1A -52(3)
C3B C1 C12B C11B 127(3)
C5A C1 C12B C11B 9(8)
N2 C1 C12B C11B -107(3)
C9A C1 C12B C11B 132(3)
C2 C1 C12B C11B 8(4)
C3B C1 C12B C13B -24(4)
C5A C1 C12B C13B -143(13)
N2 C1 C12B C13B 101(3)
C9A C1 C12B C13B -20(3)
C2 C1 C12B C13B -144(2)
C3B C1 C12B Sc1A 30(2)
C5A C1 C12B Sc1A -89(11)
N2 C1 C12B Sc1A 155.0(9)
C9A C1 C12B Sc1A 34.1(16)
C2 C1 C12B Sc1A -90.4(12)
C11B C12B C13B C14B -147(3)
C1 C12B C13B C14B 6(4)
Sc1A C12B C13B C14B -80(2)
C11B C12B C13B C31B 1(4)
C1 C12B C13B C31B 155(2)
Sc1A C12B C13B C31B 68.3(19)
C11B C12B C13B Sc1A -67(3)
C1 C12B C13B Sc1A 87(3)
C11B C12B C13B Sc1B -83(3)
C1 C12B C13B Sc1B 70(3)
Sc1A C12B C13B Sc1B -16.5(3)
C31B C13B C14B C15B -139(2)
C12B C13B C14B C15B 13(4)
Sc1A C13B C14B C15B -77.6(17)
Sc1B C13B C14B C15B -66.9(17)
C31B C13B C14B C33B -2(3)
C12B C13B C14B C33B 149(3)
Sc1A C13B C14B C33B 59.0(17)
Sc1B C13B C14B C33B 69.6(16)
C31B C13B C14B Sc1B -72.1(17)
C12B C13B C14B Sc1B 79(3)
Sc1A C13B C14B Sc1B -10.7(4)
C31B C13B C14B Sc1A -61.4(15)
C12B C13B C14B Sc1A 90(3)
Sc1B C13B C14B Sc1A 10.7(4)
C13B C14B C15B C16B 135(2)
C33B C14B C15B C16B 3(3)
Sc1B C14B C15B C16B 65(2)
Sc1A C14B C15B C16B 72(2)
C13B C14B C15B C3B -11(3)
C33B C14B C15B C3B -143(3)
Sc1B C14B C15B C3B -81(2)
Sc1A C14B C15B C3B -74(2)
C13B C14B C15B Sc1B 69.7(17)
C33B C14B C15B Sc1B -62.6(18)
Sc1A C14B C15B Sc1B 6.2(4)
C13B C14B C15B Sc1A 63.5(16)
C33B C14B C15B Sc1A -68.8(17)
Sc1B C14B C15B Sc1A -6.2(4)
C4B C3B C15B C16B -2(4)
C1 C3B C15B C16B -158(3)
Sc1B C3B C15B C16B -81.3(19)
C4B C3B C15B C14B 145(3)
C1 C3B C15B C14B -10(5)
Sc1B C3B C15B C14B 66.2(18)
C4B C3B C15B Sc1B 79(3)
C1 C3B C15B Sc1B -76(3)
C4B C3B C15B Sc1A 90(3)
C1 C3B C15B Sc1A -65(3)
Sc1B C3B C15B Sc1A 11.0(3)
C14B C15B C16B C35B 0(4)
C3B C15B C16B C35B 147(3)
Sc1B C15B C16B C35B 59(2)
Sc1A C15B C16B C35B 54(2)
C14B C15B C16B C17B -148(3)
C3B C15B C16B C17B -1(4)
Sc1B C15B C16B C17B -89(3)
Sc1A C15B C16B C17B -94(3)
C14B C15B C16B Sc1B -58.4(18)
C3B C15B C16B Sc1B 88(2)
Sc1A C15B C16B Sc1B -4.5(3)
C15B C16B C17B C18B 2(5)
C35B C16B C17B C18B -148(3)
Sc1B C16B C17B C18B -65(3)
C15B C16B C17B C37B 155(2)
C35B C16B C17B C37B 4(4)
Sc1B C16B C17B C37B 87(3)
C37B C17B C18B C19B -1(5)
C16B C17B C18B C19B 147(3)
C37B C17B C18B C4B -148(3)
C16B C17B C18B C4B -1(4)
C5B C4B C18B C19B 1(5)
C3B C4B C18B C19B -148(3)
C5B C4B C18B C17B 146(4)
C3B C4B C18B C17B -2(4)
C17B C18B C19B C39B -4(5)
C4B C18B C19B C39B 142(3)
C17B C18B C19B C20B -151(3)
C4B C18B C19B C20B -4(4)
C7B C6B C20B C21B 12(4)
C5B C6B C20B C21B -139(3)
Sc2 C6B C20B C21B -43(3)
C7B C6B C20B C19B 145(3)
C5B C6B C20B C19B -6(4)
Sc2 C6B C20B C19B 90(2)
C18B C19B C20B C21B 149(3)
C39B C19B C20B C21B -4(3)
C18B C19B C20B C6B 7(4)
C39B C19B C20B C6B -145(3)
C6B C20B C21B C40B 141(3)
C19B C20B C21B C40B 3(4)
C6B C20B C21B C22B -7(4)
C19B C20B C21B C22B -145(3)
C40B C21B C22B C23B -147(3)
C20B C21B C22B C23B 0(4)
C40B C21B C22B C53B 1(5)
C20B C21B C22B C53B 148(3)
C40B C21B C22B Sc2 -93(3)
C20B C21B C22B Sc2 54(3)
C21B C22B C23B C24B 144(3)
C53B C22B C23B C24B -7(4)
Sc2 C22B C23B C24B 69(3)
C21B C22B C23B C7B 2(4)
C53B C22B C23B C7B -149(3)
Sc2 C22B C23B C7B -74(2)
C21B C22B C23B Sc2 75(3)
C53B C22B C23B Sc2 -76(2)
C6B C7B C23B C24B -145(3)
C8B C7B C23B C24B -6(3)
Sc2 C7B C23B C24B -64(2)
C6B C7B C23B C22B 3(4)
C8B C7B C23B C22B 142(3)
Sc2 C7B C23B C22B 84(3)
C6B C7B C23B Sc2 -81(2)
C8B C7B C23B Sc2 57(2)
C22B C23B C24B C25B -144(3)
C7B C23B C24B C25B 3(3)
Sc2 C23B C24B C25B -63(2)
C22B C23B C24B C55B -2(4)
C7B C23B C24B C55B 145(3)
Sc2 C23B C24B C55B 79(2)
C22B C23B C24B Sc2 -81(3)
C7B C23B C24B Sc2 66.3(19)
C23B C24B C25B C8B 2(3)
C55B C24B C25B C8B -142(2)
Sc2 C24B C25B C8B -62.9(18)
C23B C24B C25B C26B 145(3)
C55B C24B C25B C26B 1(4)
Sc2 C24B C25B C26B 81(2)
C23B C24B C25B Sc2 64(2)
C55B C24B C25B Sc2 -79(2)
C7B C8B C25B C24B -6(3)
C9B C8B C25B C24B 151(3)
Sc2 C8B C25B C24B 62.4(19)
C7B C8B C25B C26B -152(2)
C9B C8B C25B C26B 5(4)
Sc2 C8B C25B C26B -84(2)
C7B C8B C25B Sc2 -68.0(19)
C9B C8B C25B Sc2 88(3)
C24B C25B C26B C27B -142(3)
C8B C25B C26B C27B -1(4)
Sc2 C25B C26B C27B -73(3)
C24B C25B C26B C57B 3(4)
C8B C25B C26B C57B 144(3)
Sc2 C25B C26B C57B 73(3)
C24B C25B C26B Sc2 -69(2)
C8B C25B C26B Sc2 71.2(19)
C57B C26B C27B C10B -142(3)
C25B C26B C27B C10B 0(4)
Sc2 C26B C27B C10B -51(3)
C57B C26B C27B C28B 5(5)
C25B C26B C27B C28B 147(3)
Sc2 C26B C27B C28B 95(3)
C9B C10B C27B C26B -2(5)
C11B C10B C27B C26B 149(3)
C9B C10B C27B C28B -153(3)
C11B C10B C27B C28B -2(3)
C26B C27B C28B C29B -151(3)
C10B C27B C28B C29B 1(3)
C26B C27B C28B C59B -3(4)
C10B C27B C28B C59B 149(3)
C59B C28B C29B C30B -1(5)
C27B C28B C29B C30B 145(3)
C59B C28B C29B C11B -146(3)
C27B C28B C29B C11B 0(3)
C12B C11B C29B C30B 7(5)
C10B C11B C29B C30B -146(3)
C12B C11B C29B C28B 152(3)
C10B C11B C29B C28B -1(3)
C28B C29B C30B C31B -144(3)
C11B C29B C30B C31B -3(4)
C28B C29B C30B C41B 5(4)
C11B C29B C30B C41B 146(3)
C28B C29B C30B Sc1A -95(3)
C11B C29B C30B Sc1A 46(3)
C14B C13B C31B C32B 2(3)
C12B C13B C31B C32B -152(3)
Sc1A C13B C31B C32B -66.1(15)
Sc1B C13B C31B C32B -58.5(16)
C14B C13B C31B C30B 156(2)
C12B C13B C31B C30B 2(4)
Sc1A C13B C31B C30B 87(2)
Sc1B C13B C31B C30B 95(2)
C14B C13B C31B Sc1A 68.3(17)
C12B C13B C31B Sc1A -85(3)
Sc1B C13B C31B Sc1A 7.7(4)
C14B C13B C31B Sc1B 60.6(16)
C12B C13B C31B Sc1B -93(3)
Sc1A C13B C31B Sc1B -7.7(4)
C29B C30B C31B C13B -1(4)
C41B C30B C31B C13B -149(3)
Sc1A C30B C31B C13B -75.1(19)
C29B C30B C31B C32B 148(3)
C41B C30B C31B C32B 1(4)
Sc1A C30B C31B C32B 74.6(19)
C29B C30B C31B Sc1A 74(3)
C41B C30B C31B Sc1A -74(3)
C29B C30B C31B Sc1B 70(3)
C41B C30B C31B Sc1B -78(3)
Sc1A C30B C31B Sc1B -4.2(3)
C13B C31B C32B C33B -1(3)
C30B C31B C32B C33B -154(2)
Sc1A C31B C32B C33B -67.3(18)
Sc1B C31B C32B C33B -55.5(17)
C13B C31B C32B C43B 149(2)
C30B C31B C32B C43B -4(3)
Sc1A C31B C32B C43B 83.0(19)
Sc1B C31B C32B C43B 94.9(19)
C13B C31B C32B Sc1A 66.4(16)
C30B C31B C32B Sc1A -87(2)
Sc1B C31B C32B Sc1A 11.9(2)
C13B C31B C32B Sc1B 54.5(16)
C30B C31B C32B Sc1B -99(2)
Sc1A C31B C32B Sc1B -11.9(2)
C31B C32B C33B C34B 138(2)
C43B C32B C33B C34B -8(4)
Sc1A C32B C33B C34B 77(2)
Sc1B C32B C33B C34B 75(2)
C31B C32B C33B C14B -1(3)
C43B C32B C33B C14B -147(2)
Sc1A C32B C33B C14B -61.6(17)
Sc1B C32B C33B C14B -64.0(16)
C31B C32B C33B Sc1B 63.4(17)
C43B C32B C33B Sc1B -83(2)
Sc1A C32B C33B Sc1B 2.4(5)
C31B C32B C33B Sc1A 61.0(15)
C43B C32B C33B Sc1A -85(2)
Sc1B C32B C33B Sc1A -2.4(5)
C13B C14B C33B C32B 2(3)
C15B C14B C33B C32B 138(2)
Sc1B C14B C33B C32B 74.9(18)
Sc1A C14B C33B C32B 57.8(17)
C13B C14B C33B C34B -135(2)
C15B C14B C33B C34B 0(3)
Sc1B C14B C33B C34B -62(2)
Sc1A C14B C33B C34B -80(2)
C13B C14B C33B Sc1B -73.0(17)
C15B C14B C33B Sc1B 62.7(18)
Sc1A C14B C33B Sc1B -17.1(3)
C13B C14B C33B Sc1A -55.9(17)
C15B C14B C33B Sc1A 79.8(19)
Sc1B C14B C33B Sc1A 17.1(3)
C32B C33B C34B C35B -140(3)
C14B C33B C34B C35B -7(4)
Sc1B C33B C34B C35B -63(2)
Sc1A C33B C34B C35B -76(3)
C32B C33B C34B C45B 14(4)
C14B C33B C34B C45B 147(3)
Sc1B C33B C34B C45B 90(2)
Sc1A C33B C34B C45B 77(2)
C32B C33B C34B Sc1B -77(2)
C14B C33B C34B Sc1B 56.3(19)
Sc1A C33B C34B Sc1B -13.2(3)
C32B C33B C34B Sc1A -63.3(19)
C14B C33B C34B Sc1A 69.5(19)
Sc1B C33B C34B Sc1A 13.2(3)
C45B C34B C35B C16B -143(3)
C33B C34B C35B C16B 10(4)
Sc1B C34B C35B C16B -45(2)
Sc1A C34B C35B C16B -46(3)
C45B C34B C35B C36B -5(4)
C33B C34B C35B C36B 148(3)
Sc1B C34B C35B C36B 93(3)
Sc1A C34B C35B C36B 92(3)
C45B C34B C35B Sc1B -98(3)
C33B C34B C35B Sc1B 55(2)
Sc1A C34B C35B Sc1B -1.1(4)
C15B C16B C35B C34B -7(4)
C17B C16B C35B C34B 144(3)
Sc1B C16B C35B C34B 45(2)
C15B C16B C35B C36B -154(3)
C17B C16B C35B C36B -2(3)
Sc1B C16B C35B C36B -102(2)
C15B C16B C35B Sc1B -52(2)
C17B C16B C35B Sc1B 100(2)
C34B C35B C36B C37B -145(3)
C16B C35B C36B C37B -1(4)
Sc1B C35B C36B C37B -72(3)
C34B C35B C36B C47B 1(5)
C16B C35B C36B C47B 145(3)
Sc1B C35B C36B C47B 74(3)
C47B C36B C37B C38B 3(5)
C35B C36B C37B C38B 144(3)
C47B C36B C37B C17B -138(3)
C35B C36B C37B C17B 3(4)
C18B C17B C37B C36B 147(4)
C16B C17B C37B C36B -5(4)
C18B C17B C37B C38B 8(5)
C16B C17B C37B C38B -143(3)
C36B C37B C38B C49B 4(5)
C17B C37B C38B C49B 140(3)
C36B C37B C38B C39B -146(3)
C17B C37B C38B C39B -9(5)
C18B C19B C39B C38B 2(5)
C20B C19B C39B C38B 152(3)
C18B C19B C39B C40B -147(4)
C20B C19B C39B C40B 3(4)
C49B C38B C39B C19B -147(3)
C37B C38B C39B C19B 5(5)
C49B C38B C39B C40B -3(5)
C37B C38B C39B C40B 148(3)
C22B C21B C40B C51B 2(7)
C20B C21B C40B C51B -147(4)
C22B C21B C40B C39B 147(3)
C20B C21B C40B C39B -1(5)
C19B C39B C40B C21B -1(4)
C38B C39B C40B C21B -149(3)
C19B C39B C40B C51B 151(3)
C38B C39B C40B C51B 3(5)
C29B C30B C41B C60B -9(5)
C31B C30B C41B C60B 139(3)
Sc1A C30B C41B C60B 90(4)
C29B C30B C41B C42B -149(3)
C31B C30B C41B C42B -1(4)
Sc1A C30B C41B C42B -50(3)
C60B C41B C42B C43B -141(4)
C30B C41B C42B C43B 5(5)
C60B C41B C42B C62B 4(4)
C30B C41B C42B C62B 150(3)
C62B C42B C43B C44B 3(5)
C41B C42B C43B C44B 143(3)
C62B C42B C43B C32B -149(3)
C41B C42B C43B C32B -9(5)
C62B C42B C43B Sc1A -98(3)
C41B C42B C43B Sc1A 42(4)
C33B C32B C43B C42B 152(3)
C31B C32B C43B C42B 8(4)
Sc1A C32B C43B C42B 75(3)
Sc1B C32B C43B C42B 87(3)
C33B C32B C43B C44B -3(4)
C31B C32B C43B C44B -147(2)
Sc1A C32B C43B C44B -80(2)
Sc1B C32B C43B C44B -68(2)
C33B C32B C43B Sc1A 77(2)
C31B C32B C43B Sc1A -67.0(17)
Sc1B C32B C43B Sc1A 12.6(3)
C42B C43B C44B C64B -7(5)
C32B C43B C44B C64B 148(3)
Sc1A C43B C44B C64B 95(3)
C42B C43B C44B C45B -147(3)
C32B C43B C44B C45B 8(4)
Sc1A C43B C44B C45B -45(3)
C35B C34B C45B C44B 145(3)
C33B C34B C45B C44B -9(4)
Sc1B C34B C45B C44B 59(3)
Sc1A C34B C45B C44B 47(3)
C35B C34B C45B C46B 2(4)
C33B C34B C45B C46B -152(3)
Sc1B C34B C45B C46B -84(3)
Sc1A C34B C45B C46B -96(3)
C43B C44B C45B C34B -2(5)
C64B C44B C45B C34B -147(3)
C43B C44B C45B C46B 144(3)
C64B C44B C45B C46B -1(3)
C34B C45B C46B C47B 4(4)
C44B C45B C46B C47B -144(3)
C34B C45B C46B C65B 149(3)
C44B C45B C46B C65B 0(3)
C65B C46B C47B C36B -147(3)
C45B C46B C47B C36B -8(4)
C65B C46B C47B C48B 7(4)
C45B C46B C47B C48B 146(3)
C37B C36B C47B C46B 145(3)
C35B C36B C47B C46B 6(5)
C37B C36B C47B C48B -8(5)
C35B C36B C47B C48B -148(3)
C46B C47B C48B C67B -8(4)
C36B C47B C48B C67B 147(3)
C46B C47B C48B C49B -148(2)
C36B C47B C48B C49B 7(4)
C46B C47B C48B Sc3B -62(2)
C36B C47B C48B Sc3B 93(3)
C37B C38B C49B C48B -5(5)
C39B C38B C49B C48B 144(3)
C37B C38B C49B C50B -146(3)
C39B C38B C49B C50B 3(5)
C37B C38B C49B Sc3B -75(3)
C39B C38B C49B Sc3B 75(3)
C67B C48B C49B C38B -145(3)
C47B C48B C49B C38B -1(4)
Sc3B C48B C49B C38B -94(3)
C67B C48B C49B C50B 1(3)
C47B C48B C49B C50B 145(3)
Sc3B C48B C49B C50B 52.2(19)
C67B C48B C49B Sc3B -51.6(18)
C47B C48B C49B Sc3B 93(2)
C38B C49B C50B C51B -4(4)
C48B C49B C50B C51B -151(3)
Sc3B C49B C50B C51B -99(3)
C38B C49B C50B C68B 149(3)
C48B C49B C50B C68B 2(3)
Sc3B C49B C50B C68B 53.7(16)
C38B C49B C50B Sc3B 95(3)
C48B C49B C50B Sc3B -51.3(19)
C49B C50B C51B C40B 5(5)
C68B C50B C51B C40B -142(3)
Sc3B C50B C51B C40B -83(3)
C49B C50B C51B C52B 144(3)
C68B C50B C51B C52B -3(4)
Sc3B C50B C51B C52B 56(2)
C21B C40B C51B C50B 140(4)
C39B C40B C51B C50B -4(5)
C21B C40B C51B C52B -1(6)
C39B C40B C51B C52B -146(3)
C50B C51B C52B C70B 3(4)
C40B C51B C52B C70B 147(3)
C50B C51B C52B C53B -146(3)
C40B C51B C52B C53B -2(4)
C21B C22B C53B C54B -140(3)
C23B C22B C53B C54B 10(4)
Sc2 C22B C53B C54B -43(3)
C21B C22B C53B C52B -4(4)
C23B C22B C53B C52B 146(3)
Sc2 C22B C53B C52B 93(2)
C70B C52B C53B C54B -5(3)
C51B C52B C53B C54B 148(3)
C70B C52B C53B C22B -149(3)
C51B C52B C53B C22B 4(4)
C22B C53B C54B C55B -4(4)
C52B C53B C54B C55B -143(3)
C22B C53B C54B C71B 145(3)
C52B C53B C54B C71B 6(3)
C53B C54B C55B C56B 149(3)
C71B C54B C55B C56B 4(4)
C53B C54B C55B C24B -5(4)
C71B C54B C55B C24B -150(3)
C53B C54B C55B Sc2 51(3)
C71B C54B C55B Sc2 -94(2)
C23B C24B C55B C54B 8(4)
C25B C24B C55B C54B 147(3)
Sc2 C24B C55B C54B 78(2)
C23B C24B C55B C56B -145(3)
C25B C24B C55B C56B -6(4)
Sc2 C24B C55B C56B -75(3)
C23B C24B C55B Sc2 -70(2)
C25B C24B C55B Sc2 69(2)
C54B C55B C56B C57B -147(3)
C24B C55B C56B C57B 6(4)
Sc2 C55B C56B C57B -49(3)
C54B C55B C56B C73B -5(4)
C24B C55B C56B C73B 148(3)
Sc2 C55B C56B C73B 93(2)
C55B C56B C57B C26B -1(5)
C73B C56B C57B C26B -147(3)
C55B C56B C57B C58B 149(3)
C73B C56B C57B C58B 2(4)
C27B C26B C57B C56B 140(4)
C25B C26B C57B C56B -4(5)
Sc2 C26B C57B C56B 48(4)
C27B C26B C57B C58B -6(5)
C25B C26B C57B C58B -149(3)
Sc2 C26B C57B C58B -98(3)
C56B C57B C58B C74B -4(4)
C26B C57B C58B C74B 148(3)
C56B C57B C58B C59B -147(3)
C26B C57B C58B C59B 6(5)
C29B C28B C59B C58B 145(3)
C27B C28B C59B C58B 3(4)
C29B C28B C59B C60B -2(4)
C27B C28B C59B C60B -144(3)
C74B C58B C59B C28B -143(3)
C57B C58B C59B C28B -4(4)
C74B C58B C59B C60B 2(4)
C57B C58B C59B C60B 141(3)
C30B C41B C60B C61B -142(3)
C42B C41B C60B C61B -1(5)
C30B C41B C60B C59B 7(6)
C42B C41B C60B C59B 148(3)
C28B C59B C60B C41B -1(5)
C58B C59B C60B C41B -149(3)
C28B C59B C60B C61B 148(3)
C58B C59B C60B C61B 1(4)
C41B C60B C61B C75B 146(4)
C59B C60B C61B C75B -5(5)
C41B C60B C61B C62B -1(4)
C59B C60B C61B C62B -153(3)
C43B C42B C62B C63B 3(4)
C41B C42B C62B C63B -145(3)
C43B C42B C62B C61B 143(3)
C41B C42B C62B C61B -5(3)
C60B C61B C62B C42B 4(3)
C75B C61B C62B C42B -148(3)
C60B C61B C62B C63B 145(3)
C75B C61B C62B C63B -7(4)
C42B C62B C63B C64B -6(4)
C61B C62B C63B C64B -142(3)
C42B C62B C63B C77B 143(3)
C61B C62B C63B C77B 8(4)
C42B C62B C63B Sc3A 85(3)
C61B C62B C63B Sc3A -50(3)
C62B C63B C64B C65B 144(3)
C77B C63B C64B C65B -5(4)
Sc3A C63B C64B C65B 42(3)
C62B C63B C64B C44B 3(4)
C77B C63B C64B C44B -146(3)
Sc3A C63B C64B C44B -99(2)
C43B C44B C64B C63B 3(4)
C45B C44B C64B C63B 148(3)
C43B C44B C64B C65B -144(3)
C45B C44B C64B C65B 1(3)
C63B C64B C65B C46B -144(3)
C44B C64B C65B C46B 0(3)
C63B C64B C65B C66B 4(4)
C44B C64B C65B C66B 148(3)
C63B C64B C65B Sc3A -41(3)
C44B C64B C65B Sc3A 102(2)
C63B C64B C65B Sc3B -51(3)
C44B C64B C65B Sc3B 93(2)
C47B C46B C65B C64B 145(3)
C45B C46B C65B C64B 0(3)
C47B C46B C65B C66B -2(4)
C45B C46B C65B C66B -147(3)
C47B C46B C65B Sc3A 56(3)
C45B C46B C65B Sc3A -88(2)
C47B C46B C65B Sc3B 42(3)
C45B C46B C65B Sc3B -102.6(19)
C64B C65B C66B C78B -1(4)
C46B C65B C66B C78B 144(3)
Sc3A C65B C66B C78B 58(3)
Sc3B C65B C66B C78B 84(3)
C64B C65B C66B C67B -148(3)
C46B C65B C66B C67B -3(4)
Sc3A C65B C66B C67B -89(2)
Sc3B C65B C66B C67B -63(2)
C64B C65B C66B Sc3B -85(2)
C46B C65B C66B Sc3B 60(3)
Sc3A C65B C66B Sc3B -26.1(5)
C64B C65B C66B Sc3A -59(2)
C46B C65B C66B Sc3A 86(2)
Sc3B C65B C66B Sc3A 26.1(5)
C47B C48B C67B C68B -146(3)
C49B C48B C67B C68B -4(3)
Sc3B C48B C67B C68B -72.4(16)
C47B C48B C67B C66B 4(4)
C49B C48B C67B C66B 146(2)
Sc3B C48B C67B C66B 77(2)
C47B C48B C67B Sc3B -73(3)
C49B C48B C67B Sc3B 69(2)
C47B C48B C67B Sc3A -61(3)
C49B C48B C67B Sc3A 81(2)
Sc3B C48B C67B Sc3A 12.4(5)
C78B C66B C67B C68B 0(4)
C65B C66B C67B C68B 148(2)
Sc3B C66B C67B C68B 64(2)
Sc3A C66B C67B C68B 55(2)
C78B C66B C67B C48B -146(3)
C65B C66B C67B C48B 2(4)
Sc3B C66B C67B C48B -82(2)
Sc3A C66B C67B C48B -91(2)
C78B C66B C67B Sc3B -63(3)
C65B C66B C67B Sc3B 84(2)
Sc3A C66B C67B Sc3B -8.8(6)
C78B C66B C67B Sc3A -55(3)
C65B C66B C67B Sc3A 93(2)
Sc3B C66B C67B Sc3A 8.8(6)
C48B C67B C68B C69B 147(3)
C66B C67B C68B C69B -3(4)
Sc3B C67B C68B C69B 64(2)
Sc3A C67B C68B C69B 43(2)
C48B C67B C68B C50B 5(3)
C66B C67B C68B C50B -145(2)
Sc3B C67B C68B C50B -77.9(18)
Sc3A C67B C68B C50B -98.4(18)
C48B C67B C68B Sc3B 83.1(19)
C66B C67B C68B Sc3B -67(2)
Sc3A C67B C68B Sc3B -20.5(3)
C48B C67B C68B Sc3A 103.6(19)
C66B C67B C68B Sc3A -46(2)
Sc3B C67B C68B Sc3A 20.5(3)
C51B C50B C68B C67B 146(3)
C49B C50B C68B C67B -5(3)
Sc3B C50B C68B C67B 65.8(15)
C51B C50B C68B C69B 1(4)
C49B C50B C68B C69B -150(2)
Sc3B C50B C68B C69B -79(2)
C51B C50B C68B Sc3B 80(3)
C49B C50B C68B Sc3B -70(2)
C51B C50B C68B Sc3A 72(3)
C49B C50B C68B Sc3A -79(2)
Sc3B C50B C68B Sc3A -8.8(4)
C67B C68B C69B C70B -139(3)
C50B C68B C69B C70B 1(4)
Sc3B C68B C69B C70B -81(3)
Sc3A C68B C69B C70B -94(3)
C67B C68B C69B C79B 8(4)
C50B C68B C69B C79B 148(3)
Sc3B C68B C69B C79B 66(3)
Sc3A C68B C69B C79B 53(3)
C67B C68B C69B Sc3B -57(2)
C50B C68B C69B Sc3B 82(2)
Sc3A C68B C69B Sc3B -12.6(5)
C67B C68B C69B Sc3A -45(2)
C50B C68B C69B Sc3A 95(2)
Sc3B C68B C69B Sc3A 12.6(5)
C79B C69B C70B C71B -1(4)
C68B C69B C70B C71B 146(3)
Sc3B C69B C70B C71B 85(3)
Sc3A C69B C70B C71B 61(3)
C79B C69B C70B C52B -147(3)
C68B C69B C70B C52B -1(4)
Sc3B C69B C70B C52B -62(3)
Sc3A C69B C70B C52B -86(3)
C51B C52B C70B C71B -152(3)
C53B C52B C70B C71B 2(3)
C51B C52B C70B C69B -1(4)
C53B C52B C70B C69B 153(3)
C69B C70B C71B C72B -7(4)
C52B C70B C71B C72B 143(3)
C69B C70B C71B C54B -147(3)
C52B C70B C71B C54B 2(3)
C55B C54B C71B C70B 144(3)
C53B C54B C71B C70B -5(3)
C55B C54B C71B C72B 2(4)
C53B C54B C71B C72B -147(3)
C70B C71B C72B C80B 8(4)
C54B C71B C72B C80B 145(3)
C70B C71B C72B C73B -143(3)
C54B C71B C72B C73B -6(4)
C57B C56B C73B C74B 1(4)
C55B C56B C73B C74B -144(3)
C57B C56B C73B C72B 146(3)
C55B C56B C73B C72B 1(4)
C71B C72B C73B C74B 145(3)
C80B C72B C73B C74B -6(4)
C71B C72B C73B C56B 5(4)
C80B C72B C73B C56B -147(3)
C59B C58B C74B C73B 147(3)
C57B C58B C74B C73B 5(4)
C59B C58B C74B C75B -1(5)
C57B C58B C74B C75B -143(3)
C56B C73B C74B C58B -4(4)
C72B C73B C74B C58B -147(3)
C56B C73B C74B C75B 147(3)
C72B C73B C74B C75B 3(5)
C60B C61B C75B C74B 6(5)
C62B C61B C75B C74B 149(3)
C60B C61B C75B C76B -139(3)
C62B C61B C75B C76B 4(4)
C58B C74B C75B C61B -3(4)
C73B C74B C75B C61B -147(3)
C58B C74B C75B C76B 143(3)
C73B C74B C75B C76B -1(4)
C61B C75B C76B C80B 147(3)
C74B C75B C76B C80B 4(4)
C61B C75B C76B C77B -4(4)
C74B C75B C76B C77B -147(3)
C61B C75B C76B Sc3A 67(3)
C74B C75B C76B Sc3A -76(3)
C80B C76B C77B C78B -4(4)
C75B C76B C77B C78B 149(3)
Sc3A C76B C77B C78B 56(2)
C80B C76B C77B C63B -147(3)
C75B C76B C77B C63B 6(4)
Sc3A C76B C77B C63B -87(3)
C80B C76B C77B Sc3A -60(2)
C75B C76B C77B Sc3A 93(2)
C64B C63B C77B C76B 142(3)
C62B C63B C77B C76B -8(4)
Sc3A C63B C77B C76B 81(3)
C64B C63B C77B C78B 3(4)
C62B C63B C77B C78B -148(3)
Sc3A C63B C77B C78B -59(3)
C64B C63B C77B Sc3A 61(3)
C62B C63B C77B Sc3A -89(2)
C76B C77B C78B C66B -146(3)
C63B C77B C78B C66B 0(5)
Sc3A C77B C78B C66B -76(3)
C76B C77B C78B C79B 7(5)
C63B C77B C78B C79B 153(3)
Sc3A C77B C78B C79B 76(3)
C76B C77B C78B Sc3A -69(3)
C63B C77B C78B Sc3A 76(3)
C76B C77B C78B Sc3B -77(3)
C63B C77B C78B Sc3B 69(3)
Sc3A C77B C78B Sc3B -7.2(6)
C67B C66B C78B C77B 146(3)
C65B C66B C78B C77B -1(5)
Sc3B C66B C78B C77B 92(3)
Sc3A C66B C78B C77B 76(3)
C67B C66B C78B C79B -3(6)
C65B C66B C78B C79B -149(4)
Sc3B C66B C78B C79B -57(4)
Sc3A C66B C78B C79B -73(4)
C67B C66B C78B Sc3A 70(3)
C65B C66B C78B Sc3A -77(3)
Sc3B C66B C78B Sc3A 16.1(7)
C67B C66B C78B Sc3B 54(2)
C65B C66B C78B Sc3B -93(3)
Sc3A C66B C78B Sc3B -16.1(7)
C77B C78B C79B C80B -7(5)
C66B C78B C79B C80B 145(3)
Sc3A C78B C79B C80B 71(3)
Sc3B C78B C79B C80B 95(3)
C77B C78B C79B C69B -144(2)
C66B C78B C79B C69B 8(7)
Sc3A C78B C79B C69B -66(3)
Sc3B C78B C79B C69B -42(3)
C77B C78B C79B Sc3A -78(3)
C66B C78B C79B Sc3A 74(4)
Sc3B C78B C79B Sc3A 24.4(4)
C77B C78B C79B Sc3B -102(3)
C66B C78B C79B Sc3B 50(4)
Sc3A C78B C79B Sc3B -24.4(4)
C70B C69B C79B C80B 7(5)
C68B C69B C79B C80B -141(3)
Sc3B C69B C79B C80B -87(3)
Sc3A C69B C79B C80B -77(3)
C70B C69B C79B C78B 138(4)
C68B C69B C79B C78B -10(5)
Sc3B C69B C79B C78B 43(4)
Sc3A C69B C79B C78B 54(4)
C70B C69B C79B Sc3A 84(3)
C68B C69B C79B Sc3A -64(3)
Sc3B C69B C79B Sc3A -10.6(7)
C70B C69B C79B Sc3B 95(3)
C68B C69B C79B Sc3B -54(2)
Sc3A C69B C79B Sc3B 10.6(7)
C77B C76B C80B C79B -1(4)
C75B C76B C80B C79B -154(3)
Sc3A C76B C80B C79B -56(2)
C77B C76B C80B C72B 146(3)
C75B C76B C80B C72B -8(4)
Sc3A C76B C80B C72B 90(3)
C77B C76B C80B Sc3A 56(2)
C75B C76B C80B Sc3A -98(2)
C78B C79B C80B C76B 5(4)
C69B C79B C80B C76B 141(3)
Sc3A C79B C80B C76B 62(2)
Sc3B C79B C80B C76B 75(3)
C78B C79B C80B C72B -142(4)
C69B C79B C80B C72B -6(5)
Sc3A C79B C80B C72B -85(3)
Sc3B C79B C80B C72B -72(3)
C78B C79B C80B Sc3A -57(3)
C69B C79B C80B Sc3A 79(3)
Sc3B C79B C80B Sc3A 12.6(6)
C71B C72B C80B C76B -143(3)
C73B C72B C80B C76B 9(4)
C71B C72B C80B C79B -1(5)
C73B C72B C80B C79B 150(3)
C71B C72B C80B Sc3A -67(3)
C73B C72B C80B Sc3A 85(2)
C3B C1 N2 N3 -109.6(15)
C5A C1 N2 N3 114.6(12)
C12B C1 N2 N3 125.7(14)
C9A C1 N2 N3 -121.8(12)
C2 C1 N2 N3 3.0(11)
C3B C1 N2 C82 29.9(17)
C5A C1 N2 C82 -105.9(13)
C12B C1 N2 C82 -94.8(15)
C9A C1 N2 C82 17.6(15)
C2 C1 N2 C82 142.5(9)
C82 N2 N3 C81 -147.5(9)
C1 N2 N3 C81 -5.4(13)
N2 N3 C81 C88 -172.0(9)
N2 N3 C81 C2 5.5(13)
C5B C2 C81 N3 107.1(16)
C3A C2 C81 N3 -112.8(13)
C9B C2 C81 N3 -125.4(14)
C12A C2 C81 N3 120.1(12)
C1 C2 C81 N3 -3.2(11)
C5B C2 C81 C88 -75.6(17)
C3A C2 C81 C88 64.4(15)
C9B C2 C81 C88 51.9(17)
C12A C2 C81 C88 -62.6(15)
C1 C2 C81 C88 174.1(9)
N3 N2 C82 C83 28.9(13)
C1 N2 C82 C83 -108.9(11)
N3 N2 C82 C87 -150.6(9)
C1 N2 C82 C87 71.6(13)
C87 C82 C83 C84 -0.3(15)
N2 C82 C83 C84 -179.9(9)
C82 C83 C84 C85 -1.3(16)
C83 C84 C85 C86 1.0(16)
C84 C85 C86 C87 0.9(16)
C85 C86 C87 C82 -2.6(16)
C83 C82 C87 C86 2.2(15)
N2 C82 C87 C86 -178.2(9)
N3 C81 C88 C89 -149.4(10)
C2 C81 C88 C89 33.5(15)
N3 C81 C88 C93 26.4(15)
C2 C81 C88 C93 -150.7(10)
C93 C88 C89 C90 1.8(15)
C81 C88 C89 C90 177.5(9)
C88 C89 C90 C91 -2.2(15)
C89 C90 C91 C92 2.1(17)
C90 C91 C92 C93 -1.6(18)
C89 C88 C93 C92 -1.2(17)
C81 C88 C93 C92 -177.2(10)
C91 C92 C93 C88 1.1(18)
